data_7710648
loop_
_publ_author_name
'Solea, Atena B.'
'Sudittapong, Burin'
'Taylor, Christopher G. P.'
'Ward, Michael D.'

_publ_section_title
;
 Inside or outside the box? Effect of substrate location on
 coordination-cage based catalysis
;
_journal_name_full 'Dalton Transactions'
_journal_paper_doi 10.1039/D2DT01713J
_journal_year 2022
_chemical_formula_moiety '2(C168 H132 N36 Ni4), 9.6(B F4), 2.3(C8 H7 N O4), 6.4[BF4], 13[CH3OH]'
_chemical_formula_sum 'C367.4 H332.1 B16 F64 N74.3 Ni8 O22.2'
_chemical_formula_weight 8001.99
_chemical_properties_physical Efflorescent
_space_group_crystal_system monoclinic
_space_group_IT_number 14
_space_group_name_Hall '-P 2ybc'
_space_group_name_H-M_alt 'P 1 21/c 1'
_atom_sites_solution_hydrogens geom
_atom_sites_solution_primary dual
_audit_creation_date 2021-09-13
_audit_creation_method
;
Olex2 1.3
(compiled 2020.11.12 svn.r5f609507 for OlexSys, GUI svn.r6272)
;
_audit_update_record
;
2022-05-27 deposited with the CCDC.	2022-06-30 downloaded from the CCDC.
;
_cell_angle_alpha 90
_cell_angle_beta 100.927(2)
_cell_angle_gamma 90
_cell_formula_units_Z 4
_cell_length_a 31.4788(5)
_cell_length_b 30.5879(5)
_cell_length_c 39.9794(7)
_cell_measurement_reflns_used 19357
_cell_measurement_temperature 150.00(10)
_cell_measurement_theta_max 58.1760
_cell_measurement_theta_min 2.7780
_cell_volume 37797.0(11)
_computing_cell_refinement 'CrysAlisPro 1.171.41.80a (Rigaku OD, 2020)'
_computing_data_collection 'CrysAlisPro 1.171.41.80a (Rigaku OD, 2020)'
_computing_data_reduction 'CrysAlisPro 1.171.41.80a (Rigaku OD, 2020)'
_computing_molecular_graphics 'Olex2 1.3 (Dolomanov et al., 2009)'
_computing_publication_material 'Olex2 1.3 (Dolomanov et al., 2009)'
_computing_structure_refinement 'SHELXL 2018/3 (Sheldrick, 2015)'
_computing_structure_solution 'SHELXT 2018/2 (Sheldrick, 2018)'
_diffrn_ambient_environment N~2~
_diffrn_ambient_temperature 150.00(10)
_diffrn_detector 'CCD plate'
_diffrn_detector_area_resol_mean 10.6093
_diffrn_detector_type AtlasS2
_diffrn_measured_fraction_theta_full 0.989
_diffrn_measured_fraction_theta_max 0.989
_diffrn_measurement_details
;
List of Runs (angles in degrees, time in seconds):

  # Type    Start    End  Width  t~exp~   \w     \q     \k     \f   Frames
#--------------------------------------------------------------------------
  1  \w    -74.00  31.00   0.30   20.00    --  -41.82  77.00-180.00  350
  2  \w     14.00  99.20   0.30   20.00    --   41.82  57.00  90.00  284
  3  \w     86.00 126.20   0.30   20.00    --   41.82-178.00  30.00  134
  4  \w     44.00 134.00   0.30  117.50    --  105.98 -61.00  30.00  300
  5  \w    104.00 165.20   0.30  117.50    --  105.98  77.00  30.00  204
  6  \w     79.00 177.10   0.30  117.50    --  105.98  61.00-180.00  327
  7  \w     30.00 131.10   0.30  117.50    --  105.98 -77.00 -90.00  337
;
_diffrn_measurement_device 'four-circle diffractometer'
_diffrn_measurement_device_type 'SuperNova, Dual, Cu at home/near, AtlasS2'
_diffrn_measurement_method '\w scans'
_diffrn_orient_matrix_type 'CrysAlisPro convention (1999,Acta A55,543-557)'
_diffrn_orient_matrix_UB_11 0.0119307000
_diffrn_orient_matrix_UB_12 0.0411494000
_diffrn_orient_matrix_UB_13 -0.0184075000
_diffrn_orient_matrix_UB_21 0.0318808000
_diffrn_orient_matrix_UB_22 -0.0271344000
_diffrn_orient_matrix_UB_23 -0.0163736000
_diffrn_orient_matrix_UB_31 -0.0364256000
_diffrn_orient_matrix_UB_32 -0.0102946000
_diffrn_orient_matrix_UB_33 -0.0305499000
_diffrn_radiation_monochromator mirror
_diffrn_radiation_probe x-ray
_diffrn_radiation_type 'Cu K\a'
_diffrn_radiation_wavelength 1.54184
_diffrn_reflns_av_R_equivalents 0.0496
_diffrn_reflns_av_unetI/netI 0.0693
_diffrn_reflns_Laue_measured_fraction_full 0.989
_diffrn_reflns_Laue_measured_fraction_max 0.989
_diffrn_reflns_limit_h_max 29
_diffrn_reflns_limit_h_min -37
_diffrn_reflns_limit_k_max 35
_diffrn_reflns_limit_k_min -35
_diffrn_reflns_limit_l_max 46
_diffrn_reflns_limit_l_min -47
_diffrn_reflns_number 119936
_diffrn_reflns_point_group_measured_fraction_full 0.989
_diffrn_reflns_point_group_measured_fraction_max 0.989
_diffrn_reflns_theta_full 65.088
_diffrn_reflns_theta_max 65.088
_diffrn_reflns_theta_min 2.675
_diffrn_source 'micro-focus sealed X-ray tube'
_diffrn_source_type 'SuperNova (Cu) X-ray Source'
_exptl_absorpt_coefficient_mu 1.307
_exptl_absorpt_correction_T_max 1.000
_exptl_absorpt_correction_T_min 0.746
_exptl_absorpt_correction_type gaussian
_exptl_absorpt_process_details
;
CrysAlisPro 1.171.41.80a (Rigaku Oxford Diffraction, 2020)
Numerical absorption correction based on gaussian integration over
a multifaceted crystal model
Empirical absorption correction using spherical harmonics,
implemented in SCALE3 ABSPACK scaling algorithm.
;
_exptl_crystal_colour 'clear light orange'
_exptl_crystal_colour_lustre clear
_exptl_crystal_colour_modifier light
_exptl_crystal_colour_primary orange
_exptl_crystal_density_diffrn 1.406
_exptl_crystal_description block
_exptl_crystal_F_000 16457
_exptl_crystal_preparation
'Crystal of the nickel cage were grown in methanol solvothermally contained within a glass via. Crystal was soaked in a solution of 4-Nitrophenyl acetate in methanolic mother liquor (from the solvothermal crystals growth) for 24 hours. Crystals were transferred to Fomblin oil before being mounted on a MiteGen Microloop.'
_exptl_crystal_recrystallization_method
'crystal grown from solvothermal slow rolling, then immersed in solution of guest'
_exptl_crystal_size_max 0.177
_exptl_crystal_size_mid 0.129
_exptl_crystal_size_min 0.112
_refine_diff_density_max 1.170
_refine_diff_density_min -0.431
_refine_diff_density_rms 0.103
_refine_ls_extinction_method none
_refine_ls_goodness_of_fit_ref 1.183
_refine_ls_hydrogen_treatment constr
_refine_ls_matrix_type full
_refine_ls_number_parameters 4633
_refine_ls_number_reflns 63718
_refine_ls_number_restraints 21834
_refine_ls_restrained_S_all 1.070
_refine_ls_R_factor_all 0.2009
_refine_ls_R_factor_gt 0.1191
_refine_ls_shift/su_max 0.001
_refine_ls_shift/su_mean 0.000
_refine_ls_structure_factor_coef Fsqd
_refine_ls_weighting_details 'w=1/[\s^2^(Fo^2^)+(0.2000P)^2^] where P=(Fo^2^+2Fc^2^)/3'
_refine_ls_weighting_scheme calc
_refine_ls_wR_factor_gt 0.3261
_refine_ls_wR_factor_ref 0.4049
_reflns_Friedel_coverage 0.000
_reflns_number_gt 28449
_reflns_number_total 63718
_reflns_threshold_expression 'I > 2\s(I)'
_cod_data_source_file d2dt01713j2.cif
_cod_data_source_block bs02_2
_cod_original_formula_sum 'C367.40 H332.10 B16 F64 N74.30 Ni8 O22.20'
_cod_database_code 7710648
_smtbx_masks_special_details
;
A solvent mask was calculated and 1968 electrons were 
found in a volume of 7504\%A^3^ in 2 voids per unit cell. 
This is consistent with the presence of 
6.4[BF4], 13[CH3OH] per Formula Unit 
which account for 1986 electrons 
per unit cell.
;
_smtbx_masks_void_probe_radius 1.2
_smtbx_masks_void_truncation_radius 1.2
_shelx_shelxl_version_number 2018/3
_chemical_oxdiff_formula 'C300 H300 N72 Ni8 B16 F64'
_chemical_oxdiff_usercomment '4NPA Ni 15np Bf4 cube soaked 4nitrophenylacetate'
_shelx_space_group_comment
;
The symmetry employed for this shelxl refinement is uniquely defined
by the following loop, which should always be used as a source of
symmetry information in preference to the above space-group names.
They are only intended as comments.
;
_shelx_estimated_absorpt_t_max 0.867
_shelx_estimated_absorpt_t_min 0.802
_reflns_odcompleteness_completeness 98.48
_reflns_odcompleteness_iscentric 1
_reflns_odcompleteness_theta 66.49
_olex2_refinement_description
;
1. Fixed Uiso
 At 1.2 times of:
  All C(H) groups, All C(H,H) groups
 At 1.5 times of:
  All C(H,H,H) groups
2. Restrained distances
 C11G-O21G = C11H-O21H = C11I-O21I
 1.407 with sigma of 0.02
 O21G-C22G = O21H-C22H = O21I-C22I
 1.355 with sigma of 0.02
 C22G-O23G = C22H-O23H = C22I-O23I
 1.205 with sigma of 0.02
 C22G-C24G = C22H-C24H = C22I-C24I
 1.491 with sigma of 0.02
 C11G-C22G = C11H-C22H = C11I-C22I
 2.37 with sigma of 0.04
 O21G-O23G = O21H-O23H = O21I-O23I
 2.245 with sigma of 0.04
 O21G-C24G = O21H-C24H = O21I-C24I
 2.346 with sigma of 0.04
 O23G-C24G = O23H-C24H = O23I-C24I
 2.393 with sigma of 0.04
 N31I-C14I = N31H-C14H = N31G-C14G
 1.461 with sigma of 0.02
 N31G-O32G = N31G-O33G = N31H-O32H = N31H-O33H = N31I-O32I = N31I-O33I
 1.225 with sigma of 0.02
 O32G-O33G = O33H-O32H = O33I-O32I
 2.144 with sigma of 0.04
 C14G-O32G = C14G-O33G = C14H-O32H = C14H-O33H = C14I-O32I = C14I-O33I
 2.311 with sigma of 0.04
3. Restrained planarity
 O21G, C22G, O23G, C24G
 with sigma of 0.1
 C14G, N31G, O32G, O33G
 with sigma of 0.1
 O21H, C22H, O23H, C24H
 with sigma of 0.1
 C14H, N31H, O32H, O33H
 with sigma of 0.1
 O21I, C22I, O23I, C24I
 with sigma of 0.1
 C14I, N31I, O32I, O33I
 with sigma of 0.1
4. Uiso/Uaniso restraints and constraints
All non-hydrogen atoms have similar U: within 2.5A with sigma of 0.04 and sigma
for terminal atoms of 0.08 within 2.5A
Uanis(B45) = Uanis(B45A)
Uanis(B55) = Uanis(B55A)
5. Rigid body (RIGU) restrains
 All non-hydrogen atoms
 with sigma for 1-2 distances of 0.004 and sigma for 1-3 distances of 0.004
6. Same fragment restrains
{N11A, C12A, C13A, C14A, C15A, C16A} sigma for 1-2: 0.02, 1-3: 0.04
as in
{N31A, C32A, C33A, C34A, C35A, C36A}
{N21A, N22A, C23A, C24A, C25A, C26A} sigma for 1-2: 0.02, 1-3: 0.04
as in
{N41A, N42A, C43A, C44A, C45A, C46A}
{N11A, C12A, C13A, C14A, C15A, C16A} sigma for 1-2: 0.02, 1-3: 0.04
as in
{N11B, C12B, C13B, C14B, C15B, C16B}
{N21A, N22A, C23A, C24A, C25A, C26A} sigma for 1-2: 0.02, 1-3: 0.04
as in
{N21B, N22B, C23B, C24B, C25B, C26B}
{N11A, C12A, C13A, C14A, C15A, C16A} sigma for 1-2: 0.02, 1-3: 0.04
as in
{N31B, C32B, C33B, C34B, C35B, C36B}
{N21A, N22A, C23A, C24A, C25A, C26A} sigma for 1-2: 0.02, 1-3: 0.04
as in
{N41B, N42B, C43B, C44B, C45B, C46B}
{C50A, C51A, C52A, C53A, C54A, C55A, C56A, C57A, C58A, C59A} sigma for 1-2:
0.02, 1-3: 0.04
as in
{C50B, C51B, C52B, C53B, C54B, C55B, C56B, C57B, C58B, C59B}
{N11A, C12A, C13A, C14A, C15A, C16A} sigma for 1-2: 0.02, 1-3: 0.04
as in
{N11C, C12C, C13C, C14C, C15C, C16C}
{N21A, N22A, C23A, C24A, C25A, C26A} sigma for 1-2: 0.02, 1-3: 0.04
as in
{N21C, N22C, C23C, C24C, C25C, C26C}
{N11A, C12A, C13A, C14A, C15A, C16A} sigma for 1-2: 0.02, 1-3: 0.04
as in
{N31C, C32C, C33C, C34C, C35C, C36C}
{N21A, N22A, C23A, C24A, C25A, C26A} sigma for 1-2: 0.02, 1-3: 0.04
as in
{N41C, N42C, C43C, C44C, C45C, C46C}
{C50A, C51A, C52A, C53A, C54A, C55A, C56A, C57A, C58A, C59A} sigma for 1-2:
0.02, 1-3: 0.04
as in
{C50C, C51C, C52C, C53C, C54C, C55C, C56C, C57C, C58C, C59C}
{N11A, C12A, C13A, C14A, C15A, C16A} sigma for 1-2: 0.02, 1-3: 0.04
as in
{N11D, C12D, C13D, C14D, C15D, C16D}
{N21A, N22A, C23A, C24A, C25A, C26A} sigma for 1-2: 0.02, 1-3: 0.04
as in
{N21D, N22D, C23D, C24D, C25D, C26D}
{N11A, C12A, C13A, C14A, C15A, C16A} sigma for 1-2: 0.02, 1-3: 0.04
as in
{N31D, C32D, C33D, C34D, C35D, C36D}
{N21A, N22A, C23A, C24A, C25A, C26A} sigma for 1-2: 0.02, 1-3: 0.04
as in
{N41D, N42D, C43D, C44D, C45D, C46D}
{C50A, C51A, C52A, C53A, C54A, C55A, C56A, C57A, C58A, C59A} sigma for 1-2:
0.02, 1-3: 0.04
as in
{C50D, C51D, C52D, C53D, C54D, C55D, C56D, C57D, C58D, C59D}
{N11A, C12A, C13A, C14A, C15A, C16A} sigma for 1-2: 0.02, 1-3: 0.04
as in
{N11E, C12E, C13E, C14E, C15E, C16E}
{N21A, N22A, C23A, C24A, C25A, C26A} sigma for 1-2: 0.02, 1-3: 0.04
as in
{N21E, N22E, C23E, C24E, C25E, C26E}
{N11A, C12A, C13A, C14A, C15A, C16A} sigma for 1-2: 0.02, 1-3: 0.04
as in
{N31E, C32E, C33E, C34E, C35E, C36E}
{N21A, N22A, C23A, C24A, C25A, C26A} sigma for 1-2: 0.02, 1-3: 0.04
as in
{N41E, N42E, C43E, C44E, C45E, C46E}
{C50A, C51A, C52A, C53A, C54A, C55A, C56A, C57A, C58A, C59A} sigma for 1-2:
0.02, 1-3: 0.04
as in
{C50E, C51E, C52E, C53E, C54E, C55E, C56E, C57E, C58E, C59E}
{N11A, C12A, C13A, C14A, C15A, C16A} sigma for 1-2: 0.02, 1-3: 0.04
as in
{N11F, C12F, C13F, C14F, C15F, C16F}
{N21A, N22A, C23A, C24A, C25A, C26A} sigma for 1-2: 0.02, 1-3: 0.04
as in
{N21F, N22F, C23F, C24F, C25F, C26F}
{N11A, C12A, C13A, C14A, C15A, C16A} sigma for 1-2: 0.02, 1-3: 0.04
as in
{N31F, C32F, C33F, C34F, C35F, C36F}
{N21A, N22A, C23A, C24A, C25A, C26A} sigma for 1-2: 0.02, 1-3: 0.04
as in
{N41F, N42F, C43F, C44F, C45F, C46F}
{C50A, C51A, C52A, C53A, C54A, C55A, C56A, C57A, C58A, C59A} sigma for 1-2:
0.02, 1-3: 0.04
as in
{C50F, C51F, C52F, C53F, C54F, C55F, C56F, C57F, C58F, C59F}
{N11A, C12A, C13A, C14A, C15A, C16A} sigma for 1-2: 0.02, 1-3: 0.04
as in
{N11J, C12J, C13J, C14J, C15J, C16J}
{N21A, N22A, C23A, C24A, C25A, C26A} sigma for 1-2: 0.02, 1-3: 0.04
as in
{N21J, N22J, C23J, C24J, C25J, C26J}
{N11A, C12A, C13A, C14A, C15A, C16A} sigma for 1-2: 0.02, 1-3: 0.04
as in
{N31J, C32J, C33J, C34J, C35J, C36J}
{N21A, N22A, C23A, C24A, C25A, C26A} sigma for 1-2: 0.02, 1-3: 0.04
as in
{N41J, N42J, C43J, C44J, C45J, C46J}
{C50A, C51A, C52A, C53A, C54A, C55A, C56A, C57A, C58A, C59A} sigma for 1-2:
0.02, 1-3: 0.04
as in
{C50J, C51J, C52J, C53J, C54J, C55J, C56J, C57J, C58J, C59J}
{N11A, C12A, C13A, C14A, C15A, C16A} sigma for 1-2: 0.02, 1-3: 0.04
as in
{N11K, C12K, C13K, C14K, C15K, C16K}
{N21A, N22A, C23A, C24A, C25A, C26A} sigma for 1-2: 0.02, 1-3: 0.04
as in
{N21K, N22K, C23K, C24K, C25K, C26K}
{N11A, C12A, C13A, C14A, C15A, C16A} sigma for 1-2: 0.02, 1-3: 0.04
as in
{N31K, C32K, C33K, C34K, C35K, C36K}
{N21A, N22A, C23A, C24A, C25A, C26A} sigma for 1-2: 0.02, 1-3: 0.04
as in
{N41K, N42K, C43K, C44K, C45K, C46K}
{C50A, C51A, C52A, C53A, C54A, C55A, C56A, C57A, C58A, C59A} sigma for 1-2:
0.02, 1-3: 0.04
as in
{C50K, C51K, C52K, C53K, C54K, C55K, C56K, C57K, C58K, C59K}
{N11A, C12A, C13A, C14A, C15A, C16A} sigma for 1-2: 0.02, 1-3: 0.04
as in
{N11L, C12L, C13L, C14L, C15L, C16L}
{N21A, N22A, C23A, C24A, C25A, C26A} sigma for 1-2: 0.02, 1-3: 0.04
as in
{N21L, N22L, C23L, C24L, C25L, C26L}
{N11A, C12A, C13A, C14A, C15A, C16A} sigma for 1-2: 0.02, 1-3: 0.04
as in
{N31L, C32L, C33L, C34L, C35L, C36L}
{N21A, N22A, C23A, C24A, C25A, C26A} sigma for 1-2: 0.02, 1-3: 0.04
as in
{N41L, N42L, C43L, C44L, C45L, C46L}
{C50A, C51A, C52A, C53A, C54A, C55A, C56A, C57A, C58A, C59A} sigma for 1-2:
0.02, 1-3: 0.04
as in
{C50L, C51L, C52L, C53L, C54L, C55L, C56L, C57L, C58L, C59L}
{N11A, C12A, C13A, C14A, C15A, C16A} sigma for 1-2: 0.02, 1-3: 0.04
as in
{N11M, C12M, C13M, C14M, C15M, C16M}
{N21A, N22A, C23A, C24A, C25A, C26A} sigma for 1-2: 0.02, 1-3: 0.04
as in
{N21M, N22M, C23M, C24M, C25M, C26M}
{N11A, C12A, C13A, C14A, C15A, C16A} sigma for 1-2: 0.02, 1-3: 0.04
as in
{N31M, C32M, C33M, C34M, C35M, C36M}
{N21A, N22A, C23A, C24A, C25A, C26A} sigma for 1-2: 0.02, 1-3: 0.04
as in
{N41M, N42M, C43M, C44M, C45M, C46M}
{C50A, C51A, C52A, C53A, C54A, C55A, C56A, C57A, C58A, C59A} sigma for 1-2:
0.02, 1-3: 0.04
as in
{C50M, C51M, C52M, C53M, C54M, C55M, C56M, C57M, C58M, C59M}
{N11A, C12A, C13A, C14A, C15A, C16A} sigma for 1-2: 0.02, 1-3: 0.04
as in
{N11N, C12N, C13N, C14N, C15N, C16N}
{N21A, N22A, C23A, C24A, C25A, C26A} sigma for 1-2: 0.02, 1-3: 0.04
as in
{N21N, N22N, C23N, C24N, C25N, C26N}
{N11A, C12A, C13A, C14A, C15A, C16A} sigma for 1-2: 0.02, 1-3: 0.04
as in
{N31N, C32N, C33N, C34N, C35N, C36N}
{N21A, N22A, C23A, C24A, C25A, C26A} sigma for 1-2: 0.02, 1-3: 0.04
as in
{N41N, N42N, C43N, C44N, C45N, C46N}
{C50A, C51A, C52A, C53A, C54A, C55A, C56A, C57A, C58A, C59A} sigma for 1-2:
0.02, 1-3: 0.04
as in
{C50N, C51N, C52N, C53N, C54N, C55N, C56N, C57N, C58N, C59N}
{N11A, C12A, C13A, C14A, C15A, C16A} sigma for 1-2: 0.02, 1-3: 0.04
as in
{N11P, C12P, C13P, C14P, C15P, C16P}
{N21A, N22A, C23A, C24A, C25A, C26A} sigma for 1-2: 0.02, 1-3: 0.04
as in
{N21P, N22P, C23P, C24P, C25P, C26P}
{N11A, C12A, C13A, C14A, C15A, C16A} sigma for 1-2: 0.02, 1-3: 0.04
as in
{N31P, C32P, C33P, C34P, C35P, C36P}
{N21A, N22A, C23A, C24A, C25A, C26A} sigma for 1-2: 0.02, 1-3: 0.04
as in
{N41P, N42P, C43P, C44P, C45P, C46P}
{C50A, C51A, C52A, C53A, C54A, C55A, C56A, C57A, C58A, C59A} sigma for 1-2:
0.02, 1-3: 0.04
as in
{C50P, C51P, C52P, C53P, C54P, C55P, C56P, C57P, C58P, C59P}
{B10, F11, F12, F13, F14} sigma for 1-2: 0.02, 1-3: 0.04
as in
{B15, F16, F17, F18, F19}
{B10, F11, F12, F13, F14} sigma for 1-2: 0.02, 1-3: 0.04
as in
{B20, F21, F22, F23, F24}
{B10, F11, F12, F13, F14} sigma for 1-2: 0.02, 1-3: 0.04
as in
{B25, F26, F27, F28, F29}
{B10, F11, F12, F13, F14} sigma for 1-2: 0.02, 1-3: 0.04
as in
{B30, F31, F32, F33, F34}
{B10, F11, F12, F13, F14} sigma for 1-2: 0.02, 1-3: 0.04
as in
{B35, F36, F37, F38, F39}
{B10, F11, F12, F13, F14} sigma for 1-2: 0.02, 1-3: 0.04
as in
{B40, F41, F42, F43, F44}
{B10, F11, F12, F13, F14} sigma for 1-2: 0.02, 1-3: 0.04
as in
{B45, F46, F47, F48, F49}
{B10, F11, F12, F13, F14} sigma for 1-2: 0.02, 1-3: 0.04
as in
{B45A, F46A, F47A, F48A, F49A}
{B10, F11, F12, F13, F14} sigma for 1-2: 0.02, 1-3: 0.04
as in
{B50, F51, F52, F53, F54}
{B10, F11, F12, F13, F14} sigma for 1-2: 0.02, 1-3: 0.04
as in
{B55, F56, F57, F58, F59}
{B10, F11, F12, F13, F14} sigma for 1-2: 0.02, 1-3: 0.04
as in
{B55A, F56A, F57A, F58A, F59A}
{B10, F11, F12, F13, F14} sigma for 1-2: 0.02, 1-3: 0.04
as in
{B60, F61, F62, F63, F64}
7. Others
 Fixed Sof: B35(0.75) F36(0.75) F37(0.75) F38(0.75) F39(0.75) B40(0.5)
 F41(0.5) F42(0.5) F43(0.5) F44(0.5) B45(0.5) F46(0.5) F47(0.5) F48(0.5)
 F49(0.5) B45A(0.5) F46A(0.5) F47A(0.5) F48A(0.5) F49A(0.5) B50(0.7) F51(0.7)
 F52(0.7) F53(0.7) F54(0.7) B55(0.5) F56(0.5) F57(0.5) F58(0.5) F59(0.5)
 B55A(0.5) F56A(0.5) F57A(0.5) F58A(0.5) F59A(0.5) B60(0.65) F61(0.65)
 F62(0.65) F63(0.65) F64(0.65) C11I(0.3) C12I(0.3) H12I(0.3) C13I(0.3)
 H13I(0.3) C14I(0.3) C15I(0.3) H15I(0.3) C16I(0.3) H16I(0.3) O21I(0.3)
 C22I(0.3) O23I(0.3) C24I(0.3) H24S(0.3) H24T(0.3) H24U(0.3) N31I(0.3)
 O32I(0.3) O33I(0.3)
8.a Secondary CH2 refined with riding coordinates:
 C26A(H26A,H26B), C46A(H46A,H46B), C26B(H26C,H26D), C46B(H46C,H46D), C26C(H26E,
 H26F), C46C(H46E,H46F), C26D(H26G,H26H), C46D(H46G,H46H), C26E(H26I,H26J),
 C46E(H46I,H46J), C26F(H26K,H26L), C46F(H46K,H46L), C26J(H26M,H26N), C46J(H46M,
 H46N), C26K(H26O,H26P), C46K(H46O,H46P), C26L(H26Q,H26R), C46L(H46Q,H46R),
 C26M(H26S,H26T), C46M(H46S,H46T), C26N(H26U,H26V), C46N(H46U,H46V), C26P(H26W,
 H26X), C46P(H46W,H46X)
8.b Me refined with riding coordinates:
 C24G(H24G,H24H,H24I), C24H(H24O,H24Q,H24R), C24I(H24S,H24T,H24U)
8.c Aromatic/amide H refined with riding coordinates:
 C13A(H13A), C14A(H14A), C15A(H15A), C16A(H16A), C23A(H23A), C24A(H24A),
 C33A(H33A), C34A(H34A), C35A(H35A), C36A(H36A), C43A(H43A), C44A(H44A),
 C51A(H51A), C52A(H52A), C53A(H53A), C56A(H56A), C57A(H57A), C58A(H58A),
 C13B(H13B), C14B(H14B), C15B(H15B), C16B(H16B), C23B(H23B), C24B(H24B),
 C33B(H33B), C34B(H34B), C35B(H35B), C36B(H36B), C43B(H43B), C44B(H44B),
 C51B(H51B), C52B(H52B), C53B(H53B), C56B(H56B), C57B(H57B), C58B(H58B),
 C13C(H13C), C14C(H14C), C15C(H15C), C16C(H16C), C23C(H23C), C24C(H24C),
 C33C(H33C), C34C(H34C), C35C(H35C), C36C(H36C), C43C(H43C), C44C(H44C),
 C51C(H51C), C52C(H52C), C53C(H53C), C56C(H56C), C57C(H57C), C58C(H58C),
 C13D(H13D), C14D(H14D), C15D(H15D), C16D(H16D), C23D(H23D), C24D(H24D),
 C33D(H33D), C34D(H34D), C35D(H35D), C36D(H36D), C43D(H43D), C44D(H44D),
 C51D(H51D), C52D(H52D), C53D(H53D), C56D(H56D), C57D(H57D), C58D(H58D),
 C13E(H13E), C14E(H14E), C15E(H15E), C16E(H16E), C23E(H23E), C24E(H24E),
 C33E(H33E), C34E(H34E), C35E(H35E), C36E(H36E), C43E(H43E), C44E(H44E),
 C51E(H51E), C52E(H52E), C53E(H53E), C56E(H56E), C57E(H57E), C58E(H58E),
 C13F(H13F), C14F(H14F), C15F(H15F), C16F(H16F), C23F(H23F), C24F(H24F),
 C33F(H33F), C34F(H34F), C35F(H35F), C36F(H36F), C43F(H43F), C44F(H44F),
 C51F(H51F), C52F(H52F), C53F(H53F), C56F(H56F), C57F(H57F), C58F(H58F),
 C13J(H13J), C14J(H14J), C15J(H15J), C16J(H16J), C23J(H23J), C24J(H24J),
 C33J(H33J), C34J(H34J), C35J(H35J), C36J(H36J), C43J(H43J), C44J(H44J),
 C51J(H51J), C52J(H52J), C53J(H53J), C56J(H56J), C57J(H57J), C58J(H58J),
 C13K(H13K), C14K(H14K), C15K(H15K), C16K(H16K), C23K(H23K), C24K(H24K),
 C33K(H33K), C34K(H34K), C35K(H35K), C36K(H36K), C43K(H43K), C44K(H44K),
 C51K(H51K), C52K(H52K), C53K(H53K), C56K(H56K), C57K(H57K), C58K(H58K),
 C13L(H13L), C14L(H14L), C15L(H15L), C16L(H16L), C23L(H23L), C24L(H24L),
 C33L(H33L), C34L(H34L), C35L(H35L), C36L(H36L), C43L(H43L), C44L(H44L),
 C51L(H51L), C52L(H52L), C53L(H53L), C56L(H56L), C57L(H57L), C58L(H58L),
 C13M(H13M), C14M(H14M), C15M(H15M), C16M(H16M), C23M(H23M), C24M(H24M),
 C33M(H33M), C34M(H34M), C35M(H35M), C36M(H36M), C43M(H43M), C44M(H44M),
 C51M(H51M), C52M(H52M), C53M(H53M), C56M(H56M), C57M(H57M), C58M(H58M),
 C13N(H13N), C14N(H14N), C15N(H15N), C16N(H16N), C23N(H23N), C24N(H24N),
 C33N(H33N), C34N(H34N), C35N(H35N), C36N(H36N), C43N(H43N), C44N(H44N),
 C51N(H51N), C52N(H52N), C53N(H53N), C56N(H56N), C57N(H57N), C58N(H58N),
 C13P(H13P), C14P(H14P), C15P(H15P), C16P(H16P), C23P(H23P), C24P(H24P),
 C33P(H33P), C34P(H34P), C35P(H35P), C36P(H36P), C43P(H43P), C44P(H44P),
 C51P(H51P), C52P(H52P), C53P(H53P), C56P(H56P), C57P(H57P), C58P(H58P),
 C12G(H12G), C13G(H13G), C15G(H15G), C16G(H16G), C12H(H12H), C13H(H13H),
 C15H(H15H), C16H(H16H), C12I(H12I), C13I(H13I), C15I(H15I), C16I(H16I)
8.d Fitted hexagon refined as free rotating group:
 C11G(C12G,C13G,C14G,C15G,C16G), C11H(C12H,C13H,C14H,C15H,C16H), C11I(C12I,
 C13I,C14I,C15I,C16I)
;
_olex2_submission_special_instructions 'No special instructions were received'
_oxdiff_exptl_absorpt_empirical_details
;
Empirical correction (ABSPACK) includes:
- Absorption correction using spherical harmonics
- Frame scaling
;
_oxdiff_exptl_absorpt_empirical_full_max 1.921
_oxdiff_exptl_absorpt_empirical_full_min 0.716

loop_
_space_group_symop_operation_xyz
'x, y, z'
'-x, y+1/2, -z+1/2'
'-x, -y, -z'
'x, -y-1/2, z-1/2'

loop_
_atom_site_label
_atom_site_type_symbol
_atom_site_fract_x
_atom_site_fract_y
_atom_site_fract_z
_atom_site_U_iso_or_equiv
_atom_site_adp_type
_atom_site_occupancy
_atom_site_site_symmetry_order
_atom_site_calc_flag
_atom_site_refinement_flags_posn
_atom_site_refinement_flags_adp
_atom_site_refinement_flags_occupancy
_atom_site_disorder_assembly
_atom_site_disorder_group
Ni1 Ni 0.99400(5) 0.69790(4) 0.40299(4) 0.0776(4) Uani 1 1 d . U . . .
Ni2 Ni 1.28249(5) 1.10029(5) 0.54065(5) 0.0972(5) Uani 1 1 d . U . . .
Ni3 Ni 1.16605(5) 0.79125(5) 0.65921(4) 0.0860(4) Uani 1 1 d . U . . .
Ni4 Ni 1.09498(4) 1.00899(4) 0.27175(4) 0.0717(3) Uani 1 1 d . U . . .
N11A N 1.0266(2) 0.7079(2) 0.36280(18) 0.0825(17) Uani 1 1 d D U . . .
C12A C 1.0028(3) 0.7293(3) 0.3362(2) 0.083(2) Uani 1 1 d D U . . .
C13A C 1.0202(3) 0.7392(3) 0.3074(2) 0.098(3) Uani 1 1 d D U . . .
H13A H 1.003635 0.754823 0.288819 0.117 Uiso 1 1 calc R U . . .
C14A C 1.0615(3) 0.7259(3) 0.3064(3) 0.102(3) Uani 1 1 d D U . . .
H14A H 1.073402 0.731935 0.286776 0.123 Uiso 1 1 calc R U . . .
C15A C 1.0855(3) 0.7044(3) 0.3329(2) 0.101(3) Uani 1 1 d D U . . .
H15A H 1.114219 0.695427 0.332319 0.122 Uiso 1 1 calc R U . . .
C16A C 1.0668(2) 0.6959(3) 0.3610(2) 0.083(2) Uani 1 1 d D U . . .
H16A H 1.083348 0.680786 0.379845 0.099 Uiso 1 1 calc R U . . .
N21A N 0.9458(2) 0.7309(2) 0.36818(18) 0.0880(19) Uani 1 1 d D U . . .
N22A N 0.9026(2) 0.7403(3) 0.3622(2) 0.105(2) Uani 1 1 d D U . . .
C23A C 0.8895(3) 0.7554(5) 0.3302(3) 0.132(4) Uani 1 1 d D U . . .
H23A H 0.860846 0.763384 0.319749 0.159 Uiso 1 1 calc R U . . .
C24A C 0.9251(3) 0.7567(4) 0.3159(3) 0.125(4) Uani 1 1 d D U . . .
H24A H 0.926600 0.767421 0.293823 0.150 Uiso 1 1 calc R U . . .
C25A C 0.9588(3) 0.7397(3) 0.3395(2) 0.096(3) Uani 1 1 d D U . . .
C26A C 0.8762(3) 0.7366(3) 0.3881(3) 0.105(3) Uani 1 1 d D U . . .
H26A H 0.885468 0.710459 0.402203 0.126 Uiso 1 1 calc R U . . .
H26B H 0.845712 0.732046 0.376776 0.126 Uiso 1 1 calc R U . . .
N31A N 0.6739(2) 0.9119(3) 0.4925(2) 0.102(2) Uani 1 1 d D U . . .
C32A C 0.6883(3) 0.9009(3) 0.5254(3) 0.096(2) Uani 1 1 d D U . . .
C33A C 0.6633(3) 0.9055(3) 0.5502(3) 0.105(3) Uani 1 1 d D U . . .
H33A H 0.673773 0.896207 0.573001 0.126 Uiso 1 1 calc R U . . .
C34A C 0.6233(3) 0.9236(4) 0.5411(3) 0.121(3) Uani 1 1 d D U . . .
H34A H 0.605872 0.928335 0.557685 0.145 Uiso 1 1 calc R U . . .
C35A C 0.6082(3) 0.9350(4) 0.5076(3) 0.125(3) Uani 1 1 d D U . . .
H35A H 0.579866 0.946624 0.500953 0.150 Uiso 1 1 calc R U . . .
C36A C 0.6343(3) 0.9294(4) 0.4835(3) 0.119(3) Uani 1 1 d D U . . .
H36A H 0.624028 0.937987 0.460606 0.143 Uiso 1 1 calc R U . . .
N41A N 0.7542(2) 0.8806(2) 0.5080(2) 0.0912(19) Uani 1 1 d D U . . .
N42A N 0.7932(2) 0.8628(2) 0.5228(2) 0.0898(19) Uani 1 1 d D U . . .
C43A C 0.7947(3) 0.8527(3) 0.5557(2) 0.098(2) Uani 1 1 d D U . . .
H43A H 0.818233 0.839926 0.570901 0.117 Uiso 1 1 calc R U . . .
C44A C 0.7555(3) 0.8643(3) 0.5627(3) 0.095(2) Uani 1 1 d D U . . .
H44A H 0.746383 0.861105 0.583880 0.114 Uiso 1 1 calc R U . . .
C45A C 0.7319(3) 0.8817(3) 0.5332(2) 0.088(2) Uani 1 1 d D U . . .
C46A C 0.8280(3) 0.8585(3) 0.5042(3) 0.095(3) Uani 1 1 d D U . . .
H46A H 0.855848 0.859182 0.520571 0.114 Uiso 1 1 calc R U . . .
H46B H 0.827463 0.884152 0.488947 0.114 Uiso 1 1 calc R U . . .
C50A C 0.8783(3) 0.7767(3) 0.4118(3) 0.097(3) Uani 1 1 d D U . . .
C51A C 0.9045(3) 0.8119(3) 0.4083(3) 0.107(3) Uani 1 1 d D U . . .
H51A H 0.921057 0.811675 0.390741 0.129 Uiso 1 1 calc R U . . .
C52A C 0.9069(3) 0.8477(3) 0.4299(3) 0.105(3) Uani 1 1 d D U . . .
H52A H 0.925172 0.871661 0.427099 0.126 Uiso 1 1 calc R U . . .
C53A C 0.8836(3) 0.8487(3) 0.4548(3) 0.100(3) Uani 1 1 d D U . . .
H53A H 0.886278 0.872939 0.469940 0.120 Uiso 1 1 calc R U . . .
C54A C 0.8548(3) 0.8140(2) 0.4589(3) 0.092(2) Uani 1 1 d D U . . .
C55A C 0.8528(3) 0.7771(2) 0.4375(2) 0.090(2) Uani 1 1 d D U . . .
C56A C 0.8255(3) 0.7412(3) 0.4427(3) 0.096(3) Uani 1 1 d D U . . .
H56A H 0.825092 0.715396 0.429414 0.115 Uiso 1 1 calc R U . . .
C57A C 0.8002(3) 0.7444(3) 0.4666(3) 0.094(3) Uani 1 1 d D U . . .
H57A H 0.781885 0.720783 0.469857 0.113 Uiso 1 1 calc R U . . .
C58A C 0.8009(3) 0.7819(2) 0.4865(3) 0.090(2) Uani 1 1 d D U . . .
H58A H 0.783112 0.783090 0.503230 0.108 Uiso 1 1 calc R U . . .
C59A C 0.8264(3) 0.8167(3) 0.4826(3) 0.089(2) Uani 1 1 d D U . . .
N11B N 1.3072(3) 1.1642(3) 0.5507(2) 0.105(2) Uani 1 1 d D U . . .
C12B C 1.2897(3) 1.1872(3) 0.5734(3) 0.112(3) Uani 1 1 d D U . . .
C13B C 1.3035(4) 1.2289(3) 0.5841(3) 0.128(4) Uani 1 1 d D U . . .
H13B H 1.291333 1.244261 0.600646 0.154 Uiso 1 1 calc R U . . .
C14B C 1.3355(4) 1.2468(4) 0.5696(4) 0.132(4) Uani 1 1 d D U . . .
H14B H 1.344713 1.275895 0.575390 0.159 Uiso 1 1 calc R U . . .
C15B C 1.3543(4) 1.2241(4) 0.5474(3) 0.127(4) Uani 1 1 d D U . . .
H15B H 1.377649 1.236247 0.538508 0.153 Uiso 1 1 calc R U . . .
C16B C 1.3387(3) 1.1829(3) 0.5378(3) 0.113(3) Uani 1 1 d D U . . .
H16B H 1.350884 1.167280 0.521346 0.135 Uiso 1 1 calc R U . . .
N21B N 1.2428(2) 1.1252(2) 0.5732(2) 0.099(2) Uani 1 1 d D U . . .
N22B N 1.2115(2) 1.1119(2) 0.5896(2) 0.102(2) Uani 1 1 d D U . . .
C23B C 1.2050(3) 1.1418(3) 0.6130(3) 0.113(3) Uani 1 1 d D U . . .
H23B H 1.184468 1.140015 0.627582 0.136 Uiso 1 1 calc R U . . .
C24B C 1.2335(3) 1.1745(3) 0.6119(3) 0.114(3) Uani 1 1 d D U . . .
H24B H 1.237924 1.199457 0.626304 0.137 Uiso 1 1 calc R U . . .
C25B C 1.2548(3) 1.1647(3) 0.5856(3) 0.106(3) Uani 1 1 d D U . . .
C26B C 1.1901(3) 1.0698(3) 0.5824(3) 0.102(3) Uani 1 1 d D U . . .
H26C H 1.190152 1.061593 0.558500 0.122 Uiso 1 1 calc R U . . .
H26D H 1.159537 1.072527 0.585114 0.122 Uiso 1 1 calc R U . . .
N31B N 1.1521(3) 0.7350(2) 0.62854(18) 0.0904(19) Uani 1 1 d D U . . .
C32B C 1.1734(3) 0.7335(3) 0.6026(2) 0.092(2) Uani 1 1 d D U . . .
C33B C 1.1703(4) 0.6972(3) 0.5812(3) 0.114(3) Uani 1 1 d D U . . .
H33B H 1.185802 0.696141 0.563006 0.137 Uiso 1 1 calc R U . . .
C34B C 1.1444(4) 0.6627(4) 0.5871(3) 0.126(4) Uani 1 1 d D U . . .
H34B H 1.141727 0.637794 0.572690 0.152 Uiso 1 1 calc R U . . .
C35B C 1.1226(4) 0.6642(3) 0.6137(3) 0.123(3) Uani 1 1 d D U . . .
H35B H 1.104536 0.640743 0.617908 0.148 Uiso 1 1 calc R U . . .
C36B C 1.1276(4) 0.7010(3) 0.6341(3) 0.102(3) Uani 1 1 d D U . . .
H36B H 1.113115 0.702152 0.652851 0.123 Uiso 1 1 calc R U . . .
N41B N 1.2002(2) 0.8051(2) 0.61928(19) 0.0934(19) Uani 1 1 d D U . . .
N42B N 1.2303(3) 0.8332(3) 0.6115(2) 0.109(2) Uani 1 1 d D U . . .
C43B C 1.2492(4) 0.8176(3) 0.5867(3) 0.121(3) Uani 1 1 d D U . . .
H43B H 1.271482 0.831260 0.577349 0.146 Uiso 1 1 calc R U . . .
C44B C 1.2304(3) 0.7786(3) 0.5774(3) 0.113(3) Uani 1 1 d D U . . .
H44B H 1.236732 0.759621 0.560151 0.136 Uiso 1 1 calc R U . . .
C45B C 1.2003(3) 0.7716(3) 0.5979(2) 0.093(2) Uani 1 1 d D U . . .
C46B C 1.2386(4) 0.8760(3) 0.6276(3) 0.113(3) Uani 1 1 d D U . . .
H46C H 1.269783 0.882817 0.630338 0.136 Uiso 1 1 calc R U . . .
H46D H 1.231277 0.874894 0.650640 0.136 Uiso 1 1 calc R U . . .
C50B C 1.2122(3) 1.0335(3) 0.6062(3) 0.097(2) Uani 1 1 d D U . . .
C51B C 1.2428(3) 1.0426(3) 0.6341(3) 0.109(3) Uani 1 1 d D U . . .
H51B H 1.250642 1.072204 0.639154 0.131 Uiso 1 1 calc R U . . .
C52B C 1.2630(4) 1.0099(3) 0.6553(3) 0.120(3) Uani 1 1 d D U . . .
H52B H 1.283461 1.016964 0.675214 0.144 Uiso 1 1 calc R U . . .
C53B C 1.2529(4) 0.9672(3) 0.6469(3) 0.114(3) Uani 1 1 d D U . . .
H53B H 1.266911 0.944573 0.661137 0.137 Uiso 1 1 calc R U . . .
C54B C 1.2224(3) 0.9559(3) 0.6177(2) 0.094(2) Uani 1 1 d D U . . .
C55B C 1.2003(3) 0.9903(3) 0.5970(2) 0.091(2) Uani 1 1 d D U . . .
C56B C 1.1672(3) 0.9790(3) 0.5686(2) 0.088(2) Uani 1 1 d D U . . .
H56B H 1.150997 1.001449 0.555602 0.105 Uiso 1 1 calc R U . . .
C57B C 1.1587(3) 0.9368(3) 0.5603(2) 0.090(2) Uani 1 1 d D U . . .
H57B H 1.136827 0.929959 0.541161 0.108 Uiso 1 1 calc R U . . .
C58B C 1.1816(3) 0.9026(3) 0.5792(2) 0.091(2) Uani 1 1 d D U . . .
H58B H 1.175580 0.873150 0.572451 0.110 Uiso 1 1 calc R U . . .
C59B C 1.2129(3) 0.9119(3) 0.6075(2) 0.094(2) Uani 1 1 d D U . . .
N11C N 1.2224(2) 0.7600(3) 0.6847(2) 0.098(2) Uani 1 1 d D U . . .
C12C C 1.2148(3) 0.7308(3) 0.7089(2) 0.085(2) Uani 1 1 d D U . . .
C13C C 1.2477(3) 0.7038(4) 0.7254(3) 0.112(3) Uani 1 1 d D U . . .
H13C H 1.241929 0.682033 0.740862 0.134 Uiso 1 1 calc R U . . .
C14C C 1.2886(3) 0.7092(4) 0.7190(3) 0.131(4) Uani 1 1 d D U . . .
H14C H 1.311383 0.691315 0.730544 0.157 Uiso 1 1 calc R U . . .
C15C C 1.2972(4) 0.7400(4) 0.6962(3) 0.129(4) Uani 1 1 d D U . . .
H15C H 1.325635 0.743955 0.691930 0.155 Uiso 1 1 calc R U . . .
C16C C 1.2623(3) 0.7654(4) 0.6795(3) 0.110(3) Uani 1 1 d D U . . .
H16C H 1.267610 0.787272 0.663902 0.132 Uiso 1 1 calc R U . . .
N21C N 1.1427(2) 0.7582(2) 0.69876(17) 0.0827(17) Uani 1 1 d D U . . .
N22C N 1.1054(2) 0.7498(2) 0.70915(18) 0.0856(18) Uani 1 1 d D U . . .
C23C C 1.1100(3) 0.7162(3) 0.7314(2) 0.098(3) Uani 1 1 d D U . . .
H23C H 1.088178 0.704497 0.742318 0.118 Uiso 1 1 calc R U . . .
C24C C 1.1519(3) 0.7019(3) 0.7355(2) 0.094(3) Uani 1 1 d D U . . .
H24C H 1.164921 0.678651 0.749471 0.113 Uiso 1 1 calc R U . . .
C25C C 1.1711(3) 0.7289(3) 0.7147(2) 0.088(2) Uani 1 1 d D U . . .
C26C C 1.0672(3) 0.7751(3) 0.6979(2) 0.089(2) Uani 1 1 d D U . . .
H26E H 1.042378 0.760132 0.704927 0.107 Uiso 1 1 calc R U . . .
H26F H 1.061406 0.776389 0.672739 0.107 Uiso 1 1 calc R U . . .
N31C N 0.85888(18) 1.0258(2) 0.69430(15) 0.0667(14) Uani 1 1 d D U . . .
C32C C 0.8707(2) 1.0365(2) 0.66479(17) 0.0694(17) Uani 1 1 d D U . . .
C33C C 0.8429(3) 1.0575(2) 0.63883(19) 0.078(2) Uani 1 1 d D U . . .
H33C H 0.852323 1.065359 0.618415 0.094 Uiso 1 1 calc R U . . .
C34C C 0.8015(3) 1.0669(3) 0.6430(2) 0.084(2) Uani 1 1 d D U . . .
H34C H 0.781333 1.080234 0.625205 0.100 Uiso 1 1 calc R U . . .
C35C C 0.7904(3) 1.0567(3) 0.6730(2) 0.080(2) Uani 1 1 d D U . . .
H35C H 0.762341 1.063940 0.676683 0.096 Uiso 1 1 calc R U . . .
C36C C 0.8189(2) 1.0359(3) 0.6984(2) 0.0743(19) Uani 1 1 d D U . . .
H36C H 0.810077 1.028749 0.719135 0.089 Uiso 1 1 calc R U . . .
N41C N 0.93958(18) 1.0054(2) 0.68899(15) 0.0693(15) Uani 1 1 d D U . . .
N42C N 0.9791(2) 1.0014(2) 0.68098(16) 0.0782(16) Uani 1 1 d D U . . .
C43C C 0.9783(3) 1.0181(3) 0.6498(2) 0.098(3) Uani 1 1 d D U . . .
H43C H 1.002124 1.018601 0.638297 0.117 Uiso 1 1 calc R U . . .
C44C C 0.9384(3) 1.0340(3) 0.6372(2) 0.097(3) Uani 1 1 d D U . . .
H44C H 0.928306 1.047480 0.615776 0.116 Uiso 1 1 calc R U . . .
C45C C 0.9160(3) 1.0261(3) 0.66276(19) 0.0747(18) Uani 1 1 d D U . . .
C46C C 1.0138(3) 0.9756(3) 0.7012(2) 0.082(2) Uani 1 1 d D U . . .
H46E H 1.012457 0.978388 0.725638 0.099 Uiso 1 1 calc R U . . .
H46F H 1.042131 0.987040 0.697883 0.099 Uiso 1 1 calc R U . . .
C50C C 1.0699(3) 0.8224(3) 0.7120(2) 0.082(2) Uani 1 1 d D U . . .
C51C C 1.1017(3) 0.8355(3) 0.7378(2) 0.084(2) Uani 1 1 d D U . . .
H51C H 1.122969 0.815108 0.748143 0.101 Uiso 1 1 calc R U . . .
C52C C 1.1036(3) 0.8788(3) 0.7494(2) 0.089(2) Uani 1 1 d D U . . .
H52C H 1.125802 0.887133 0.767906 0.107 Uiso 1 1 calc R U . . .
C53C C 1.0746(3) 0.9089(3) 0.7348(2) 0.088(2) Uani 1 1 d D U . . .
H53C H 1.076687 0.938205 0.742867 0.105 Uiso 1 1 calc R U . . .
C54C C 1.0414(2) 0.8971(3) 0.7081(2) 0.082(2) Uani 1 1 d D U . . .
C55C C 1.0379(2) 0.8527(2) 0.6966(2) 0.081(2) Uani 1 1 d D U . . .
C56C C 1.0034(3) 0.8395(3) 0.6705(2) 0.098(3) Uani 1 1 d D U . . .
H56C H 1.001170 0.809901 0.663314 0.118 Uiso 1 1 calc R U . . .
C57C C 0.9740(3) 0.8686(3) 0.6560(3) 0.108(3) Uani 1 1 d D U . . .
H57C H 0.950259 0.859231 0.639091 0.130 Uiso 1 1 calc R U . . .
C58C C 0.9778(3) 0.9127(3) 0.6655(3) 0.099(3) Uani 1 1 d D U . . .
H58C H 0.957399 0.933044 0.653827 0.119 Uiso 1 1 calc R U . . .
C59C C 1.0100(3) 0.9275(3) 0.6909(2) 0.085(2) Uani 1 1 d D U . . .
N11D N 1.1342(2) 1.0153(3) 0.23379(19) 0.0889(19) Uani 1 1 d D U . . .
C12D C 1.1276(3) 0.9837(3) 0.2101(2) 0.093(2) Uani 1 1 d D U . . .
C13D C 1.1484(3) 0.9841(4) 0.1817(2) 0.116(3) Uani 1 1 d D U . . .
H13D H 1.143747 0.961585 0.164991 0.139 Uiso 1 1 calc R U . . .
C14D C 1.1752(3) 1.0183(4) 0.1794(3) 0.123(3) Uani 1 1 d D U . . .
H14D H 1.189820 1.019637 0.160714 0.147 Uiso 1 1 calc R U . . .
C15D C 1.1819(3) 1.0506(4) 0.2030(3) 0.112(3) Uani 1 1 d D U . . .
H15D H 1.201158 1.074007 0.201244 0.134 Uiso 1 1 calc R U . . .
C16D C 1.1597(3) 1.0486(3) 0.2300(2) 0.103(3) Uani 1 1 d D U . . .
H16D H 1.163009 1.071752 0.246062 0.124 Uiso 1 1 calc R U . . .
N21D N 1.0785(2) 0.9515(2) 0.24119(15) 0.0717(15) Uani 1 1 d D U . . .
N22D N 1.0516(2) 0.9166(2) 0.23858(17) 0.0838(17) Uani 1 1 d D U . . .
C23D C 1.0558(4) 0.8910(3) 0.2115(2) 0.108(3) Uani 1 1 d D U . . .
H23D H 1.041559 0.864121 0.204909 0.129 Uiso 1 1 calc R U . . .
C24D C 1.0845(3) 0.9118(3) 0.1960(2) 0.105(3) Uani 1 1 d D U . . .
H24D H 1.093795 0.902594 0.175927 0.126 Uiso 1 1 calc R U . . .
C25D C 1.0978(3) 0.9490(3) 0.2146(2) 0.089(2) Uani 1 1 d D U . . .
C26D C 1.0281(2) 0.9046(3) 0.2646(2) 0.0785(19) Uani 1 1 d D U . . .
H26G H 1.002404 0.887215 0.254330 0.094 Uiso 1 1 calc R U . . .
H26H H 1.017818 0.931399 0.274469 0.094 Uiso 1 1 calc R U . . .
N31D N 0.9614(2) 0.6947(2) 0.44373(18) 0.0827(18) Uani 1 1 d D U . . .
C32D C 0.9656(3) 0.7296(2) 0.4647(2) 0.079(2) Uani 1 1 d D U . . .
C33D C 0.9436(3) 0.7342(3) 0.4913(2) 0.090(2) Uani 1 1 d D U . . .
H33D H 0.946420 0.759948 0.504887 0.108 Uiso 1 1 calc R U . . .
C34D C 0.9175(3) 0.7006(3) 0.4974(3) 0.105(3) Uani 1 1 d D U . . .
H34D H 0.901003 0.703199 0.514877 0.126 Uiso 1 1 calc R U . . .
C35D C 0.9152(4) 0.6632(3) 0.4784(3) 0.111(3) Uani 1 1 d D U . . .
H35D H 0.898611 0.638983 0.483531 0.133 Uiso 1 1 calc R U . . .
C36D C 0.9375(3) 0.6611(3) 0.4515(2) 0.088(2) Uani 1 1 d D U . . .
H36D H 0.935794 0.635099 0.438290 0.106 Uiso 1 1 calc R U . . .
N41D N 1.0156(2) 0.75693(19) 0.43118(18) 0.0802(18) Uani 1 1 d D U . . .
N42D N 1.0417(2) 0.7918(2) 0.4311(2) 0.089(2) Uani 1 1 d D U . . .
C43D C 1.0374(3) 0.8202(3) 0.4562(3) 0.098(3) Uani 1 1 d D U . . .
H43D H 1.052625 0.847003 0.461155 0.118 Uiso 1 1 calc R U . . .
C44D C 1.0070(3) 0.8032(3) 0.4732(2) 0.090(2) Uani 1 1 d D U . . .
H44D H 0.996686 0.815651 0.491872 0.108 Uiso 1 1 calc R U . . .
C45D C 0.9948(3) 0.7637(2) 0.4568(2) 0.080(2) Uani 1 1 d D U . . .
C46D C 1.0659(3) 0.8004(3) 0.4041(2) 0.090(2) Uani 1 1 d D U . . .
H46G H 1.074176 0.772254 0.394987 0.108 Uiso 1 1 calc R U . . .
H46H H 1.092853 0.816268 0.413873 0.108 Uiso 1 1 calc R U . . .
C50D C 1.0556(2) 0.8781(2) 0.2930(2) 0.0729(17) Uani 1 1 d D U . . .
C51D C 1.0975(2) 0.8661(2) 0.2925(2) 0.0716(18) Uani 1 1 d D U . . .
H51D H 1.110704 0.875444 0.274212 0.086 Uiso 1 1 calc R U . . .
C52D C 1.1210(2) 0.8402(3) 0.3186(2) 0.078(2) Uani 1 1 d D U . . .
H52D H 1.149643 0.831493 0.317535 0.093 Uiso 1 1 calc R U . . .
C53D C 1.1032(2) 0.8277(2) 0.3452(2) 0.0724(19) Uani 1 1 d D U . . .
H53D H 1.119834 0.810873 0.362886 0.087 Uiso 1 1 calc R U . . .
C54D C 1.0600(2) 0.8392(2) 0.3472(2) 0.0767(19) Uani 1 1 d D U . . .
C55D C 1.0356(2) 0.8641(3) 0.3201(2) 0.0777(19) Uani 1 1 d D U . . .
C56D C 0.9920(2) 0.8748(3) 0.3219(2) 0.091(2) Uani 1 1 d D U . . .
H56D H 0.974695 0.890406 0.303660 0.109 Uiso 1 1 calc R U . . .
C57D C 0.9749(3) 0.8631(3) 0.3492(3) 0.105(3) Uani 1 1 d D U . . .
H57D H 0.945906 0.870755 0.350069 0.126 Uiso 1 1 calc R U . . .
C58D C 0.9997(3) 0.8398(3) 0.3762(3) 0.097(3) Uani 1 1 d D U . . .
H58D H 0.987532 0.832923 0.395558 0.117 Uiso 1 1 calc R U . . .
C59D C 1.0406(2) 0.8270(3) 0.3754(2) 0.086(2) Uani 1 1 d D U . . .
N11E N 1.3245(3) 1.0749(3) 0.5831(3) 0.113(2) Uani 1 1 d D U . . .
C12E C 1.3227(3) 1.0311(4) 0.5868(3) 0.117(3) Uani 1 1 d D U . . .
C13E C 1.3483(4) 1.0091(4) 0.6140(3) 0.140(4) Uani 1 1 d D U . . .
H13E H 1.347654 0.978071 0.615121 0.168 Uiso 1 1 calc R U . . .
C14E C 1.3742(5) 1.0323(5) 0.6387(4) 0.168(5) Uani 1 1 d D U . . .
H14E H 1.390096 1.018296 0.658374 0.202 Uiso 1 1 calc R U . . .
C15E C 1.3767(4) 1.0763(5) 0.6346(4) 0.157(5) Uani 1 1 d D U . . .
H15E H 1.396287 1.093117 0.650551 0.189 Uiso 1 1 calc R U . . .
C16E C 1.3507(4) 1.0968(4) 0.6072(4) 0.141(4) Uani 1 1 d D U . . .
H16E H 1.351711 1.127785 0.605652 0.169 Uiso 1 1 calc R U . . .
N21E N 1.2653(2) 1.0323(2) 0.5384(2) 0.096(2) Uani 1 1 d D U . . .
N22E N 1.2397(2) 1.0035(2) 0.5180(2) 0.097(2) Uani 1 1 d D U . . .
C23E C 1.2502(3) 0.9620(3) 0.5277(3) 0.106(3) Uani 1 1 d D U . . .
H23E H 1.236482 0.936185 0.517661 0.127 Uiso 1 1 calc R U . . .
C24E C 1.2837(3) 0.9640(3) 0.5540(3) 0.107(3) Uani 1 1 d D U . . .
H24E H 1.298520 0.939916 0.565945 0.129 Uiso 1 1 calc R U . . .
C25E C 1.2924(3) 1.0081(3) 0.5605(3) 0.105(2) Uani 1 1 d D U . . .
C26E C 1.2040(3) 1.0161(3) 0.4904(3) 0.093(2) Uani 1 1 d D U . . .
H26I H 1.192164 1.044459 0.496314 0.112 Uiso 1 1 calc R U . . .
H26J H 1.180732 0.994092 0.488884 0.112 Uiso 1 1 calc R U . . .
N31E N 1.0478(2) 1.0489(2) 0.24157(19) 0.0856(18) Uani 1 1 d D U . . .
C32E C 1.0513(3) 1.0918(3) 0.2480(3) 0.094(2) Uani 1 1 d D U . . .
C33E C 1.0228(3) 1.1220(3) 0.2303(3) 0.115(3) Uani 1 1 d D U . . .
H33E H 1.024266 1.152066 0.236248 0.137 Uiso 1 1 calc R U . . .
C34E C 0.9922(3) 1.1065(4) 0.2037(3) 0.123(3) Uani 1 1 d D U . . .
H34E H 0.973831 1.126619 0.189767 0.148 Uiso 1 1 calc R U . . .
C35E C 0.9879(3) 1.0632(4) 0.1971(3) 0.118(3) Uani 1 1 d D U . . .
H35E H 0.965633 1.052487 0.179547 0.141 Uiso 1 1 calc R U . . .
C36E C 1.0169(3) 1.0349(3) 0.2166(2) 0.100(3) Uani 1 1 d D U . . .
H36E H 1.014576 1.004483 0.211934 0.120 Uiso 1 1 calc R U . . .
N41E N 1.1128(2) 1.0729(2) 0.2901(2) 0.0906(19) Uani 1 1 d D U . . .
N42E N 1.1444(2) 1.0948(2) 0.3110(2) 0.102(2) Uani 1 1 d D U . . .
C43E C 1.1380(3) 1.1387(3) 0.3081(3) 0.119(3) Uani 1 1 d D U . . .
H43E H 1.155760 1.160539 0.320694 0.142 Uiso 1 1 calc R U . . .
C44E C 1.1022(3) 1.1459(3) 0.2843(3) 0.112(3) Uani 1 1 d D U . . .
H44E H 1.089645 1.173133 0.276565 0.134 Uiso 1 1 calc R U . . .
C45E C 1.0879(3) 1.1046(3) 0.2738(3) 0.099(3) Uani 1 1 d D U . . .
C46E C 1.1784(3) 1.0728(3) 0.3352(3) 0.096(2) Uani 1 1 d D U . . .
H46I H 1.205213 1.090405 0.338015 0.115 Uiso 1 1 calc R U . . .
H46J H 1.184397 1.044023 0.325798 0.115 Uiso 1 1 calc R U . . .
C50E C 1.2161(2) 1.0203(2) 0.4561(2) 0.086(2) Uani 1 1 d D U . . .
C51E C 1.2561(2) 1.0076(3) 0.4502(2) 0.085(2) Uani 1 1 d D U . . .
H51E H 1.276622 0.995049 0.468085 0.102 Uiso 1 1 calc R U . . .
C52E C 1.2664(3) 1.0132(3) 0.4180(2) 0.086(2) Uani 1 1 d D U . . .
H52E H 1.293815 1.003866 0.414143 0.103 Uiso 1 1 calc R U . . .
C53E C 1.2376(2) 1.0318(3) 0.3920(2) 0.083(2) Uani 1 1 d D U . . .
H53E H 1.245708 1.035317 0.370467 0.100 Uiso 1 1 calc R U . . .
C54E C 1.1967(2) 1.0459(3) 0.3962(2) 0.086(2) Uani 1 1 d D U . . .
C55E C 1.1859(2) 1.0388(2) 0.4286(2) 0.086(2) Uani 1 1 d D U . . .
C56E C 1.1438(2) 1.0531(3) 0.4338(3) 0.098(3) Uani 1 1 d D U . . .
H56E H 1.135154 1.048876 0.455070 0.117 Uiso 1 1 calc R U . . .
C57E C 1.1168(2) 1.0731(3) 0.4071(3) 0.097(3) Uani 1 1 d D U . . .
H57E H 1.088832 1.082012 0.410103 0.117 Uiso 1 1 calc R U . . .
C58E C 1.1285(3) 1.0806(3) 0.3761(3) 0.101(3) Uani 1 1 d D U . . .
H58E H 1.109337 1.096307 0.359082 0.121 Uiso 1 1 calc R U . . .
C59E C 1.1667(2) 1.0662(3) 0.3690(2) 0.086(2) Uani 1 1 d D U . . .
N11F N 0.9696(2) 0.6373(2) 0.38200(19) 0.0838(17) Uani 1 1 d D U . . .
C12F C 0.9941(3) 0.6021(3) 0.3925(2) 0.088(2) Uani 1 1 d D U . . .
C13F C 0.9816(4) 0.5593(3) 0.3831(3) 0.109(3) Uani 1 1 d D U . . .
H13F H 0.999778 0.535210 0.390954 0.130 Uiso 1 1 calc R U . . .
C14F C 0.9420(4) 0.5532(4) 0.3622(3) 0.122(3) Uani 1 1 d D U . . .
H14F H 0.931852 0.524546 0.356027 0.147 Uiso 1 1 calc R U . . .
C15F C 0.9176(4) 0.5884(4) 0.3503(3) 0.115(3) Uani 1 1 d D U . . .
H15F H 0.890601 0.584643 0.335346 0.138 Uiso 1 1 calc R U . . .
C16F C 0.9326(3) 0.6305(3) 0.3603(3) 0.101(3) Uani 1 1 d D U . . .
H16F H 0.915734 0.654992 0.351311 0.122 Uiso 1 1 calc R U . . .
N21F N 1.0420(2) 0.6538(2) 0.42616(19) 0.0869(18) Uani 1 1 d D U . . .
N22F N 1.0822(3) 0.6534(3) 0.4452(2) 0.105(2) Uani 1 1 d D U . . .
C23F C 1.0989(4) 0.6130(3) 0.4469(3) 0.127(4) Uani 1 1 d D U . . .
H23F H 1.126461 0.604494 0.459317 0.153 Uiso 1 1 calc R U . . .
C24F C 1.0694(4) 0.5863(3) 0.4278(3) 0.131(4) Uani 1 1 d D U . . .
H24F H 1.072237 0.555912 0.423927 0.157 Uiso 1 1 calc R U . . .
C25F C 1.0346(3) 0.6125(3) 0.4153(3) 0.095(2) Uani 1 1 d D U . . .
C26F C 1.0986(3) 0.6914(3) 0.4650(3) 0.097(3) Uani 1 1 d D U . . .
H26K H 1.092718 0.717711 0.450404 0.116 Uiso 1 1 calc R U . . .
H26L H 1.130318 0.688637 0.472146 0.116 Uiso 1 1 calc R U . . .
N31F N 1.1776(3) 0.8493(2) 0.68685(19) 0.093(2) Uani 1 1 d D U . . .
C32F C 1.1514(3) 0.8834(3) 0.6742(2) 0.093(2) Uani 1 1 d D U . . .
C33F C 1.1568(4) 0.9254(3) 0.6873(3) 0.110(3) Uani 1 1 d D U . . .
H33F H 1.138306 0.948417 0.677605 0.132 Uiso 1 1 calc R U . . .
C34F C 1.1891(4) 0.9328(4) 0.7144(3) 0.129(4) Uani 1 1 d D U . . .
H34F H 1.193795 0.961315 0.723875 0.155 Uiso 1 1 calc R U . . .
C35F C 1.2150(4) 0.8986(4) 0.7278(3) 0.131(4) Uani 1 1 d D U . . .
H35F H 1.237493 0.903117 0.747038 0.157 Uiso 1 1 calc R U . . .
C36F C 1.2083(4) 0.8577(3) 0.7134(3) 0.114(3) Uani 1 1 d D U . . .
H36F H 1.226636 0.834509 0.723015 0.137 Uiso 1 1 calc R U . . .
N41F N 1.1111(2) 0.8294(2) 0.63732(16) 0.0850(18) Uani 1 1 d D U . . .
N42F N 1.0740(2) 0.8270(2) 0.61465(18) 0.093(2) Uani 1 1 d D U . . .
C43F C 1.0549(3) 0.8664(3) 0.6101(2) 0.108(3) Uani 1 1 d D U . . .
H43F H 1.028265 0.872682 0.595226 0.129 Uiso 1 1 calc R U . . .
C44F C 1.0800(3) 0.8955(3) 0.6302(2) 0.096(3) Uani 1 1 d D U . . .
H44F H 1.074587 0.925790 0.632405 0.115 Uiso 1 1 calc R U . . .
C45F C 1.1155(3) 0.8719(3) 0.6469(2) 0.092(2) Uani 1 1 d D U . . .
C46F C 1.0591(3) 0.7876(3) 0.5959(2) 0.093(2) Uani 1 1 d D U . . .
H46K H 1.027246 0.788725 0.588859 0.111 Uiso 1 1 calc R U . . .
H46L H 1.066355 0.761975 0.611100 0.111 Uiso 1 1 calc R U . . .
C50F C 1.0783(3) 0.6979(3) 0.4970(2) 0.091(2) Uani 1 1 d D U . . .
C51F C 1.0524(3) 0.6666(3) 0.5068(2) 0.102(3) Uani 1 1 d D U . . .
H51F H 1.046801 0.640316 0.494048 0.122 Uiso 1 1 calc R U . . .
C52F C 1.0343(4) 0.6730(3) 0.5352(3) 0.107(3) Uani 1 1 d D U . . .
H52F H 1.016640 0.650780 0.541942 0.128 Uiso 1 1 calc R U . . .
C53F C 1.0411(3) 0.7103(3) 0.5536(3) 0.102(3) Uani 1 1 d D U . . .
H53F H 1.026678 0.714704 0.572181 0.122 Uiso 1 1 calc R U . . .
C54F C 1.0691(3) 0.7426(3) 0.5455(2) 0.085(2) Uani 1 1 d D U . . .
C55F C 1.0887(3) 0.7364(3) 0.5164(2) 0.084(2) Uani 1 1 d D U . . .
C56F C 1.1161(3) 0.7689(3) 0.5069(2) 0.088(2) Uani 1 1 d D U . . .
H56F H 1.129292 0.764590 0.487701 0.106 Uiso 1 1 calc R U . . .
C57F C 1.1237(3) 0.8069(3) 0.5256(2) 0.090(2) Uani 1 1 d D U . . .
H57F H 1.141539 0.829122 0.518944 0.108 Uiso 1 1 calc R U . . .
C58F C 1.1053(3) 0.8128(3) 0.5545(2) 0.092(2) Uani 1 1 d D U . . .
H58F H 1.110955 0.839041 0.567264 0.111 Uiso 1 1 calc R U . . .
C59F C 1.0791(3) 0.7816(3) 0.5647(2) 0.089(2) Uani 1 1 d D U . . .
Ni6 Ni 0.55890(5) 0.77212(6) 0.62974(4) 0.0927(5) Uani 1 1 d . U . . .
Ni7 Ni 0.62463(5) 0.52157(6) 0.28526(4) 0.0962(5) Uani 1 1 d . U . . .
Ni8 Ni 0.80440(4) 0.54447(5) 0.55567(4) 0.0811(4) Uani 1 1 d . U . . .
Ni9 Ni 0.37934(4) 0.74924(4) 0.36574(4) 0.0721(3) Uani 1 1 d . U . . .
N11J N 0.5999(2) 0.7729(2) 0.5945(2) 0.091(2) Uani 1 1 d D U . . .
C12J C 0.5899(3) 0.7451(3) 0.5680(2) 0.078(2) Uani 1 1 d D U . . .
C13J C 0.6144(3) 0.7411(3) 0.5429(2) 0.084(2) Uani 1 1 d D U . . .
H13J H 0.606363 0.721125 0.524593 0.101 Uiso 1 1 calc R U . . .
C14J C 0.6505(3) 0.7667(3) 0.5451(2) 0.093(2) Uani 1 1 d D U . . .
H14J H 0.667979 0.764530 0.528216 0.112 Uiso 1 1 calc R U . . .
C15J C 0.6612(3) 0.7951(3) 0.5715(3) 0.104(3) Uani 1 1 d D U . . .
H15J H 0.686557 0.812526 0.573636 0.125 Uiso 1 1 calc R U . . .
C16J C 0.6343(3) 0.7982(3) 0.5952(3) 0.102(3) Uani 1 1 d D U . . .
H16J H 0.640811 0.819515 0.612702 0.122 Uiso 1 1 calc R U . . .
N21J N 0.5289(2) 0.7238(2) 0.59279(16) 0.0771(17) Uani 1 1 d D U . . .
N22J N 0.4954(2) 0.6952(2) 0.58573(16) 0.0798(17) Uani 1 1 d D U . . .
C23J C 0.4984(3) 0.6713(3) 0.5578(2) 0.083(2) Uani 1 1 d D U . . .
H23J H 0.478944 0.648979 0.548041 0.099 Uiso 1 1 calc R U . . .
C24J C 0.5338(3) 0.6849(3) 0.5461(2) 0.082(2) Uani 1 1 d D U . . .
H24J H 0.544009 0.674330 0.526750 0.098 Uiso 1 1 calc R U . . .
C25J C 0.5523(3) 0.7176(3) 0.56871(19) 0.0760(19) Uani 1 1 d D U . . .
C26J C 0.4656(3) 0.6879(3) 0.6085(2) 0.080(2) Uani 1 1 d D U . . .
H26M H 0.436967 0.679585 0.595092 0.096 Uiso 1 1 calc R U . . .
H26N H 0.461964 0.715344 0.620786 0.096 Uiso 1 1 calc R U . . .
N31J N 0.3314(3) 0.4780(3) 0.7493(2) 0.110(2) Uani 1 1 d D U . . .
C32J C 0.3432(3) 0.5041(3) 0.7763(3) 0.109(3) Uani 1 1 d D U . . .
C33J C 0.3192(4) 0.5048(4) 0.8025(3) 0.136(4) Uani 1 1 d D U . . .
H33J H 0.327374 0.523029 0.821923 0.163 Uiso 1 1 calc R U . . .
C34J C 0.2836(4) 0.4785(4) 0.7991(3) 0.144(4) Uani 1 1 d D U . . .
H34J H 0.267078 0.478537 0.816692 0.173 Uiso 1 1 calc R U . . .
C35J C 0.2709(3) 0.4522(5) 0.7717(3) 0.138(4) Uani 1 1 d D U . . .
H35J H 0.245969 0.434213 0.769600 0.165 Uiso 1 1 calc R U . . .
C36J C 0.2962(3) 0.4529(4) 0.7469(3) 0.132(4) Uani 1 1 d D U . . .
H36J H 0.288153 0.434809 0.727444 0.158 Uiso 1 1 calc R U . . .
N41J N 0.4001(2) 0.5265(3) 0.75002(18) 0.091(2) Uani 1 1 d D U . . .
N42J N 0.4358(3) 0.5519(3) 0.75798(18) 0.100(2) Uani 1 1 d D U . . .
C43J C 0.4385(4) 0.5695(4) 0.7891(2) 0.120(3) Uani 1 1 d D U . . .
H43J H 0.460617 0.588446 0.800235 0.144 Uiso 1 1 calc R U . . .
C44J C 0.4039(4) 0.5552(4) 0.8017(3) 0.125(3) Uani 1 1 d D U . . .
H44J H 0.396816 0.562301 0.823173 0.150 Uiso 1 1 calc R U . . .
C45J C 0.3812(3) 0.5285(3) 0.7771(2) 0.108(3) Uani 1 1 d D U . . .
C46J C 0.4632(3) 0.5605(3) 0.7334(2) 0.094(2) Uani 1 1 d D U . . .
H46M H 0.467148 0.532930 0.721355 0.113 Uiso 1 1 calc R U . . .
H46N H 0.492023 0.569856 0.745777 0.113 Uiso 1 1 calc R U . . .
C50J C 0.4815(2) 0.6519(3) 0.6344(2) 0.0786(19) Uani 1 1 d D U . . .
C51J C 0.5203(3) 0.6306(3) 0.6345(2) 0.087(2) Uani 1 1 d D U . . .
H51J H 0.536999 0.638017 0.617877 0.105 Uiso 1 1 calc R U . . .
C52J C 0.5354(3) 0.5987(3) 0.6584(2) 0.096(3) Uani 1 1 d D U . . .
H52J H 0.562112 0.584532 0.657899 0.115 Uiso 1 1 calc R U . . .
C53J C 0.5124(3) 0.5877(3) 0.6825(2) 0.089(2) Uani 1 1 d D U . . .
H53J H 0.523789 0.566657 0.699356 0.106 Uiso 1 1 calc R U . . .
C54J C 0.4717(3) 0.6069(3) 0.6831(2) 0.0795(19) Uani 1 1 d D U . . .
C55J C 0.4558(2) 0.6396(3) 0.65837(19) 0.0783(19) Uani 1 1 d D U . . .
C56J C 0.4143(3) 0.6583(2) 0.6586(2) 0.0769(19) Uani 1 1 d D U . . .
H56J H 0.403249 0.680254 0.642478 0.092 Uiso 1 1 calc R U . . .
C57J C 0.3905(3) 0.6450(3) 0.6816(2) 0.088(2) Uani 1 1 d D U . . .
H57J H 0.362460 0.657033 0.680923 0.106 Uiso 1 1 calc R U . . .
C58J C 0.4067(3) 0.6136(3) 0.7066(2) 0.089(2) Uani 1 1 d D U . . .
H58J H 0.390019 0.605553 0.723102 0.107 Uiso 1 1 calc R U . . .
C59J C 0.4461(3) 0.5948(3) 0.7073(2) 0.084(2) Uani 1 1 d D U . . .
N11K N 0.5865(2) 0.5698(3) 0.2565(2) 0.095(2) Uani 1 1 d D U . . .
C12K C 0.5971(3) 0.6108(3) 0.2671(3) 0.103(2) Uani 1 1 d D U . . .
C13K C 0.5730(4) 0.6471(3) 0.2546(3) 0.113(3) Uani 1 1 d D U . . .
H13K H 0.580585 0.675378 0.263563 0.135 Uiso 1 1 calc R U . . .
C14K C 0.5383(3) 0.6413(3) 0.2293(3) 0.109(3) Uani 1 1 d D U . . .
H14K H 0.521481 0.665589 0.219784 0.131 Uiso 1 1 calc R U . . .
C15K C 0.5278(3) 0.5998(3) 0.2177(3) 0.106(3) Uani 1 1 d D U . . .
H15K H 0.503502 0.595230 0.199958 0.127 Uiso 1 1 calc R U . . .
C16K C 0.5528(3) 0.5641(3) 0.2318(2) 0.097(2) Uani 1 1 d D U . . .
H16K H 0.545355 0.535465 0.223401 0.116 Uiso 1 1 calc R U . . .
N21K N 0.6533(3) 0.5793(3) 0.3087(2) 0.113(2) Uani 1 1 d D U . . .
N22K N 0.6895(3) 0.5920(3) 0.3302(3) 0.133(3) Uani 1 1 d D U . . .
C23K C 0.6923(4) 0.6364(4) 0.3308(4) 0.158(5) Uani 1 1 d D U . . .
H23K H 0.714008 0.653269 0.344819 0.189 Uiso 1 1 calc R U . . .
C24K C 0.6584(4) 0.6521(4) 0.3078(4) 0.149(5) Uani 1 1 d D U . . .
H24K H 0.652005 0.681909 0.302285 0.179 Uiso 1 1 calc R U . . .
C25K C 0.6348(3) 0.6157(4) 0.2941(3) 0.117(3) Uani 1 1 d D U . . .
C26K C 0.7156(3) 0.5629(4) 0.3538(3) 0.123(3) Uani 1 1 d D U . . .
H26O H 0.745234 0.575141 0.359518 0.148 Uiso 1 1 calc R U . . .
H26P H 0.717590 0.534562 0.342218 0.148 Uiso 1 1 calc R U . . .
N31K N 0.8407(2) 0.5043(3) 0.5949(2) 0.097(2) Uani 1 1 d D U . . .
C32K C 0.8280(3) 0.4619(3) 0.5941(3) 0.096(2) Uani 1 1 d D U . . .
C33K C 0.8467(3) 0.4327(3) 0.6194(3) 0.117(3) Uani 1 1 d D U . . .
H33K H 0.839665 0.402438 0.617609 0.140 Uiso 1 1 calc R U . . .
C34K C 0.8754(4) 0.4484(4) 0.6472(3) 0.126(4) Uani 1 1 d D U . . .
H34K H 0.886843 0.429293 0.665462 0.151 Uiso 1 1 calc R U . . .
C35K C 0.8873(4) 0.4908(4) 0.6485(3) 0.141(4) Uani 1 1 d D U . . .
H35K H 0.907485 0.501830 0.667287 0.169 Uiso 1 1 calc R U . . .
C36K C 0.8692(4) 0.5180(4) 0.6217(3) 0.125(4) Uani 1 1 d D U . . .
H36K H 0.877770 0.547827 0.622521 0.150 Uiso 1 1 calc R U . . .
N41K N 0.7732(2) 0.4818(2) 0.54685(18) 0.0785(16) Uani 1 1 d D U . . .
N42K N 0.7422(2) 0.4619(2) 0.52402(18) 0.0835(17) Uani 1 1 d D U . . .
C43K C 0.7444(3) 0.4179(3) 0.5287(2) 0.092(2) Uani 1 1 d D U . . .
H43K H 0.726630 0.396744 0.515358 0.111 Uiso 1 1 calc R U . . .
C44K C 0.7761(3) 0.4095(3) 0.5555(3) 0.094(2) Uani 1 1 d D U . . .
H44K H 0.784726 0.381771 0.565068 0.113 Uiso 1 1 calc R U . . .
C45K C 0.7937(3) 0.4497(3) 0.5661(2) 0.087(2) Uani 1 1 d D U . . .
C46K C 0.7135(3) 0.4857(3) 0.4981(2) 0.081(2) Uani 1 1 d D U . . .
H46O H 0.708663 0.515135 0.506941 0.097 Uiso 1 1 calc R U . . .
H46P H 0.685240 0.470488 0.493215 0.097 Uiso 1 1 calc R U . . .
C50K C 0.7000(3) 0.5547(4) 0.3859(2) 0.103(3) Uani 1 1 d D U . . .
C51K C 0.6636(3) 0.5752(4) 0.3915(2) 0.108(3) Uani 1 1 d D U . . .
H51K H 0.649165 0.595298 0.375074 0.130 Uiso 1 1 calc R U . . .
C52K C 0.6472(3) 0.5670(4) 0.4209(2) 0.100(3) Uani 1 1 d D U . . .
H52K H 0.621434 0.581244 0.424109 0.120 Uiso 1 1 calc R U . . .
C53K C 0.6676(3) 0.5391(3) 0.4449(2) 0.092(2) Uani 1 1 d D U . . .
H53K H 0.655736 0.533335 0.464583 0.110 Uiso 1 1 calc R U . . .
C54K C 0.7068(2) 0.5183(3) 0.4408(2) 0.083(2) Uani 1 1 d D U . . .
C55K C 0.7225(2) 0.5254(3) 0.4099(2) 0.093(2) Uani 1 1 d D U . . .
C56K C 0.7607(3) 0.5036(4) 0.4055(3) 0.110(3) Uani 1 1 d D U . . .
H56K H 0.772480 0.508503 0.385661 0.132 Uiso 1 1 calc R U . . .
C57K C 0.7806(3) 0.4756(4) 0.4299(3) 0.122(3) Uani 1 1 d D U . . .
H57K H 0.804899 0.459465 0.425824 0.146 Uiso 1 1 calc R U . . .
C58K C 0.7666(3) 0.4696(3) 0.4603(2) 0.094(3) Uani 1 1 d D U . . .
H58K H 0.782470 0.451131 0.477347 0.112 Uiso 1 1 calc R U . . .
C59K C 0.7299(2) 0.4904(3) 0.4662(2) 0.082(2) Uani 1 1 d D U . . .
N11L N 0.1571(2) 0.4014(3) 0.4264(2) 0.0914(19) Uani 1 1 d D U . . .
C12L C 0.1693(3) 0.3795(3) 0.4006(2) 0.093(2) Uani 1 1 d D U . . .
C13L C 0.1472(3) 0.3428(3) 0.3849(3) 0.118(3) Uani 1 1 d D U . . .
H13L H 0.157224 0.327483 0.367203 0.141 Uiso 1 1 calc R U . . .
C14L C 0.1103(4) 0.3297(4) 0.3961(3) 0.127(4) Uani 1 1 d D U . . .
H14L H 0.094403 0.304986 0.386332 0.152 Uiso 1 1 calc R U . . .
C15L C 0.0972(4) 0.3529(4) 0.4213(3) 0.123(3) Uani 1 1 d D U . . .
H15L H 0.071262 0.345085 0.428614 0.148 Uiso 1 1 calc R U . . .
C16L C 0.1214(3) 0.3878(3) 0.4362(3) 0.104(3) Uani 1 1 d D U . . .
H16L H 0.112107 0.402698 0.454427 0.125 Uiso 1 1 calc R U . . .
N21L N 0.2292(2) 0.4298(2) 0.40752(19) 0.0897(19) Uani 1 1 d D U . . .
N22L N 0.2632(2) 0.4389(2) 0.39229(19) 0.0886(18) Uani 1 1 d D U . . .
C23L C 0.2627(3) 0.4134(3) 0.3652(2) 0.101(3) Uani 1 1 d D U . . .
H23L H 0.282662 0.414365 0.350124 0.121 Uiso 1 1 calc R U . . .
C24L C 0.2281(3) 0.3856(3) 0.3630(3) 0.109(3) Uani 1 1 d D U . . .
H24L H 0.219439 0.363457 0.346486 0.130 Uiso 1 1 calc R U . . .
C25L C 0.2085(3) 0.3966(3) 0.3899(2) 0.094(2) Uani 1 1 d D U . . .
C26L C 0.2937(3) 0.4730(3) 0.4053(3) 0.092(2) Uani 1 1 d D U . . .
H26Q H 0.322895 0.463679 0.402299 0.111 Uiso 1 1 calc R U . . .
H26R H 0.294449 0.476192 0.429996 0.111 Uiso 1 1 calc R U . . .
N31L N 0.4059(2) 0.7997(2) 0.39900(18) 0.0794(16) Uani 1 1 d D U . . .
C32L C 0.3907(3) 0.8024(3) 0.4281(2) 0.0824(19) Uani 1 1 d D U . . .
C33L C 0.4040(3) 0.8342(3) 0.4523(2) 0.099(3) Uani 1 1 d D U . . .
H33L H 0.393188 0.834629 0.472980 0.119 Uiso 1 1 calc R U . . .
C34L C 0.4329(4) 0.8651(3) 0.4462(3) 0.119(3) Uani 1 1 d D U . . .
H34L H 0.441832 0.887966 0.462063 0.143 Uiso 1 1 calc R U . . .
C35L C 0.4486(3) 0.8626(3) 0.4171(3) 0.107(3) Uani 1 1 d D U . . .
H35L H 0.469226 0.883396 0.412636 0.128 Uiso 1 1 calc R U . . .
C36L C 0.4346(3) 0.8297(3) 0.3938(2) 0.091(2) Uani 1 1 d D U . . .
H36L H 0.445944 0.828548 0.373453 0.110 Uiso 1 1 calc R U . . .
N41L N 0.3502(2) 0.7381(2) 0.40825(18) 0.0794(16) Uani 1 1 d D U . . .
N42L N 0.3188(2) 0.7137(2) 0.4178(2) 0.0925(19) Uani 1 1 d D U . . .
C43L C 0.3064(3) 0.7305(4) 0.4460(3) 0.119(3) Uani 1 1 d D U . . .
H43L H 0.283894 0.719765 0.456603 0.142 Uiso 1 1 calc R U . . .
C44L C 0.3322(3) 0.7655(4) 0.4561(3) 0.111(3) Uani 1 1 d D U . . .
H44L H 0.332224 0.783553 0.475448 0.134 Uiso 1 1 calc R U . . .
C45L C 0.3587(3) 0.7693(3) 0.4318(2) 0.087(2) Uani 1 1 d D U . . .
C46L C 0.2987(3) 0.6786(3) 0.3970(3) 0.099(2) Uani 1 1 d D U . . .
H46Q H 0.303224 0.683209 0.373414 0.118 Uiso 1 1 calc R U . . .
H46R H 0.267186 0.679500 0.396549 0.118 Uiso 1 1 calc R U . . .
C50L C 0.2840(3) 0.5174(3) 0.3885(2) 0.085(2) Uani 1 1 d D U . . .
C51L C 0.2522(3) 0.5224(3) 0.3600(3) 0.103(3) Uani 1 1 d D U . . .
H51L H 0.236800 0.497554 0.349869 0.123 Uiso 1 1 calc R U . . .
C52L C 0.2424(3) 0.5643(3) 0.3458(3) 0.101(3) Uani 1 1 d D U . . .
H52L H 0.221447 0.567624 0.325515 0.121 Uiso 1 1 calc R U . . .
C53L C 0.2632(3) 0.5997(3) 0.3613(2) 0.097(3) Uani 1 1 d D U . . .
H53L H 0.255762 0.627671 0.351705 0.116 Uiso 1 1 calc R U . . .
C54L C 0.2953(2) 0.5969(3) 0.3910(2) 0.0817(19) Uani 1 1 d D U . . .
C55L C 0.3072(2) 0.5539(3) 0.4044(2) 0.083(2) Uani 1 1 d D U . . .
C56L C 0.3406(2) 0.5501(3) 0.4338(2) 0.084(2) Uani 1 1 d D U . . .
H56L H 0.349464 0.522016 0.442537 0.101 Uiso 1 1 calc R U . . .
C57L C 0.3597(3) 0.5864(3) 0.4494(2) 0.090(2) Uani 1 1 d D U . . .
H57L H 0.382120 0.583480 0.468867 0.107 Uiso 1 1 calc R U . . .
C58L C 0.3466(2) 0.6279(3) 0.4371(2) 0.088(2) Uani 1 1 d D U . . .
H58L H 0.359629 0.653007 0.448711 0.106 Uiso 1 1 calc R U . . .
C59L C 0.3157(2) 0.6332(3) 0.4089(2) 0.0815(19) Uani 1 1 d D U . . .
N11M N 0.3550(2) 0.6967(2) 0.33414(17) 0.0775(16) Uani 1 1 d D U . . .
C12M C 0.3776(3) 0.6592(2) 0.3398(2) 0.0789(19) Uani 1 1 d D U . . .
C13M C 0.3645(3) 0.6214(3) 0.3219(2) 0.095(2) Uani 1 1 d D U . . .
H13M H 0.380182 0.595018 0.327340 0.114 Uiso 1 1 calc R U . . .
C14M C 0.3293(3) 0.6222(3) 0.2968(3) 0.118(3) Uani 1 1 d D U . . .
H14M H 0.320202 0.596704 0.283800 0.141 Uiso 1 1 calc R U . . .
C15M C 0.3069(4) 0.6607(3) 0.2904(3) 0.127(4) Uani 1 1 d D U . . .
H15M H 0.282522 0.662398 0.272335 0.152 Uiso 1 1 calc R U . . .
C16M C 0.3199(3) 0.6971(3) 0.3101(3) 0.103(3) Uani 1 1 d D U . . .
H16M H 0.303150 0.723040 0.306195 0.124 Uiso 1 1 calc R U . . .
N21M N 0.42854(19) 0.7010(2) 0.37937(16) 0.0714(14) Uani 1 1 d D U . . .
N22M N 0.46723(19) 0.6951(2) 0.39970(16) 0.0730(15) Uani 1 1 d D U . . .
C23M C 0.4798(3) 0.6527(3) 0.3993(2) 0.087(2) Uani 1 1 d D U . . .
H23M H 0.505650 0.640438 0.412041 0.104 Uiso 1 1 calc R U . . .
C24M C 0.4484(3) 0.6311(3) 0.3773(2) 0.085(2) Uani 1 1 d D U . . .
H24M H 0.448108 0.600980 0.371286 0.102 Uiso 1 1 calc R U . . .
C25M C 0.4171(2) 0.6621(2) 0.36541(19) 0.0734(17) Uani 1 1 d D U . . .
C26M C 0.4888(2) 0.7285(3) 0.4219(2) 0.0774(19) Uani 1 1 d D U . . .
H26S H 0.484966 0.756883 0.409768 0.093 Uiso 1 1 calc R U . . .
H26T H 0.520132 0.722005 0.427153 0.093 Uiso 1 1 calc R U . . .
N31M N 0.5941(3) 0.8217(3) 0.6606(2) 0.117(3) Uani 1 1 d D U . . .
C32M C 0.5824(4) 0.8628(4) 0.6505(3) 0.129(3) Uani 1 1 d D U . . .
C33M C 0.6048(4) 0.8996(4) 0.6649(3) 0.148(4) Uani 1 1 d D U . . .
H33M H 0.597357 0.928389 0.657086 0.178 Uiso 1 1 calc R U . . .
C34M C 0.6387(4) 0.8908(4) 0.6913(4) 0.155(5) Uani 1 1 d D U . . .
H34M H 0.654991 0.914814 0.702133 0.185 Uiso 1 1 calc R U . . .
C35M C 0.6503(4) 0.8500(4) 0.7028(3) 0.146(4) Uani 1 1 d D U . . .
H35M H 0.673423 0.845407 0.721461 0.176 Uiso 1 1 calc R U . . .
C36M C 0.6267(3) 0.8151(4) 0.6861(3) 0.126(3) Uani 1 1 d D U . . .
H36M H 0.634323 0.786015 0.693242 0.151 Uiso 1 1 calc R U . . .
N41M N 0.5288(3) 0.8303(3) 0.6085(2) 0.115(2) Uani 1 1 d D U . . .
N42M N 0.4945(4) 0.8433(3) 0.5855(3) 0.145(3) Uani 1 1 d D U . . .
C43M C 0.4912(6) 0.8878(4) 0.5850(4) 0.180(6) Uani 1 1 d D U . . .
H43M H 0.469891 0.904788 0.570680 0.216 Uiso 1 1 calc R U . . .
C44M C 0.5239(6) 0.9030(4) 0.6088(4) 0.172(5) Uani 1 1 d D U . . .
H44M H 0.530070 0.932722 0.614732 0.207 Uiso 1 1 calc R U . . .
C45M C 0.5467(4) 0.8671(4) 0.6229(3) 0.135(3) Uani 1 1 d D U . . .
C46M C 0.4697(4) 0.8131(4) 0.5615(3) 0.127(4) Uani 1 1 d D U . . .
H46S H 0.439899 0.824370 0.554304 0.152 Uiso 1 1 calc R U . . .
H46T H 0.467917 0.784527 0.572807 0.152 Uiso 1 1 calc R U . . .
C50M C 0.4728(2) 0.7328(3) 0.4544(2) 0.0768(18) Uani 1 1 d D U . . .
C51M C 0.4418(2) 0.7054(3) 0.46216(19) 0.0774(19) Uani 1 1 d D U . . .
H51M H 0.431769 0.681995 0.447084 0.093 Uiso 1 1 calc R U . . .
C52M C 0.4244(3) 0.7107(3) 0.4915(2) 0.091(2) Uani 1 1 d D U . . .
H52M H 0.402804 0.691209 0.496371 0.110 Uiso 1 1 calc R U . . .
C53M C 0.4388(3) 0.7441(3) 0.5131(2) 0.091(2) Uani 1 1 d D U . . .
H53M H 0.425786 0.748867 0.532366 0.109 Uiso 1 1 calc R U . . .
C54M C 0.4721(3) 0.7714(3) 0.5076(2) 0.087(2) Uani 1 1 d D U . . .
C55M C 0.4900(3) 0.7663(3) 0.47761(19) 0.0815(19) Uani 1 1 d D U . . .
C56M C 0.5239(3) 0.7946(3) 0.4716(2) 0.091(2) Uani 1 1 d D U . . .
H56M H 0.534580 0.791767 0.451034 0.109 Uiso 1 1 calc R U . . .
C57M C 0.5411(4) 0.8254(3) 0.4945(3) 0.112(3) Uani 1 1 d D U . . .
H57M H 0.565140 0.842317 0.490916 0.134 Uiso 1 1 calc R U . . .
C58M C 0.5230(4) 0.8320(4) 0.5236(3) 0.113(3) Uani 1 1 d D U . . .
H58M H 0.534078 0.854659 0.539078 0.136 Uiso 1 1 calc R U . . .
C59M C 0.4897(3) 0.8065(3) 0.5304(2) 0.102(3) Uani 1 1 d D U . . .
N11N N 0.5158(2) 0.7650(3) 0.66286(18) 0.096(2) Uani 1 1 d D U . . .
C12N C 0.5263(3) 0.7350(3) 0.6874(2) 0.101(2) Uani 1 1 d D U . . .
C13N C 0.4993(3) 0.7259(4) 0.7102(2) 0.107(3) Uani 1 1 d D U . . .
H13N H 0.506858 0.703877 0.727057 0.128 Uiso 1 1 calc R U . . .
C14N C 0.4617(3) 0.7489(4) 0.7083(2) 0.107(3) Uani 1 1 d D U . . .
H14N H 0.443758 0.743927 0.724488 0.128 Uiso 1 1 calc R U . . .
C15N C 0.4500(3) 0.7788(4) 0.6833(3) 0.114(3) Uani 1 1 d D U . . .
H15N H 0.423567 0.794507 0.681200 0.137 Uiso 1 1 calc R U . . .
C16N C 0.4776(3) 0.7856(4) 0.6609(2) 0.102(3) Uani 1 1 d D U . . .
H16N H 0.469280 0.806094 0.642979 0.122 Uiso 1 1 calc R U . . .
N21N N 0.5908(2) 0.7247(3) 0.66396(19) 0.096(2) Uani 1 1 d D U . . .
N22N N 0.6295(2) 0.7043(3) 0.6730(2) 0.106(2) Uani 1 1 d D U . . .
C23N C 0.6297(4) 0.6801(4) 0.7014(3) 0.127(3) Uani 1 1 d D U . . .
H23N H 0.652466 0.661604 0.712190 0.152 Uiso 1 1 calc R U . . .
C24N C 0.5920(4) 0.6870(4) 0.7116(3) 0.125(3) Uani 1 1 d D U . . .
H24N H 0.583234 0.675059 0.731233 0.150 Uiso 1 1 calc R U . . .
C25N C 0.5683(3) 0.7150(4) 0.6878(2) 0.101(2) Uani 1 1 d D U . . .
C26N C 0.6639(3) 0.7078(4) 0.6536(3) 0.108(3) Uani 1 1 d D U . . .
H26U H 0.691946 0.701836 0.668826 0.130 Uiso 1 1 calc R U . . .
H26V H 0.664750 0.738057 0.644998 0.130 Uiso 1 1 calc R U . . .
N31N N 0.8420(2) 0.5309(2) 0.5192(2) 0.0911(19) Uani 1 1 d D U . . .
C32N C 0.8332(3) 0.5548(3) 0.4906(2) 0.088(2) Uani 1 1 d D U . . .
C33N C 0.8572(3) 0.5513(3) 0.4650(3) 0.105(3) Uani 1 1 d D U . . .
H33N H 0.850922 0.568680 0.444979 0.125 Uiso 1 1 calc R U . . .
C34N C 0.8907(4) 0.5216(4) 0.4699(3) 0.134(4) Uani 1 1 d D U . . .
H34N H 0.907694 0.518043 0.452793 0.160 Uiso 1 1 calc R U . . .
C35N C 0.8997(4) 0.4975(4) 0.4985(3) 0.133(4) Uani 1 1 d D U . . .
H35N H 0.922895 0.477100 0.501722 0.160 Uiso 1 1 calc R U . . .
C36N C 0.8748(3) 0.5027(4) 0.5230(3) 0.117(3) Uani 1 1 d D U . . .
H36N H 0.881181 0.485645 0.543249 0.141 Uiso 1 1 calc R U . . .
N41N N 0.77254(19) 0.5816(2) 0.51273(17) 0.0766(16) Uani 1 1 d D U . . .
N42N N 0.73874(19) 0.6090(2) 0.50306(17) 0.0749(16) Uani 1 1 d D U . . .
C43N C 0.7403(3) 0.6275(3) 0.4730(2) 0.088(2) Uani 1 1 d D U . . .
H43N H 0.719954 0.647606 0.461053 0.106 Uiso 1 1 calc R U . . .
C44N C 0.7766(3) 0.6122(3) 0.4628(2) 0.091(2) Uani 1 1 d D U . . .
H44N H 0.786700 0.619888 0.442600 0.109 Uiso 1 1 calc R U . . .
C45N C 0.7957(2) 0.5832(3) 0.4879(2) 0.0804(19) Uani 1 1 d D U . . .
C46N C 0.7044(2) 0.6130(3) 0.5225(2) 0.0765(19) Uani 1 1 d D U . . .
H46U H 0.701038 0.584536 0.533433 0.092 Uiso 1 1 calc R U . . .
H46V H 0.677040 0.619138 0.506444 0.092 Uiso 1 1 calc R U . . .
C50N C 0.6585(3) 0.6765(3) 0.6237(2) 0.091(2) Uani 1 1 d D U . . .
C51N C 0.6254(3) 0.6463(3) 0.6192(2) 0.090(2) Uani 1 1 d D U . . .
H51N H 0.606851 0.644385 0.635311 0.108 Uiso 1 1 calc R U . . .
C52N C 0.6190(3) 0.6182(3) 0.5908(2) 0.082(2) Uani 1 1 d D U . . .
H52N H 0.595908 0.597649 0.587940 0.099 Uiso 1 1 calc R U . . .
C53N C 0.6450(2) 0.6198(3) 0.5675(2) 0.0753(19) Uani 1 1 d D U . . .
H53N H 0.639010 0.601682 0.547861 0.090 Uiso 1 1 calc R U . . .
C54N C 0.6808(2) 0.6482(2) 0.5720(2) 0.0774(19) Uani 1 1 d D U . . .
C55N C 0.6865(2) 0.6780(3) 0.6002(2) 0.083(2) Uani 1 1 d D U . . .
C56N C 0.7215(3) 0.7085(3) 0.6034(3) 0.096(3) Uani 1 1 d D U . . .
H56N H 0.725442 0.729542 0.621154 0.115 Uiso 1 1 calc R U . . .
C57N C 0.7492(3) 0.7074(3) 0.5809(3) 0.095(3) Uani 1 1 d D U . . .
H57N H 0.772452 0.727626 0.583538 0.114 Uiso 1 1 calc R U . . .
C58N C 0.7442(3) 0.6775(3) 0.5543(2) 0.085(2) Uani 1 1 d D U . . .
H58N H 0.764019 0.677311 0.539120 0.102 Uiso 1 1 calc R U . . .
C59N C 0.7107(2) 0.6482(3) 0.5500(2) 0.0789(19) Uani 1 1 d D U . . .
N11P N 0.6608(3) 0.4763(3) 0.3185(2) 0.104(2) Uani 1 1 d D U . . .
C12P C 0.6439(3) 0.4659(3) 0.3465(2) 0.095(2) Uani 1 1 d D U . . .
C13P C 0.6637(3) 0.4361(4) 0.3703(2) 0.106(3) Uani 1 1 d D U . . .
H13P H 0.651222 0.428954 0.389463 0.127 Uiso 1 1 calc R U . . .
C14P C 0.7015(4) 0.4170(5) 0.3660(3) 0.128(4) Uani 1 1 d D U . . .
H14P H 0.716156 0.397274 0.382634 0.154 Uiso 1 1 calc R U . . .
C15P C 0.7181(4) 0.4265(5) 0.3378(3) 0.136(4) Uani 1 1 d D U . . .
H15P H 0.743727 0.412484 0.333993 0.164 Uiso 1 1 calc R U . . .
C16P C 0.6973(4) 0.4565(4) 0.3147(3) 0.124(4) Uani 1 1 d D U . . .
H16P H 0.709377 0.463407 0.295357 0.149 Uiso 1 1 calc R U . . .
N21P N 0.5842(2) 0.5125(3) 0.32234(18) 0.0903(19) Uani 1 1 d D U . . .
N22P N 0.5469(2) 0.5251(3) 0.33045(18) 0.093(2) Uani 1 1 d D U . . .
C23P C 0.5426(3) 0.5084(4) 0.3609(2) 0.105(3) Uani 1 1 d D U . . .
H23P H 0.518853 0.513009 0.371973 0.126 Uiso 1 1 calc R U . . .
C24P C 0.5778(3) 0.4844(3) 0.3727(2) 0.100(3) Uani 1 1 d D U . . .
H24P H 0.583913 0.468709 0.393608 0.120 Uiso 1 1 calc R U . . .
C25P C 0.6034(3) 0.4871(3) 0.3482(2) 0.092(2) Uani 1 1 d D U . . .
C26P C 0.5164(3) 0.5544(3) 0.3095(2) 0.096(2) Uani 1 1 d D U . . .
H26W H 0.486617 0.545957 0.311469 0.115 Uiso 1 1 calc R U . . .
H26X H 0.519091 0.550903 0.285395 0.115 Uiso 1 1 calc R U . . .
N31P N 0.3250(2) 0.7888(2) 0.3467(2) 0.0919(19) Uani 1 1 d D U . . .
C32P C 0.3298(3) 0.8142(3) 0.3201(2) 0.088(2) Uani 1 1 d D U . . .
C33P C 0.2966(4) 0.8422(3) 0.3054(3) 0.111(3) Uani 1 1 d D U . . .
H33P H 0.300301 0.861273 0.287441 0.134 Uiso 1 1 calc R U . . .
C34P C 0.2586(4) 0.8418(4) 0.3170(3) 0.121(3) Uani 1 1 d D U . . .
H34P H 0.235575 0.859993 0.306335 0.146 Uiso 1 1 calc R U . . .
C35P C 0.2527(3) 0.8159(4) 0.3437(3) 0.124(4) Uani 1 1 d D U . . .
H35P H 0.226530 0.815755 0.352235 0.149 Uiso 1 1 calc R U . . .
C36P C 0.2875(3) 0.7903(3) 0.3572(3) 0.106(3) Uani 1 1 d D U . . .
H36P H 0.284431 0.771965 0.375779 0.127 Uiso 1 1 calc R U . . .
N41P N 0.4000(2) 0.7807(2) 0.32439(18) 0.0842(17) Uani 1 1 d D U . . .
N42P N 0.4346(3) 0.7839(3) 0.3093(2) 0.098(2) Uani 1 1 d D U . . .
C43P C 0.4268(4) 0.8137(3) 0.2838(2) 0.111(3) Uani 1 1 d D U . . .
H43P H 0.445656 0.821084 0.268715 0.134 Uiso 1 1 calc R U . . .
C44P C 0.3871(4) 0.8310(3) 0.2837(3) 0.114(3) Uani 1 1 d D U . . .
H44P H 0.373069 0.853403 0.269180 0.136 Uiso 1 1 calc R U . . .
C45P C 0.3712(3) 0.8095(3) 0.3091(2) 0.093(2) Uani 1 1 d D U . . .
C46P C 0.4717(3) 0.7562(3) 0.3192(2) 0.093(2) Uani 1 1 d D U . . .
H46W H 0.478147 0.753952 0.344310 0.112 Uiso 1 1 calc R U . . .
H46X H 0.496855 0.770343 0.312042 0.112 Uiso 1 1 calc R U . . .
C50P C 0.5238(3) 0.6034(3) 0.3198(2) 0.089(2) Uani 1 1 d D U . . .
C51P C 0.5585(3) 0.6152(3) 0.3443(3) 0.103(3) Uani 1 1 d D U . . .
H51P H 0.577989 0.593617 0.355287 0.124 Uiso 1 1 calc R U . . .
C52P C 0.5649(3) 0.6590(3) 0.3530(3) 0.111(3) Uani 1 1 d D U . . .
H52P H 0.590529 0.667111 0.368421 0.133 Uiso 1 1 calc R U . . .
C53P C 0.5363(3) 0.6903(3) 0.3405(2) 0.098(2) Uani 1 1 d D U . . .
H53P H 0.541401 0.719763 0.347617 0.117 Uiso 1 1 calc R U . . .
C54P C 0.4987(3) 0.6793(3) 0.3169(2) 0.088(2) Uani 1 1 d D U . . .
C55P C 0.4933(3) 0.6350(3) 0.3052(2) 0.089(2) Uani 1 1 d D U . . .
C56P C 0.4568(3) 0.6246(3) 0.2797(2) 0.098(2) Uani 1 1 d D U . . .
H56P H 0.452941 0.595677 0.270941 0.117 Uiso 1 1 calc R U . . .
C57P C 0.4277(3) 0.6559(3) 0.2678(2) 0.101(3) Uani 1 1 d D U . . .
H57P H 0.403410 0.648564 0.250788 0.122 Uiso 1 1 calc R U . . .
C58P C 0.4323(3) 0.6987(3) 0.2798(2) 0.097(2) Uani 1 1 d D U . . .
H58P H 0.411231 0.719999 0.270827 0.117 Uiso 1 1 calc R U . . .
C59P C 0.4669(3) 0.7105(3) 0.3044(2) 0.090(2) Uani 1 1 d D U . . .
B10 B 0.2261(4) 0.5888(3) 0.7327(2) 0.107(3) Uani 1 1 d D U . . .
F11 F 0.2678(2) 0.6053(2) 0.73829(17) 0.132(2) Uani 1 1 d D U . . .
F12 F 0.2058(2) 0.5984(2) 0.69986(15) 0.129(2) Uani 1 1 d D U . . .
F13 F 0.2293(2) 0.54461(19) 0.73704(16) 0.1130(18) Uani 1 1 d D U . . .
F14 F 0.2032(2) 0.6076(2) 0.75498(15) 0.125(2) Uani 1 1 d D U . . .
B15 B 0.2006(3) 0.7062(5) 0.3059(3) 0.128(4) Uani 1 1 d D U . . .
F16 F 0.2257(3) 0.7108(3) 0.3370(2) 0.174(3) Uani 1 1 d D U . . .
F17 F 0.2244(3) 0.7179(4) 0.2816(3) 0.212(4) Uani 1 1 d D U . . .
F18 F 0.1651(2) 0.7316(3) 0.3019(3) 0.180(4) Uani 1 1 d D U . . .
F19 F 0.1865(4) 0.6637(3) 0.3048(3) 0.253(6) Uani 1 1 d D U . . .
B20 B 0.3822(4) 0.6081(5) 0.5442(3) 0.133(4) Uani 1 1 d D U . . .
F21 F 0.3883(4) 0.6240(5) 0.5749(2) 0.261(6) Uani 1 1 d D U . . .
F22 F 0.3677(3) 0.5668(3) 0.5470(3) 0.201(4) Uani 1 1 d D U . . .
F23 F 0.3482(4) 0.6258(5) 0.5221(3) 0.229(5) Uani 1 1 d D U . . .
F24 F 0.4164(3) 0.6082(3) 0.5286(2) 0.154(3) Uani 1 1 d D U . . .
B25 B 0.7373(4) 0.8370(4) 0.6560(3) 0.114(3) Uani 1 1 d D U . . .
F26 F 0.7176(2) 0.7988(2) 0.6632(2) 0.135(2) Uani 1 1 d D U . . .
F27 F 0.7516(2) 0.8597(2) 0.68619(19) 0.141(3) Uani 1 1 d D U . . .
F28 F 0.7085(2) 0.8625(2) 0.63417(19) 0.133(2) Uani 1 1 d D U . . .
F29 F 0.7727(2) 0.8276(2) 0.64154(19) 0.132(2) Uani 1 1 d D U . . .
B30 B 0.8197(3) 0.6341(4) 0.3777(3) 0.112(3) Uani 1 1 d D U . . .
F31 F 0.8322(2) 0.6516(3) 0.35010(17) 0.154(3) Uani 1 1 d D U . . .
F32 F 0.8121(2) 0.5907(3) 0.3724(2) 0.158(3) Uani 1 1 d D U . . .
F33 F 0.7827(2) 0.6535(2) 0.38376(18) 0.131(2) Uani 1 1 d D U . . .
F34 F 0.8515(2) 0.6400(2) 0.40580(16) 0.1203(19) Uani 1 1 d D U . . .
B35 B 0.9233(4) 0.7997(5) 0.5731(4) 0.122(4) Uani 0.75 1 d D U P . .
F36 F 0.9482(4) 0.7666(4) 0.5881(4) 0.215(6) Uani 0.75 1 d D U P . .
F37 F 0.9509(4) 0.8295(5) 0.5656(4) 0.201(6) Uani 0.75 1 d D U P . .
F38 F 0.8989(4) 0.7821(6) 0.5455(3) 0.242(7) Uani 0.75 1 d D U P . .
F39 F 0.8972(3) 0.8150(4) 0.5933(3) 0.174(5) Uani 0.75 1 d D U P . .
B40 B 1.1013(6) 1.0400(6) 0.7532(5) 0.130(6) Uani 0.5 1 d D U P . .
F41 F 1.0700(5) 1.0259(6) 0.7685(3) 0.167(6) Uani 0.5 1 d D U P . .
F42 F 1.1245(6) 1.0722(6) 0.7711(5) 0.205(8) Uani 0.5 1 d D U P . .
F43 F 1.1287(6) 1.0091(6) 0.7471(6) 0.220(8) Uani 0.5 1 d D U P . .
F44 F 1.0831(7) 1.0560(6) 0.7225(4) 0.192(7) Uani 0.5 1 d D U P . .
B45 B 0.5974(5) 0.6604(5) 0.4627(4) 0.088(2) Uani 0.5 1 d D U P A 1
F46 F 0.5978(5) 0.6176(4) 0.4710(4) 0.131(4) Uani 0.5 1 d D U P A 1
F47 F 0.5916(4) 0.6684(5) 0.4285(2) 0.119(4) Uani 0.5 1 d D U P A 1
F48 F 0.5662(5) 0.6830(6) 0.4750(3) 0.135(5) Uani 0.5 1 d D U P A 1
F49 F 0.6367(3) 0.6768(4) 0.4782(4) 0.109(3) Uani 0.5 1 d D U P A 1
B45A B 0.5987(5) 0.6590(5) 0.4605(4) 0.088(2) Uani 0.5 1 d D U P B 2
F46A F 0.5797(4) 0.6991(4) 0.4601(5) 0.136(6) Uani 0.5 1 d D U P B 2
F47A F 0.6350(4) 0.6588(4) 0.4463(4) 0.127(4) Uani 0.5 1 d D U P B 2
F48A F 0.6103(5) 0.6474(6) 0.4938(3) 0.151(5) Uani 0.5 1 d D U P B 2
F49A F 0.5693(3) 0.6289(4) 0.4454(4) 0.111(4) Uani 0.5 1 d D U P B 2
B50 B 0.9889(6) 0.5449(6) 0.5629(6) 0.232(9) Uani 0.7 1 d D U P . .
F51 F 1.0251(7) 0.5628(8) 0.5828(7) 0.395(13) Uani 0.7 1 d D U P . .
F52 F 1.0061(6) 0.5130(6) 0.5445(6) 0.289(9) Uani 0.7 1 d D U P . .
F53 F 0.9594(4) 0.5280(4) 0.5808(4) 0.205(6) Uani 0.7 1 d D U P . .
F54 F 0.9703(5) 0.5775(4) 0.5417(5) 0.252(8) Uani 0.7 1 d D U P . .
B55 B 1.1362(6) 0.9075(5) 0.4575(4) 0.115(3) Uani 0.5 1 d D U P C 1
F56 F 1.1028(5) 0.8980(5) 0.4731(5) 0.135(5) Uani 0.5 1 d D U P C 1
F57 F 1.1736(4) 0.9047(5) 0.4816(4) 0.124(4) Uani 0.5 1 d D U P C 1
F58 F 1.1321(5) 0.9483(4) 0.4447(4) 0.136(4) Uani 0.5 1 d D U P C 1
F59 F 1.1379(7) 0.8792(5) 0.4312(4) 0.156(5) Uani 0.5 1 d D U P C 1
B55A B 1.1336(6) 0.9011(6) 0.4557(5) 0.115(3) Uani 0.5 1 d D U P D 2
F56A F 1.1446(6) 0.8576(5) 0.4564(6) 0.169(6) Uani 0.5 1 d D U P D 2
F57A F 1.1710(6) 0.9207(7) 0.4518(7) 0.217(8) Uani 0.5 1 d D U P D 2
F58A F 1.1145(7) 0.9156(8) 0.4809(5) 0.176(7) Uani 0.5 1 d D U P D 2
F59A F 1.1011(4) 0.9014(4) 0.4281(3) 0.122(4) Uani 0.5 1 d D U P D 2
B60 B 0.3841(8) 0.9755(7) 0.3940(5) 0.278(11) Uani 0.65 1 d D U P . .
F61 F 0.3893(8) 0.9670(7) 0.4276(4) 0.313(11) Uani 0.65 1 d D U P . .
F62 F 0.3578(8) 0.9420(7) 0.3792(6) 0.308(10) Uani 0.65 1 d D U P . .
F63 F 0.3685(7) 1.0164(6) 0.3863(5) 0.284(10) Uani 0.65 1 d D U P . .
F64 F 0.4229(7) 0.9774(8) 0.3828(5) 0.316(11) Uani 0.65 1 d D U P . .
C11G C 0.46501(15) 0.50085(19) 0.42482(12) 0.0800(19) Uani 1 1 d DG U . . .
C12G C 0.50159(19) 0.47484(15) 0.43388(14) 0.086(2) Uani 1 1 d G U . . .
H12G H 0.503138 0.447328 0.423157 0.104 Uiso 1 1 calc R U . . .
C13G C 0.53592(15) 0.48909(18) 0.45865(15) 0.086(2) Uani 1 1 d G U . . .
H13G H 0.560920 0.471319 0.464846 0.103 Uiso 1 1 calc R U . . .
C14G C 0.53366(15) 0.5294(2) 0.47434(13) 0.085(2) Uani 1 1 d DG U . . .
C15G C 0.49708(18) 0.55536(15) 0.46528(15) 0.089(2) Uani 1 1 d G U . . .
H15G H 0.495533 0.582872 0.476003 0.107 Uiso 1 1 calc R U . . .
C16G C 0.46275(15) 0.54111(17) 0.44051(15) 0.088(2) Uani 1 1 d G U . . .
H16G H 0.437750 0.558881 0.434314 0.106 Uiso 1 1 calc R U . . .
O21G O 0.42937(19) 0.4843(2) 0.40242(16) 0.0942(17) Uani 1 1 d D U . . .
C22G C 0.4196(3) 0.5027(3) 0.3707(2) 0.084(2) Uani 1 1 d D U . . .
O23G O 0.4429(2) 0.5287(2) 0.36111(17) 0.0955(18) Uani 1 1 d D U . . .
C24G C 0.3779(3) 0.4864(4) 0.3510(3) 0.105(3) Uani 1 1 d D U . . .
H24G H 0.365372 0.465269 0.364787 0.158 Uiso 1 1 calc R U . . .
H24H H 0.357955 0.510997 0.345095 0.158 Uiso 1 1 calc R U . . .
H24I H 0.382893 0.472208 0.330111 0.158 Uiso 1 1 calc R U . . .
N31G N 0.5680(3) 0.5427(3) 0.5021(2) 0.093(2) Uani 1 1 d D U . . .
O32G O 0.6022(2) 0.5240(3) 0.50607(18) 0.112(2) Uani 1 1 d D U . . .
O33G O 0.5598(3) 0.5722(3) 0.5205(2) 0.122(3) Uani 1 1 d D U . . .
C11H C 1.0409(2) 1.0231(2) 0.57809(18) 0.109(3) Uani 1 1 d DG U . . .
C12H C 1.0494(2) 0.9820(3) 0.5661(2) 0.117(3) Uani 1 1 d G U . . .
H12H H 1.077249 0.969305 0.572884 0.140 Uiso 1 1 calc R U . . .
C13H C 1.0173(3) 0.9596(2) 0.5441(2) 0.124(3) Uani 1 1 d G U . . .
H13H H 1.023123 0.931475 0.535874 0.148 Uiso 1 1 calc R U . . .
C14H C 0.9766(2) 0.9782(3) 0.53412(18) 0.128(3) Uani 1 1 d DG U . . .
C15H C 0.9680(2) 1.0193(3) 0.5461(2) 0.134(3) Uani 1 1 d G U . . .
H15H H 0.940160 1.031977 0.539330 0.161 Uiso 1 1 calc R U . . .
C16H C 1.0001(3) 1.0417(2) 0.5681(2) 0.127(3) Uani 1 1 d G U . . .
H16H H 0.994285 1.069808 0.576340 0.153 Uiso 1 1 calc R U . . .
O21H O 1.0732(3) 1.0475(3) 0.5996(2) 0.124(2) Uani 1 1 d D U . . .
C22H C 1.0907(3) 1.0329(3) 0.6313(3) 0.107(3) Uani 1 1 d D U . . .
O23H O 1.0773(3) 1.0001(3) 0.6417(2) 0.119(2) Uani 1 1 d D U . . .
C24H C 1.1249(3) 1.0620(5) 0.6486(3) 0.137(4) Uani 1 1 d D U . . .
H24O H 1.128627 1.086371 0.633536 0.205 Uiso 1 1 calc R U . . .
H24Q H 1.116811 1.073429 0.669467 0.205 Uiso 1 1 calc R U . . .
H24R H 1.152050 1.045675 0.654496 0.205 Uiso 1 1 calc R U . . .
N31H N 0.9436(3) 0.9532(5) 0.5097(3) 0.146(4) Uani 1 1 d D U . . .
O32H O 0.9085(3) 0.9675(5) 0.4995(3) 0.217(6) Uani 1 1 d D U . . .
O33H O 0.9575(6) 0.9188(5) 0.4981(4) 0.246(7) Uani 1 1 d D U . . .
C11I C 0.3641(7) 0.7883(6) 0.5928(7) 0.121(7) Uani 0.3 1 d DG U P . .
C12I C 0.3526(8) 0.7865(7) 0.5575(7) 0.122(7) Uani 0.3 1 d G U P . .
H12I H 0.361066 0.809328 0.544062 0.146 Uiso 0.3 1 calc R U P . .
C13I C 0.3288(8) 0.7513(9) 0.5420(5) 0.128(7) Uani 0.3 1 d G U P . .
H13I H 0.320965 0.750082 0.517829 0.153 Uiso 0.3 1 calc R U P . .
C14I C 0.3165(7) 0.7179(7) 0.5617(7) 0.127(7) Uani 0.3 1 d DG U P . .
C15I C 0.3280(8) 0.7197(7) 0.5970(7) 0.124(7) Uani 0.3 1 d G U P . .
H15I H 0.319543 0.696864 0.610451 0.149 Uiso 0.3 1 calc R U P . .
C16I C 0.3518(8) 0.7549(8) 0.6126(5) 0.121(7) Uani 0.3 1 d G U P . .
H16I H 0.359644 0.756110 0.636685 0.145 Uiso 0.3 1 calc R U P . .
O21I O 0.3896(5) 0.8260(6) 0.6071(5) 0.100(5) Uani 0.3 1 d D U P . .
C22I C 0.3712(7) 0.8659(7) 0.6087(6) 0.123(8) Uani 0.3 1 d D U P . .
O23I O 0.3367(5) 0.8769(6) 0.5936(6) 0.107(7) Uani 0.3 1 d D U P . .
C24I C 0.4037(10) 0.8937(12) 0.6305(12) 0.160(14) Uani 0.3 1 d D U P . .
H24S H 0.429220 0.876123 0.639754 0.241 Uiso 0.3 1 calc R U P . .
H24T H 0.412102 0.917740 0.616869 0.241 Uiso 0.3 1 calc R U P . .
H24U H 0.391248 0.905687 0.649215 0.241 Uiso 0.3 1 calc R U P . .
N31I N 0.2864(7) 0.6840(7) 0.5453(7) 0.130(7) Uani 0.3 1 d D U P . .
O32I O 0.2673(11) 0.6823(12) 0.5145(7) 0.179(12) Uani 0.3 1 d D U P . .
O33I O 0.2737(10) 0.6554(8) 0.5627(7) 0.157(9) Uani 0.3 1 d D U P . .

loop_
_atom_site_aniso_label
_atom_site_aniso_U_11
_atom_site_aniso_U_22
_atom_site_aniso_U_33
_atom_site_aniso_U_23
_atom_site_aniso_U_13
_atom_site_aniso_U_12
Ni1 0.0858(9) 0.0597(8) 0.0997(9) -0.0040(7) 0.0494(8) -0.0071(7)
Ni2 0.0702(8) 0.0709(9) 0.1602(15) 0.0099(9) 0.0466(9) -0.0049(7)
Ni3 0.1050(11) 0.0728(9) 0.0824(8) 0.0188(7) 0.0236(8) 0.0296(8)
Ni4 0.0597(7) 0.0646(8) 0.0909(8) 0.0188(7) 0.0144(6) 0.0008(6)
N11A 0.083(4) 0.077(4) 0.099(4) -0.010(3) 0.046(3) -0.008(3)
C12A 0.090(5) 0.074(5) 0.097(5) -0.007(4) 0.045(4) -0.012(4)
C13A 0.105(6) 0.101(7) 0.098(5) -0.011(5) 0.046(5) -0.021(5)
C14A 0.109(6) 0.106(7) 0.110(6) -0.016(5) 0.067(5) -0.029(5)
C15A 0.098(6) 0.098(7) 0.126(6) -0.033(5) 0.065(5) -0.018(5)
C16A 0.077(4) 0.076(5) 0.105(5) -0.014(4) 0.045(4) -0.007(4)
N21A 0.086(4) 0.079(4) 0.116(4) 0.002(4) 0.064(4) -0.005(3)
N22A 0.097(5) 0.091(5) 0.140(6) 0.032(5) 0.060(4) 0.008(4)
C23A 0.104(6) 0.150(10) 0.152(8) 0.047(8) 0.051(6) 0.013(7)
C24A 0.110(6) 0.141(9) 0.139(8) 0.042(7) 0.060(6) 0.018(7)
C25A 0.094(5) 0.094(6) 0.110(6) 0.022(5) 0.047(4) -0.001(5)
C26A 0.083(5) 0.092(6) 0.157(8) 0.012(5) 0.064(6) -0.008(5)
N31A 0.074(4) 0.077(5) 0.167(6) 0.000(5) 0.050(4) -0.010(4)
C32A 0.075(4) 0.056(5) 0.166(7) -0.009(5) 0.046(5) -0.010(4)
C33A 0.087(5) 0.067(5) 0.174(8) -0.023(5) 0.060(5) -0.013(4)
C34A 0.089(6) 0.084(7) 0.206(9) -0.008(7) 0.071(7) -0.005(5)
C35A 0.084(6) 0.090(7) 0.217(9) -0.001(8) 0.070(6) 0.003(5)
C36A 0.082(5) 0.091(7) 0.196(9) 0.007(7) 0.056(6) 0.005(5)
N41A 0.078(4) 0.054(4) 0.150(6) -0.002(4) 0.042(4) -0.005(3)
N42A 0.076(4) 0.055(4) 0.148(5) -0.007(4) 0.042(4) -0.011(3)
C43A 0.097(5) 0.064(5) 0.138(6) -0.008(5) 0.035(5) -0.020(4)
C44A 0.090(5) 0.063(5) 0.139(6) -0.015(5) 0.040(5) -0.020(4)
C45A 0.083(4) 0.046(4) 0.143(6) -0.016(4) 0.044(4) -0.015(3)
C46A 0.079(5) 0.060(5) 0.153(8) 0.002(5) 0.040(5) -0.001(4)
C50A 0.080(5) 0.061(4) 0.163(7) 0.017(4) 0.060(5) 0.005(4)
C51A 0.085(5) 0.074(5) 0.183(9) 0.024(5) 0.074(6) 0.002(4)
C52A 0.091(6) 0.052(4) 0.188(9) 0.026(5) 0.066(6) -0.001(4)
C53A 0.071(5) 0.055(4) 0.188(8) 0.008(5) 0.061(5) 0.003(4)
C54A 0.077(5) 0.050(4) 0.160(7) 0.014(4) 0.050(5) 0.003(4)
C55A 0.075(5) 0.057(4) 0.152(7) 0.016(4) 0.051(5) -0.001(4)
C56A 0.093(6) 0.060(5) 0.150(7) 0.004(5) 0.064(5) -0.007(4)
C57A 0.094(6) 0.054(4) 0.148(7) 0.003(4) 0.060(5) -0.016(4)
C58A 0.091(5) 0.057(4) 0.136(7) 0.007(4) 0.054(5) 0.003(4)
C59A 0.067(4) 0.057(4) 0.151(7) 0.006(4) 0.041(5) 0.007(3)
N11B 0.085(5) 0.082(5) 0.152(7) 0.005(4) 0.036(4) -0.018(4)
C12B 0.091(6) 0.084(6) 0.169(9) 0.002(5) 0.048(6) -0.017(5)
C13B 0.126(8) 0.087(6) 0.178(10) -0.006(6) 0.047(7) -0.036(6)
C14B 0.135(9) 0.097(7) 0.174(10) -0.008(7) 0.050(7) -0.046(7)
C15B 0.115(8) 0.112(7) 0.160(10) 0.004(7) 0.041(7) -0.043(6)
C16B 0.090(6) 0.107(7) 0.148(9) 0.000(6) 0.041(6) -0.024(5)
N21B 0.080(4) 0.073(4) 0.156(6) 0.004(4) 0.052(4) -0.004(3)
N22B 0.077(4) 0.068(4) 0.171(7) 0.015(4) 0.049(5) -0.003(3)
C23B 0.105(6) 0.073(5) 0.178(9) 0.008(5) 0.072(7) 0.002(5)
C24B 0.099(6) 0.077(6) 0.177(9) -0.012(6) 0.054(6) -0.011(5)
C25B 0.091(6) 0.073(5) 0.165(8) 0.003(5) 0.049(5) -0.009(4)
C26B 0.076(5) 0.065(5) 0.171(9) 0.007(5) 0.041(5) -0.001(4)
N31B 0.114(5) 0.076(4) 0.091(4) 0.013(3) 0.044(4) 0.020(4)
C32B 0.107(6) 0.078(5) 0.101(5) 0.021(4) 0.040(5) 0.032(4)
C33B 0.154(9) 0.095(6) 0.104(6) 0.005(5) 0.048(6) 0.024(6)
C34B 0.166(10) 0.096(7) 0.124(8) -0.002(6) 0.044(7) 0.015(6)
C35B 0.170(10) 0.086(6) 0.121(7) 0.001(5) 0.046(7) -0.009(7)
C36B 0.134(8) 0.079(5) 0.104(6) 0.013(4) 0.048(6) 0.010(5)
N41B 0.104(5) 0.081(4) 0.100(5) 0.026(3) 0.034(4) 0.025(4)
N42B 0.116(6) 0.095(5) 0.123(6) 0.036(4) 0.043(5) 0.015(4)
C43B 0.132(8) 0.089(6) 0.157(8) 0.047(6) 0.066(7) 0.027(5)
C44B 0.135(8) 0.090(6) 0.133(7) 0.031(5) 0.070(6) 0.035(5)
C45B 0.104(6) 0.080(5) 0.104(6) 0.032(4) 0.047(5) 0.033(4)
C46B 0.120(7) 0.092(5) 0.131(8) 0.032(5) 0.031(6) 0.004(5)
C50B 0.088(5) 0.078(5) 0.134(6) 0.014(4) 0.045(4) -0.002(4)
C51B 0.103(6) 0.088(6) 0.145(7) 0.016(5) 0.043(5) -0.015(5)
C52B 0.119(8) 0.105(6) 0.136(8) 0.007(6) 0.022(6) -0.020(6)
C53B 0.123(7) 0.090(6) 0.129(7) 0.022(5) 0.021(5) 0.000(6)
C54B 0.091(5) 0.081(5) 0.115(6) 0.016(4) 0.030(4) -0.002(4)
C55B 0.087(5) 0.073(4) 0.122(6) 0.022(4) 0.045(4) 0.002(4)
C56B 0.080(5) 0.064(4) 0.127(6) 0.021(4) 0.042(4) 0.004(4)
C57B 0.080(5) 0.075(5) 0.123(6) 0.021(4) 0.039(5) 0.006(4)
C58B 0.107(6) 0.062(5) 0.113(6) 0.010(4) 0.040(4) -0.005(4)
C59B 0.100(6) 0.079(4) 0.109(5) 0.023(4) 0.038(4) 0.004(4)
N11C 0.101(4) 0.100(5) 0.098(5) 0.037(4) 0.034(4) 0.048(4)
C12C 0.107(5) 0.071(5) 0.082(5) 0.016(4) 0.031(4) 0.033(4)
C13C 0.119(6) 0.115(8) 0.111(7) 0.040(6) 0.043(6) 0.049(6)
C14C 0.113(6) 0.153(10) 0.130(8) 0.062(7) 0.033(6) 0.060(7)
C15C 0.119(7) 0.135(9) 0.143(9) 0.037(7) 0.048(7) 0.043(7)
C16C 0.107(6) 0.116(8) 0.111(7) 0.042(6) 0.031(6) 0.024(6)
N21C 0.098(4) 0.072(4) 0.083(4) 0.010(3) 0.031(3) 0.021(3)
N22C 0.094(4) 0.078(4) 0.091(4) 0.003(3) 0.034(4) 0.024(4)
C23C 0.127(6) 0.075(5) 0.101(6) 0.011(4) 0.044(5) 0.021(5)
C24C 0.114(6) 0.086(6) 0.092(5) 0.013(4) 0.042(5) 0.027(5)
C25C 0.107(5) 0.082(5) 0.081(5) 0.009(4) 0.036(4) 0.036(4)
C26C 0.093(5) 0.072(5) 0.105(6) -0.005(4) 0.027(5) 0.021(4)
N31C 0.064(3) 0.055(3) 0.080(3) 0.006(3) 0.012(3) 0.005(3)
C32C 0.084(4) 0.047(4) 0.076(4) -0.003(3) 0.010(3) 0.010(3)
C33C 0.102(5) 0.052(4) 0.076(4) -0.001(3) 0.007(4) 0.016(4)
C34C 0.090(5) 0.069(5) 0.084(4) -0.008(4) -0.006(4) 0.021(4)
C35C 0.075(4) 0.058(4) 0.102(5) -0.008(4) 0.004(4) 0.009(4)
C36C 0.067(4) 0.061(4) 0.096(5) 0.002(4) 0.017(4) 0.008(3)
N41C 0.066(3) 0.062(4) 0.080(3) -0.010(3) 0.016(3) 0.010(3)
N42C 0.080(4) 0.068(4) 0.091(4) -0.003(3) 0.030(3) 0.015(3)
C43C 0.108(6) 0.100(7) 0.096(5) 0.007(5) 0.046(5) 0.028(5)
C44C 0.106(6) 0.101(7) 0.091(5) 0.016(5) 0.038(4) 0.025(5)
C45C 0.087(4) 0.056(4) 0.084(4) -0.001(3) 0.024(3) 0.008(4)
C46C 0.076(5) 0.078(5) 0.095(5) -0.006(4) 0.020(4) 0.014(4)
C50C 0.077(4) 0.079(5) 0.093(5) -0.012(4) 0.023(4) 0.019(4)
C51C 0.074(5) 0.079(5) 0.101(5) -0.002(4) 0.021(4) 0.015(4)
C52C 0.089(5) 0.091(5) 0.088(5) -0.009(4) 0.019(4) 0.017(4)
C53C 0.080(5) 0.084(5) 0.100(5) -0.016(4) 0.018(4) 0.017(4)
C54C 0.071(4) 0.083(5) 0.095(5) -0.017(4) 0.021(3) 0.015(4)
C55C 0.082(4) 0.075(4) 0.089(5) -0.008(4) 0.025(3) 0.023(4)
C56C 0.098(6) 0.078(5) 0.114(6) -0.034(5) 0.008(4) 0.022(4)
C57C 0.105(6) 0.094(6) 0.120(7) -0.031(5) 0.006(5) 0.024(5)
C58C 0.094(6) 0.084(5) 0.113(6) -0.027(5) 0.000(5) 0.029(5)
C59C 0.077(4) 0.078(5) 0.102(5) -0.012(4) 0.023(4) 0.018(4)
N11D 0.055(3) 0.121(5) 0.088(4) 0.039(3) 0.009(3) -0.005(3)
C12D 0.058(4) 0.142(7) 0.080(5) 0.034(4) 0.013(4) 0.008(4)
C13D 0.088(6) 0.173(9) 0.089(5) 0.035(6) 0.024(5) 0.002(6)
C14D 0.086(6) 0.175(10) 0.115(7) 0.048(6) 0.038(6) 0.009(6)
C15D 0.072(5) 0.154(9) 0.112(6) 0.055(5) 0.022(5) 0.001(6)
C16D 0.075(5) 0.125(7) 0.108(6) 0.050(5) 0.015(5) -0.006(5)
N21D 0.068(3) 0.086(4) 0.065(3) 0.010(3) 0.023(3) 0.011(3)
N22D 0.080(4) 0.080(4) 0.090(4) -0.007(3) 0.012(3) 0.002(3)
C23D 0.118(7) 0.106(7) 0.098(6) -0.017(5) 0.019(5) -0.005(5)
C24D 0.112(7) 0.127(7) 0.076(5) -0.005(5) 0.021(5) 0.014(5)
C25D 0.080(5) 0.119(6) 0.070(4) 0.010(4) 0.019(4) 0.009(4)
C26D 0.063(4) 0.072(5) 0.103(5) -0.008(4) 0.022(4) 0.000(4)
N31D 0.093(4) 0.069(4) 0.096(4) 0.000(3) 0.043(4) -0.015(3)
C32D 0.089(5) 0.060(4) 0.099(5) 0.002(4) 0.046(4) -0.003(4)
C33D 0.097(6) 0.091(6) 0.095(5) 0.002(4) 0.051(5) -0.005(5)
C34D 0.111(7) 0.115(7) 0.104(6) 0.000(5) 0.058(6) -0.019(6)
C35D 0.124(7) 0.105(6) 0.120(7) 0.003(5) 0.065(6) -0.043(6)
C36D 0.100(6) 0.070(5) 0.103(6) 0.000(4) 0.042(5) -0.021(4)
N41D 0.090(4) 0.051(3) 0.114(5) -0.004(3) 0.057(4) -0.005(3)
N42D 0.089(4) 0.062(4) 0.130(5) -0.008(3) 0.059(4) -0.015(3)
C43D 0.101(6) 0.062(5) 0.146(7) -0.027(5) 0.059(5) -0.018(4)
C44D 0.096(6) 0.059(4) 0.129(7) -0.009(4) 0.057(5) 0.003(4)
C45D 0.083(5) 0.063(4) 0.110(5) -0.005(4) 0.056(4) -0.001(3)
C46D 0.086(5) 0.062(5) 0.136(6) 0.001(4) 0.059(5) -0.001(4)
C50D 0.068(4) 0.051(4) 0.103(5) -0.008(3) 0.025(3) -0.001(3)
C51D 0.065(4) 0.062(4) 0.094(5) -0.010(3) 0.034(4) -0.003(3)
C52D 0.067(4) 0.072(5) 0.100(5) -0.005(4) 0.032(4) 0.007(4)
C53D 0.064(4) 0.058(4) 0.102(5) 0.001(4) 0.030(4) -0.002(3)
C54D 0.069(4) 0.051(4) 0.120(5) -0.003(4) 0.043(4) 0.000(3)
C55D 0.053(3) 0.063(4) 0.124(5) 0.004(4) 0.036(4) -0.009(3)
C56D 0.072(4) 0.070(5) 0.138(7) 0.017(5) 0.040(5) 0.004(4)
C57D 0.071(5) 0.089(6) 0.172(8) 0.035(6) 0.064(5) 0.001(4)
C58D 0.084(5) 0.066(5) 0.160(7) 0.027(5) 0.069(5) -0.001(4)
C59D 0.077(4) 0.056(4) 0.141(6) 0.005(4) 0.063(4) -0.001(3)
N11E 0.077(5) 0.106(5) 0.162(7) 0.010(5) 0.034(4) 0.002(4)
C12E 0.085(6) 0.113(6) 0.162(8) 0.018(6) 0.046(5) 0.025(5)
C13E 0.112(8) 0.137(9) 0.168(9) 0.015(7) 0.019(6) 0.031(7)
C14E 0.135(10) 0.176(10) 0.182(11) 0.011(10) 0.004(8) 0.018(9)
C15E 0.107(8) 0.176(10) 0.183(11) -0.007(10) 0.012(7) 0.002(9)
C16E 0.087(7) 0.139(9) 0.194(11) -0.004(7) 0.018(6) -0.001(6)
N21E 0.077(4) 0.068(4) 0.156(6) 0.013(4) 0.051(4) 0.005(3)
N22E 0.085(4) 0.061(4) 0.159(6) 0.011(4) 0.056(4) 0.003(3)
C23E 0.104(6) 0.075(5) 0.151(8) 0.023(5) 0.059(5) 0.017(5)
C24E 0.102(6) 0.082(5) 0.150(8) 0.033(5) 0.056(5) 0.022(5)
C25E 0.090(5) 0.086(5) 0.152(7) 0.026(5) 0.054(4) 0.016(4)
C26E 0.073(4) 0.053(4) 0.163(6) 0.003(5) 0.045(4) 0.001(4)
N31E 0.060(3) 0.086(4) 0.108(5) 0.035(4) 0.010(3) 0.003(3)
C32E 0.077(5) 0.080(5) 0.125(6) 0.037(4) 0.015(4) 0.004(4)
C33E 0.083(6) 0.109(7) 0.151(8) 0.059(6) 0.018(5) 0.023(5)
C34E 0.078(6) 0.131(7) 0.155(8) 0.072(7) 0.011(5) 0.021(6)
C35E 0.073(5) 0.135(7) 0.139(8) 0.054(7) 0.006(5) 0.010(6)
C36E 0.074(5) 0.110(7) 0.108(6) 0.039(5) -0.002(4) -0.010(5)
N41E 0.066(4) 0.067(4) 0.135(6) 0.008(4) 0.008(3) -0.002(3)
N42E 0.089(5) 0.064(4) 0.148(6) 0.000(4) 0.007(4) -0.008(3)
C43E 0.105(7) 0.068(5) 0.179(10) 0.002(6) 0.015(6) -0.001(5)
C44E 0.099(6) 0.058(4) 0.174(9) 0.027(5) 0.018(6) 0.001(4)
C45E 0.076(5) 0.073(5) 0.145(7) 0.020(5) 0.014(4) -0.001(4)
C46E 0.076(5) 0.075(5) 0.134(6) -0.011(5) 0.012(4) -0.007(4)
C50E 0.071(4) 0.046(4) 0.147(5) -0.014(4) 0.033(4) -0.008(3)
C51E 0.061(4) 0.053(4) 0.142(6) -0.006(4) 0.021(4) 0.001(3)
C52E 0.068(4) 0.061(5) 0.131(6) -0.017(4) 0.023(4) 0.001(4)
C53E 0.073(4) 0.056(4) 0.120(6) -0.023(4) 0.017(4) 0.007(4)
C54E 0.070(4) 0.048(4) 0.139(5) -0.021(4) 0.019(4) -0.005(3)
C55E 0.055(4) 0.043(4) 0.160(6) -0.007(4) 0.024(4) -0.011(3)
C56E 0.064(4) 0.075(6) 0.150(7) -0.024(5) 0.012(4) 0.002(4)
C57E 0.050(4) 0.094(6) 0.149(7) -0.011(5) 0.018(4) 0.004(4)
C58E 0.063(4) 0.089(6) 0.147(7) -0.017(6) 0.014(5) 0.005(4)
C59E 0.054(4) 0.059(5) 0.145(6) -0.015(4) 0.018(4) -0.008(3)
N11F 0.092(4) 0.068(4) 0.099(4) -0.008(3) 0.038(3) -0.012(3)
C12F 0.107(5) 0.069(4) 0.095(5) -0.006(4) 0.037(4) -0.011(4)
C13F 0.138(7) 0.071(5) 0.114(7) -0.012(5) 0.016(6) -0.012(5)
C14F 0.124(8) 0.107(7) 0.132(8) -0.016(6) 0.016(6) -0.023(6)
C15F 0.104(7) 0.123(7) 0.115(7) -0.009(6) 0.016(6) -0.030(5)
C16F 0.092(5) 0.103(6) 0.115(7) 0.006(5) 0.035(4) -0.021(5)
N21F 0.092(4) 0.068(4) 0.106(5) -0.016(3) 0.032(3) -0.006(3)
N22F 0.098(5) 0.085(5) 0.132(6) -0.030(4) 0.018(4) 0.006(4)
C23F 0.127(8) 0.087(6) 0.159(9) -0.030(6) 0.004(7) 0.025(5)
C24F 0.138(8) 0.080(6) 0.163(10) -0.030(6) 0.000(7) 0.026(5)
C25F 0.109(5) 0.062(4) 0.116(6) -0.017(4) 0.025(4) -0.002(4)
C26F 0.096(6) 0.084(6) 0.113(6) -0.018(5) 0.028(5) -0.003(5)
N31F 0.109(5) 0.081(4) 0.087(4) 0.008(3) 0.012(4) 0.019(4)
C32F 0.119(6) 0.072(5) 0.089(5) 0.005(4) 0.023(4) 0.025(4)
C33F 0.133(8) 0.084(5) 0.109(6) 0.001(5) 0.013(5) 0.019(6)
C34F 0.154(9) 0.086(6) 0.135(8) -0.005(6) -0.003(7) 0.002(6)
C35F 0.131(9) 0.113(7) 0.131(8) -0.017(6) -0.018(7) 0.011(6)
C36F 0.112(7) 0.104(6) 0.116(7) -0.011(6) -0.006(5) 0.020(6)
N41F 0.106(4) 0.080(4) 0.067(3) 0.008(3) 0.011(3) 0.029(4)
N42F 0.106(5) 0.086(4) 0.084(4) 0.002(3) 0.011(4) 0.030(4)
C43F 0.127(7) 0.107(6) 0.084(5) -0.001(5) 0.006(5) 0.046(5)
C44F 0.117(6) 0.087(5) 0.083(5) 0.004(4) 0.019(4) 0.036(5)
C45F 0.118(6) 0.078(5) 0.080(5) 0.006(4) 0.021(4) 0.034(4)
C46F 0.096(6) 0.094(6) 0.088(5) -0.004(4) 0.016(4) 0.007(5)
C50F 0.089(5) 0.081(5) 0.103(5) -0.008(4) 0.018(4) -0.009(4)
C51F 0.112(7) 0.087(6) 0.105(6) -0.010(5) 0.017(5) -0.025(5)
C52F 0.127(8) 0.088(6) 0.108(6) 0.008(5) 0.030(6) -0.019(6)
C53F 0.113(7) 0.093(6) 0.106(6) 0.006(5) 0.038(5) -0.017(5)
C54F 0.086(5) 0.080(5) 0.091(5) 0.002(4) 0.020(4) -0.001(4)
C55F 0.086(5) 0.069(4) 0.101(5) -0.003(4) 0.026(4) -0.002(4)
C56F 0.091(5) 0.079(5) 0.099(6) -0.006(4) 0.028(5) -0.008(4)
C57F 0.096(6) 0.077(5) 0.095(5) -0.003(4) 0.016(4) -0.020(5)
C58F 0.106(6) 0.081(5) 0.090(5) -0.006(4) 0.018(5) 0.004(5)
C59F 0.087(5) 0.091(5) 0.088(5) -0.005(4) 0.017(4) 0.004(4)
Ni6 0.0986(10) 0.0948(11) 0.0946(10) -0.0362(8) 0.0430(8) -0.0303(9)
Ni7 0.0883(10) 0.1101(13) 0.1020(10) 0.0272(9) 0.0482(9) 0.0074(9)
Ni8 0.0630(7) 0.0716(9) 0.1094(10) 0.0098(8) 0.0178(7) 0.0007(7)
Ni9 0.0676(7) 0.0602(8) 0.0874(8) 0.0182(6) 0.0122(6) 0.0053(6)
N11J 0.096(5) 0.074(4) 0.113(5) -0.032(4) 0.045(4) -0.029(4)
C12J 0.086(5) 0.065(4) 0.088(5) -0.009(4) 0.032(4) -0.009(4)
C13J 0.099(5) 0.073(5) 0.089(5) -0.011(4) 0.038(4) -0.005(4)
C14J 0.107(6) 0.071(5) 0.116(6) -0.006(4) 0.059(5) -0.005(4)
C15J 0.114(7) 0.077(6) 0.134(7) -0.015(5) 0.061(6) -0.026(5)
C16J 0.108(6) 0.083(6) 0.126(7) -0.035(5) 0.051(5) -0.036(5)
N21J 0.089(4) 0.066(4) 0.080(4) -0.011(3) 0.026(3) -0.019(3)
N22J 0.084(4) 0.077(4) 0.080(4) -0.008(3) 0.020(3) -0.023(3)
C23J 0.093(5) 0.066(5) 0.087(5) -0.012(4) 0.011(4) -0.011(4)
C24J 0.096(5) 0.074(5) 0.078(5) -0.015(4) 0.022(4) -0.009(4)
C25J 0.086(5) 0.068(5) 0.079(4) -0.005(3) 0.026(4) -0.012(4)
C26J 0.076(5) 0.074(5) 0.092(5) 0.000(4) 0.018(4) -0.016(4)
N31J 0.090(5) 0.143(7) 0.108(5) 0.055(4) 0.046(4) 0.030(4)
C32J 0.116(6) 0.112(7) 0.118(6) 0.053(5) 0.068(5) 0.046(5)
C33J 0.146(8) 0.152(9) 0.134(7) 0.055(6) 0.088(7) 0.056(7)
C34J 0.123(8) 0.175(11) 0.155(8) 0.080(7) 0.080(8) 0.062(7)
C35J 0.087(6) 0.183(11) 0.155(8) 0.091(7) 0.055(6) 0.038(7)
C36J 0.088(6) 0.183(10) 0.133(7) 0.077(7) 0.045(6) 0.017(6)
N41J 0.105(5) 0.091(5) 0.089(4) 0.021(4) 0.045(4) 0.017(4)
N42J 0.127(6) 0.090(5) 0.088(4) 0.000(4) 0.037(4) 0.012(4)
C43J 0.166(9) 0.103(7) 0.099(6) -0.009(5) 0.044(6) 0.003(6)
C44J 0.182(9) 0.105(8) 0.102(6) 0.005(5) 0.066(6) 0.018(6)
C45J 0.134(6) 0.100(6) 0.107(6) 0.020(5) 0.063(5) 0.031(5)
C46J 0.104(6) 0.078(6) 0.105(6) 0.002(4) 0.030(5) 0.002(5)
C50J 0.076(4) 0.075(5) 0.088(5) -0.005(4) 0.023(4) -0.013(4)
C51J 0.086(5) 0.076(5) 0.106(6) -0.002(4) 0.032(5) -0.011(4)
C52J 0.081(5) 0.084(6) 0.129(7) 0.000(5) 0.035(5) -0.005(4)
C53J 0.089(5) 0.071(5) 0.108(6) 0.005(4) 0.025(4) -0.002(4)
C54J 0.090(5) 0.063(4) 0.089(5) -0.013(3) 0.026(4) -0.002(4)
C55J 0.089(5) 0.071(5) 0.079(4) -0.007(3) 0.025(4) -0.004(4)
C56J 0.093(5) 0.055(4) 0.085(5) -0.008(3) 0.026(4) -0.007(4)
C57J 0.103(6) 0.069(5) 0.103(6) -0.009(4) 0.047(5) 0.011(4)
C58J 0.113(6) 0.069(5) 0.098(5) -0.001(4) 0.051(5) 0.009(4)
C59J 0.107(5) 0.063(5) 0.088(5) -0.006(3) 0.032(4) 0.007(4)
N11K 0.089(4) 0.098(5) 0.108(5) 0.029(4) 0.042(3) 0.011(4)
C12K 0.100(5) 0.113(6) 0.108(6) 0.025(5) 0.050(4) 0.002(5)
C13K 0.123(7) 0.105(6) 0.123(7) 0.016(6) 0.057(5) 0.012(5)
C14K 0.115(7) 0.109(6) 0.119(7) 0.033(6) 0.060(5) 0.028(6)
C15K 0.094(6) 0.125(6) 0.108(6) 0.033(5) 0.047(5) 0.018(5)
C16K 0.085(5) 0.111(6) 0.104(6) 0.035(5) 0.041(4) 0.008(5)
N21K 0.094(5) 0.132(6) 0.121(6) 0.026(5) 0.036(4) -0.029(5)
N22K 0.118(6) 0.147(7) 0.132(7) 0.032(6) 0.021(5) -0.044(5)
C23K 0.164(10) 0.150(8) 0.146(9) 0.044(8) -0.002(7) -0.065(8)
C24K 0.151(9) 0.126(8) 0.162(10) 0.040(7) 0.010(7) -0.047(7)
C25K 0.113(6) 0.127(7) 0.120(7) 0.024(5) 0.046(4) -0.032(5)
C26K 0.096(6) 0.161(9) 0.115(6) 0.027(6) 0.025(5) -0.034(6)
N31K 0.070(4) 0.087(4) 0.130(5) 0.008(4) 0.007(4) 0.003(4)
C32K 0.071(5) 0.084(5) 0.133(6) 0.024(5) 0.018(4) 0.006(4)
C33K 0.083(6) 0.101(7) 0.159(8) 0.038(6) 0.006(5) 0.009(5)
C34K 0.100(7) 0.111(7) 0.153(8) 0.038(7) -0.009(6) 0.004(6)
C35K 0.122(8) 0.113(7) 0.170(10) 0.033(7) -0.017(7) 0.008(7)
C36K 0.105(7) 0.109(7) 0.144(8) 0.019(6) -0.019(6) -0.007(6)
N41K 0.061(3) 0.073(4) 0.103(4) -0.003(3) 0.020(3) -0.001(3)
N42K 0.069(4) 0.076(4) 0.109(4) -0.003(3) 0.025(3) -0.012(3)
C43K 0.094(5) 0.076(5) 0.114(6) -0.002(4) 0.037(4) -0.015(4)
C44K 0.088(5) 0.071(5) 0.130(7) 0.007(5) 0.036(4) -0.005(4)
C45K 0.071(4) 0.075(5) 0.117(6) 0.000(4) 0.027(4) 0.004(4)
C46K 0.072(4) 0.087(6) 0.087(4) -0.005(4) 0.025(3) -0.014(4)
C50K 0.074(5) 0.135(8) 0.102(5) 0.003(5) 0.020(4) -0.029(4)
C51K 0.084(5) 0.135(8) 0.099(6) 0.010(6) 0.002(4) -0.010(5)
C52K 0.079(5) 0.125(8) 0.094(5) -0.012(5) 0.009(4) -0.009(5)
C53K 0.075(5) 0.110(7) 0.095(5) -0.013(4) 0.026(4) -0.020(4)
C54K 0.065(4) 0.100(6) 0.090(4) -0.012(4) 0.025(4) -0.026(4)
C55K 0.068(4) 0.126(7) 0.090(5) -0.007(4) 0.024(4) -0.025(4)
C56K 0.073(5) 0.163(9) 0.103(6) 0.001(6) 0.042(5) -0.014(5)
C57K 0.088(6) 0.173(10) 0.113(7) 0.001(6) 0.041(5) 0.004(6)
C58K 0.068(4) 0.116(7) 0.104(5) -0.008(5) 0.033(4) -0.004(4)
C59K 0.068(4) 0.095(6) 0.091(4) -0.013(4) 0.030(4) -0.021(4)
N11L 0.082(4) 0.083(5) 0.109(5) 0.015(4) 0.018(4) -0.004(4)
C12L 0.083(5) 0.080(5) 0.114(6) -0.003(4) 0.011(4) -0.007(4)
C13L 0.110(7) 0.088(7) 0.150(9) -0.007(6) 0.011(6) -0.015(5)
C14L 0.116(7) 0.099(8) 0.159(9) -0.002(6) 0.015(7) -0.024(6)
C15L 0.111(7) 0.113(8) 0.147(9) 0.012(6) 0.025(6) -0.034(6)
C16L 0.090(6) 0.096(6) 0.128(7) 0.013(5) 0.023(5) -0.013(5)
N21L 0.089(4) 0.079(5) 0.103(5) 0.007(4) 0.022(4) 0.000(3)
N22L 0.082(4) 0.086(5) 0.100(5) 0.011(3) 0.021(4) 0.012(3)
C23L 0.104(6) 0.095(6) 0.106(6) 0.006(5) 0.027(5) 0.013(5)
C24L 0.115(7) 0.093(7) 0.120(7) -0.008(5) 0.026(6) 0.006(5)
C25L 0.095(5) 0.079(5) 0.108(6) 0.004(4) 0.020(4) 0.000(4)
C26L 0.081(5) 0.088(5) 0.111(6) 0.012(4) 0.025(5) 0.001(4)
N31L 0.081(4) 0.060(4) 0.097(4) 0.008(3) 0.016(3) 0.012(3)
C32L 0.087(5) 0.058(4) 0.103(5) 0.003(4) 0.020(4) 0.026(3)
C33L 0.115(7) 0.065(5) 0.115(6) -0.009(4) 0.018(5) 0.029(4)
C34L 0.135(8) 0.070(6) 0.146(8) -0.011(6) 0.012(6) 0.014(5)
C35L 0.104(7) 0.060(5) 0.151(8) -0.001(5) 0.010(6) 0.004(5)
C36L 0.088(5) 0.068(5) 0.118(6) 0.013(4) 0.018(5) -0.001(4)
N41L 0.071(4) 0.068(4) 0.106(4) 0.012(3) 0.033(3) 0.011(3)
N42L 0.074(4) 0.080(4) 0.132(5) 0.020(4) 0.039(4) 0.010(3)
C43L 0.102(7) 0.124(8) 0.145(8) 0.009(6) 0.061(6) 0.021(5)
C44L 0.107(7) 0.112(7) 0.127(7) -0.004(6) 0.051(6) 0.031(5)
C45L 0.083(5) 0.082(5) 0.100(5) 0.004(4) 0.026(4) 0.023(4)
C46L 0.073(5) 0.097(5) 0.130(7) 0.023(5) 0.029(5) 0.002(4)
C50L 0.069(4) 0.090(5) 0.100(5) 0.014(4) 0.027(4) 0.004(4)
C51L 0.093(6) 0.100(6) 0.115(6) 0.017(5) 0.017(4) -0.016(5)
C52L 0.083(6) 0.105(6) 0.111(6) 0.021(5) 0.011(5) -0.001(5)
C53L 0.079(5) 0.095(6) 0.114(6) 0.026(5) 0.014(4) -0.009(5)
C54L 0.059(4) 0.089(4) 0.101(5) 0.026(4) 0.024(3) 0.003(4)
C55L 0.065(4) 0.081(4) 0.108(5) 0.021(4) 0.029(3) -0.002(4)
C56L 0.061(4) 0.094(5) 0.100(5) 0.021(4) 0.022(3) 0.011(4)
C57L 0.060(4) 0.097(5) 0.115(6) 0.017(4) 0.026(4) 0.001(4)
C58L 0.057(4) 0.101(5) 0.113(6) 0.014(5) 0.029(4) -0.004(4)
C59L 0.059(4) 0.082(4) 0.111(5) 0.019(4) 0.034(3) -0.009(3)
N11M 0.073(4) 0.067(4) 0.088(4) 0.014(3) 0.003(3) -0.011(3)
C12M 0.078(4) 0.064(4) 0.098(5) 0.007(4) 0.025(3) -0.004(3)
C13M 0.100(6) 0.079(5) 0.110(6) -0.006(4) 0.028(4) -0.009(5)
C14M 0.111(7) 0.093(6) 0.142(8) -0.014(6) 0.006(6) -0.021(5)
C15M 0.121(8) 0.107(7) 0.132(8) -0.010(6) -0.029(7) -0.007(6)
C16M 0.087(5) 0.087(6) 0.124(7) 0.004(5) -0.011(5) -0.007(5)
N21M 0.068(3) 0.069(3) 0.079(4) 0.013(3) 0.018(3) 0.012(3)
N22M 0.065(3) 0.073(4) 0.081(4) 0.014(3) 0.012(3) 0.012(3)
C23M 0.095(5) 0.079(5) 0.087(5) 0.017(4) 0.020(4) 0.028(4)
C24M 0.099(5) 0.066(5) 0.093(5) 0.014(4) 0.029(4) 0.021(4)
C25M 0.074(4) 0.070(4) 0.081(4) 0.018(3) 0.025(3) 0.004(3)
C26M 0.064(4) 0.087(5) 0.081(4) 0.007(4) 0.014(3) 0.003(4)
N31M 0.121(6) 0.120(5) 0.125(6) -0.061(5) 0.063(4) -0.043(5)
C32M 0.156(8) 0.110(6) 0.141(7) -0.071(6) 0.078(5) -0.039(6)
C33M 0.169(9) 0.131(8) 0.172(9) -0.080(7) 0.103(7) -0.057(7)
C34M 0.163(10) 0.148(8) 0.175(10) -0.093(8) 0.091(7) -0.072(8)
C35M 0.132(8) 0.166(9) 0.159(9) -0.088(8) 0.072(7) -0.055(8)
C36M 0.110(7) 0.150(8) 0.135(7) -0.074(6) 0.064(5) -0.050(6)
N41M 0.146(6) 0.102(5) 0.111(5) -0.037(4) 0.057(4) -0.006(5)
N42M 0.188(9) 0.105(6) 0.146(7) -0.038(6) 0.041(6) 0.025(6)
C43M 0.244(13) 0.106(7) 0.189(12) -0.033(8) 0.042(9) 0.030(9)
C44M 0.248(14) 0.103(7) 0.170(11) -0.045(7) 0.054(9) 0.013(8)
C45M 0.176(9) 0.105(7) 0.140(7) -0.045(6) 0.072(5) -0.012(6)
C46M 0.162(9) 0.119(8) 0.105(7) -0.024(6) 0.038(6) 0.025(7)
C50M 0.067(4) 0.080(5) 0.085(4) 0.011(3) 0.019(4) 0.011(3)
C51M 0.070(4) 0.088(5) 0.070(4) 0.013(4) 0.001(3) 0.009(4)
C52M 0.075(5) 0.117(7) 0.081(5) 0.017(4) 0.013(4) -0.005(5)
C53M 0.087(5) 0.111(6) 0.080(5) 0.008(4) 0.028(4) 0.011(4)
C54M 0.091(5) 0.090(5) 0.086(5) 0.001(4) 0.027(4) 0.013(4)
C55M 0.084(5) 0.079(5) 0.083(4) 0.008(4) 0.020(4) 0.013(4)
C56M 0.091(5) 0.083(6) 0.102(6) 0.002(4) 0.028(5) 0.002(4)
C57M 0.138(8) 0.080(6) 0.122(7) -0.002(5) 0.035(6) -0.010(6)
C58M 0.135(8) 0.090(7) 0.115(7) -0.013(6) 0.024(6) -0.004(6)
C59M 0.117(7) 0.096(6) 0.094(5) -0.003(4) 0.022(5) 0.016(5)
N11N 0.093(4) 0.114(6) 0.081(4) -0.036(3) 0.021(4) -0.024(4)
C12N 0.108(6) 0.116(7) 0.085(5) -0.030(4) 0.034(4) -0.022(5)
C13N 0.114(6) 0.124(8) 0.091(6) -0.036(5) 0.038(5) -0.032(5)
C14N 0.101(6) 0.133(8) 0.097(6) -0.040(5) 0.048(5) -0.028(5)
C15N 0.108(7) 0.143(9) 0.098(6) -0.040(5) 0.035(5) -0.029(6)
C16N 0.091(5) 0.124(8) 0.094(6) -0.036(5) 0.029(5) -0.017(5)
N21N 0.084(4) 0.108(5) 0.099(4) -0.028(4) 0.027(4) -0.020(4)
N22N 0.089(4) 0.120(6) 0.109(5) -0.031(4) 0.019(4) -0.013(4)
C23N 0.122(7) 0.144(10) 0.115(7) -0.015(6) 0.022(6) -0.005(7)
C24N 0.127(7) 0.149(10) 0.103(7) -0.014(6) 0.032(6) -0.004(7)
C25N 0.099(5) 0.118(7) 0.089(5) -0.033(4) 0.023(4) -0.021(5)
C26N 0.085(5) 0.111(8) 0.131(7) -0.038(6) 0.026(5) -0.020(5)
N31N 0.068(4) 0.080(5) 0.129(5) 0.005(4) 0.029(4) 0.001(3)
C32N 0.075(5) 0.080(5) 0.117(6) -0.003(4) 0.038(4) -0.015(4)
C33N 0.086(5) 0.104(7) 0.134(7) -0.014(6) 0.046(5) -0.013(5)
C34N 0.106(7) 0.133(9) 0.179(10) -0.010(7) 0.073(7) 0.013(6)
C35N 0.098(7) 0.114(9) 0.201(10) 0.001(7) 0.063(7) 0.018(6)
C36N 0.084(6) 0.099(7) 0.178(9) 0.008(7) 0.050(6) 0.019(5)
N41N 0.065(3) 0.067(4) 0.102(4) 0.006(3) 0.025(3) -0.002(3)
N42N 0.061(3) 0.063(4) 0.103(4) 0.011(3) 0.021(3) -0.009(3)
C43N 0.078(5) 0.079(5) 0.108(5) 0.013(4) 0.019(4) -0.019(4)
C44N 0.090(5) 0.089(6) 0.097(5) 0.006(4) 0.026(4) -0.015(4)
C45N 0.068(4) 0.075(5) 0.102(5) 0.002(4) 0.026(4) -0.019(3)
C46N 0.062(4) 0.063(4) 0.104(5) 0.008(4) 0.014(4) -0.006(3)
C50N 0.078(5) 0.090(6) 0.104(5) -0.015(4) 0.016(4) -0.013(4)
C51N 0.070(5) 0.096(6) 0.104(6) -0.006(4) 0.022(4) -0.011(4)
C52N 0.069(4) 0.071(5) 0.107(5) -0.004(4) 0.018(4) -0.007(4)
C53N 0.057(4) 0.066(5) 0.102(5) -0.007(4) 0.012(4) -0.004(3)
C54N 0.059(4) 0.062(4) 0.110(5) -0.003(4) 0.014(4) -0.002(3)
C55N 0.067(4) 0.072(5) 0.109(5) -0.007(4) 0.016(4) -0.006(4)
C56N 0.073(5) 0.082(6) 0.131(7) -0.028(5) 0.018(5) -0.010(4)
C57N 0.076(5) 0.073(5) 0.139(7) -0.012(5) 0.028(5) -0.022(4)
C58N 0.070(4) 0.073(5) 0.114(6) 0.000(4) 0.020(4) -0.008(4)
C59N 0.063(4) 0.062(4) 0.113(5) 0.001(4) 0.018(4) -0.002(3)
N11P 0.100(5) 0.112(6) 0.111(5) 0.026(4) 0.052(4) 0.009(4)
C12P 0.099(5) 0.105(7) 0.089(5) 0.009(4) 0.034(4) -0.016(4)
C13P 0.120(7) 0.114(7) 0.087(5) 0.007(5) 0.029(5) -0.011(5)
C14P 0.132(8) 0.157(10) 0.101(7) 0.019(7) 0.035(6) 0.013(7)
C15P 0.141(9) 0.155(10) 0.123(8) 0.041(7) 0.047(7) 0.041(8)
C16P 0.122(7) 0.136(9) 0.126(8) 0.044(7) 0.055(6) 0.032(6)
N21P 0.088(4) 0.106(5) 0.086(4) 0.000(4) 0.040(4) -0.009(4)
N22P 0.095(4) 0.105(5) 0.092(4) -0.005(4) 0.054(4) -0.003(4)
C23P 0.111(6) 0.115(8) 0.102(6) -0.001(5) 0.052(5) -0.016(5)
C24P 0.122(7) 0.101(7) 0.092(5) 0.002(5) 0.054(5) -0.010(5)
C25P 0.100(5) 0.091(6) 0.093(5) 0.007(4) 0.044(4) -0.018(4)
C26P 0.083(5) 0.115(6) 0.099(6) -0.007(4) 0.041(4) -0.019(4)
N31P 0.088(4) 0.072(4) 0.107(5) 0.017(4) -0.001(4) 0.006(4)
C32P 0.117(5) 0.057(5) 0.081(5) 0.008(4) -0.005(4) -0.003(4)
C33P 0.150(7) 0.078(6) 0.090(6) 0.003(5) -0.020(5) 0.023(6)
C34P 0.138(7) 0.088(7) 0.122(7) -0.022(5) -0.016(6) 0.043(7)
C35P 0.113(7) 0.117(8) 0.128(8) -0.005(6) -0.014(6) 0.044(6)
C36P 0.091(5) 0.089(6) 0.134(8) 0.017(6) 0.012(5) 0.022(5)
N41P 0.104(4) 0.063(4) 0.085(4) 0.011(3) 0.017(3) -0.015(3)
N42P 0.123(5) 0.080(5) 0.093(5) 0.014(4) 0.026(4) -0.020(4)
C43P 0.155(8) 0.086(6) 0.095(6) 0.021(5) 0.029(6) -0.030(6)
C44P 0.154(8) 0.084(7) 0.097(6) 0.025(5) 0.009(6) -0.020(6)
C45P 0.122(5) 0.069(5) 0.079(5) 0.014(4) -0.005(4) -0.015(4)
C46P 0.107(6) 0.093(5) 0.085(5) 0.005(4) 0.031(5) -0.025(4)
C50P 0.085(5) 0.102(5) 0.091(5) -0.003(4) 0.039(4) -0.011(4)
C51P 0.084(5) 0.112(6) 0.117(7) -0.005(5) 0.028(4) -0.012(5)
C52P 0.095(6) 0.110(6) 0.129(8) -0.015(6) 0.022(6) -0.016(5)
C53P 0.087(5) 0.101(6) 0.108(6) -0.020(5) 0.027(4) -0.014(4)
C54P 0.090(5) 0.094(5) 0.088(5) -0.011(4) 0.036(4) -0.023(4)
C55P 0.079(4) 0.103(5) 0.092(5) -0.008(4) 0.035(4) -0.017(4)
C56P 0.095(5) 0.124(7) 0.083(5) -0.017(5) 0.037(4) -0.021(5)
C57P 0.093(6) 0.129(7) 0.081(5) -0.007(5) 0.014(5) -0.033(5)
C58P 0.106(6) 0.111(6) 0.079(5) 0.002(5) 0.028(4) -0.022(5)
C59P 0.090(5) 0.095(5) 0.090(5) -0.001(4) 0.031(4) -0.024(4)
B10 0.151(8) 0.086(6) 0.081(5) -0.015(5) 0.014(6) -0.005(6)
F11 0.165(5) 0.108(5) 0.119(4) -0.032(4) 0.017(4) -0.013(4)
F12 0.160(6) 0.133(5) 0.093(3) 0.004(3) 0.018(4) 0.009(5)
F13 0.129(5) 0.090(3) 0.121(4) -0.010(3) 0.026(4) 0.013(3)
F14 0.188(6) 0.088(4) 0.099(4) 0.000(3) 0.028(4) 0.032(4)
B15 0.071(6) 0.155(10) 0.151(9) 0.008(10) 0.005(6) -0.007(6)
F16 0.171(7) 0.165(7) 0.160(6) 0.036(6) -0.036(5) -0.015(6)
F17 0.164(8) 0.279(12) 0.210(9) 0.018(9) 0.081(7) 0.016(8)
F18 0.115(5) 0.200(8) 0.227(9) 0.072(7) 0.039(5) 0.033(5)
F19 0.243(11) 0.157(7) 0.303(14) 0.032(8) -0.090(10) -0.044(7)
B20 0.114(8) 0.164(11) 0.113(8) 0.026(7) 0.006(6) -0.048(8)
F21 0.273(12) 0.356(15) 0.147(7) -0.047(8) 0.024(7) -0.204(11)
F22 0.220(9) 0.206(8) 0.180(8) 0.003(6) 0.042(7) -0.113(7)
F23 0.214(9) 0.300(13) 0.166(8) 0.022(8) 0.021(7) 0.079(10)
F24 0.145(6) 0.130(6) 0.187(7) 0.018(5) 0.035(5) -0.033(5)
B25 0.095(7) 0.116(8) 0.138(9) -0.053(6) 0.038(6) -0.025(5)
F26 0.131(5) 0.117(5) 0.161(6) -0.033(4) 0.034(4) -0.037(4)
F27 0.123(5) 0.145(6) 0.160(5) -0.076(5) 0.037(4) -0.037(4)
F28 0.119(5) 0.136(6) 0.156(6) -0.027(4) 0.053(4) -0.009(4)
F29 0.109(4) 0.138(6) 0.158(6) -0.049(5) 0.054(4) -0.018(4)
B30 0.109(7) 0.135(8) 0.106(6) -0.043(6) 0.059(5) -0.045(6)
F31 0.135(5) 0.226(8) 0.115(4) 0.008(5) 0.059(4) -0.031(6)
F32 0.148(6) 0.151(6) 0.197(7) -0.087(5) 0.090(5) -0.059(5)
F33 0.129(4) 0.139(5) 0.141(5) -0.027(4) 0.068(4) -0.030(4)
F34 0.145(5) 0.107(4) 0.114(4) -0.006(3) 0.039(3) -0.045(4)
B35 0.100(10) 0.150(13) 0.120(11) -0.009(9) 0.028(7) 0.004(7)
F36 0.125(8) 0.200(12) 0.334(16) 0.091(11) 0.082(9) 0.059(8)
F37 0.151(9) 0.215(12) 0.245(13) 0.088(11) 0.055(9) -0.018(8)
F38 0.181(11) 0.38(2) 0.160(9) -0.129(11) 0.033(8) -0.007(11)
F39 0.121(7) 0.195(11) 0.209(10) -0.095(9) 0.039(7) 0.009(7)
B40 0.167(17) 0.109(16) 0.113(13) -0.044(11) 0.022(11) -0.026(10)
F41 0.177(12) 0.211(16) 0.105(9) -0.041(9) 0.008(8) -0.064(11)
F42 0.223(17) 0.184(15) 0.206(16) -0.079(13) 0.040(13) -0.078(13)
F43 0.190(16) 0.150(14) 0.32(2) -0.068(14) 0.053(15) -0.002(11)
F44 0.229(18) 0.185(16) 0.159(11) 0.000(11) 0.024(11) -0.017(13)
B45 0.094(5) 0.074(5) 0.093(5) -0.013(4) 0.011(4) 0.002(4)
F46 0.155(11) 0.091(6) 0.156(11) -0.003(7) 0.055(9) -0.036(7)
F47 0.107(8) 0.169(11) 0.084(5) 0.007(6) 0.025(5) 0.005(8)
F48 0.117(9) 0.193(14) 0.096(7) -0.014(9) 0.022(7) 0.064(10)
F49 0.095(6) 0.088(7) 0.135(9) 0.012(7) -0.003(6) -0.003(5)
B45A 0.094(5) 0.074(5) 0.093(5) -0.013(4) 0.011(4) 0.002(4)
F46A 0.076(7) 0.076(6) 0.238(17) -0.003(8) -0.018(9) 0.007(5)
F47A 0.103(7) 0.083(7) 0.203(12) 0.004(8) 0.050(8) -0.006(6)
F48A 0.155(12) 0.172(13) 0.114(7) -0.002(8) -0.004(7) 0.053(11)
F49A 0.071(6) 0.087(7) 0.166(10) -0.024(7) -0.003(6) 0.002(5)
B50 0.156(19) 0.124(18) 0.42(3) 0.037(13) 0.077(14) 0.011(13)
F51 0.32(2) 0.229(19) 0.60(3) 0.058(19) -0.02(2) -0.128(17)
F52 0.259(17) 0.190(14) 0.46(3) 0.060(15) 0.180(17) 0.064(12)
F53 0.155(10) 0.138(10) 0.326(18) 0.034(11) 0.058(11) 0.038(8)
F54 0.200(13) 0.115(9) 0.46(2) 0.086(12) 0.112(14) -0.006(9)
B55 0.149(7) 0.083(6) 0.113(7) 0.014(5) 0.023(5) -0.041(7)
F56 0.122(8) 0.104(10) 0.180(15) 0.012(9) 0.030(9) -0.047(8)
F57 0.113(7) 0.111(9) 0.147(9) 0.002(7) 0.022(6) -0.005(7)
F58 0.146(10) 0.097(7) 0.167(11) 0.035(7) 0.032(9) -0.017(8)
F59 0.209(15) 0.112(10) 0.142(10) -0.019(8) 0.024(10) -0.037(11)
B55A 0.149(7) 0.083(6) 0.113(7) 0.014(5) 0.023(5) -0.041(7)
F56A 0.154(12) 0.116(8) 0.231(16) 0.017(10) 0.017(12) -0.011(8)
F57A 0.173(12) 0.171(14) 0.31(2) -0.006(16) 0.049(13) -0.074(12)
F58A 0.208(17) 0.205(18) 0.110(9) -0.006(11) 0.018(10) -0.002(14)
F59A 0.133(8) 0.100(9) 0.133(8) 0.000(7) 0.027(6) 0.011(7)
B60 0.35(3) 0.30(2) 0.188(16) -0.083(16) 0.07(2) 0.193(18)
F61 0.44(2) 0.30(2) 0.210(14) -0.026(13) 0.089(16) 0.231(19)
F62 0.40(2) 0.29(2) 0.223(17) 0.046(16) 0.029(18) 0.117(19)
F63 0.33(2) 0.290(19) 0.239(17) -0.007(15) 0.065(17) 0.124(17)
F64 0.32(2) 0.40(3) 0.229(17) -0.078(18) 0.047(16) 0.147(18)
C11G 0.083(4) 0.076(5) 0.088(5) 0.012(4) 0.034(3) -0.014(4)
C12G 0.089(5) 0.079(5) 0.098(5) 0.014(4) 0.034(4) -0.012(4)
C13G 0.089(5) 0.082(5) 0.092(5) 0.019(4) 0.030(4) -0.004(4)
C14G 0.077(4) 0.090(5) 0.095(5) 0.014(4) 0.037(4) -0.015(4)
C15G 0.088(5) 0.083(5) 0.104(5) 0.004(4) 0.035(4) -0.019(4)
C16G 0.080(5) 0.082(5) 0.107(6) 0.007(4) 0.030(4) -0.011(4)
O21G 0.078(3) 0.094(4) 0.113(4) 0.014(3) 0.023(3) -0.019(3)
C22G 0.087(5) 0.074(5) 0.097(5) -0.005(4) 0.030(4) -0.005(4)
O23G 0.103(4) 0.089(4) 0.102(4) 0.010(3) 0.035(4) -0.014(3)
C24G 0.076(5) 0.127(9) 0.115(7) 0.007(6) 0.026(5) -0.007(5)
N31G 0.087(4) 0.103(6) 0.095(5) 0.018(4) 0.032(4) -0.022(4)
O32G 0.078(4) 0.152(7) 0.105(5) 0.020(4) 0.015(4) -0.007(4)
O33G 0.117(5) 0.135(6) 0.123(5) -0.022(5) 0.043(4) -0.048(5)
C11H 0.114(6) 0.096(6) 0.127(7) 0.023(5) 0.052(5) -0.005(5)
C12H 0.120(7) 0.110(7) 0.123(7) 0.010(6) 0.030(6) 0.004(6)
C13H 0.119(6) 0.131(8) 0.123(8) 0.015(6) 0.029(6) -0.017(6)
C14H 0.115(6) 0.147(8) 0.127(8) 0.031(6) 0.037(6) -0.007(6)
C15H 0.160(9) 0.141(8) 0.115(7) 0.039(6) 0.061(6) -0.017(7)
C16H 0.118(6) 0.116(8) 0.158(9) 0.046(6) 0.051(6) 0.013(5)
O21H 0.123(5) 0.102(5) 0.152(6) 0.027(4) 0.036(4) -0.012(4)
C22H 0.105(6) 0.105(7) 0.128(6) 0.014(5) 0.062(5) -0.011(5)
O23H 0.131(6) 0.100(5) 0.138(6) 0.016(4) 0.059(5) 0.006(4)
C24H 0.088(7) 0.177(12) 0.153(10) -0.019(9) 0.041(6) -0.004(7)
N31H 0.111(6) 0.198(10) 0.133(8) 0.047(7) 0.030(6) -0.044(7)
O32H 0.083(5) 0.337(16) 0.233(12) 0.127(11) 0.031(6) -0.022(7)
O33H 0.294(16) 0.201(13) 0.231(14) -0.038(11) 0.018(13) -0.040(11)
C11I 0.108(14) 0.122(13) 0.141(13) 0.017(11) 0.039(12) 0.033(11)
C12I 0.107(15) 0.131(15) 0.139(13) 0.013(12) 0.053(12) 0.042(12)
C13I 0.129(16) 0.130(15) 0.127(15) 0.018(11) 0.033(14) 0.046(12)
C14I 0.124(16) 0.118(14) 0.142(13) 0.024(11) 0.032(13) 0.063(11)
C15I 0.117(16) 0.119(15) 0.142(13) 0.019(13) 0.041(13) 0.034(12)
C16I 0.116(16) 0.101(14) 0.144(15) 0.022(12) 0.021(14) 0.043(11)
O21I 0.081(10) 0.106(11) 0.124(13) 0.032(9) 0.047(9) 0.048(7)
C22I 0.086(11) 0.099(13) 0.19(2) 0.047(13) 0.043(13) 0.042(10)
O23I 0.060(8) 0.064(11) 0.210(19) 0.082(12) 0.064(10) 0.029(8)
C24I 0.119(19) 0.16(2) 0.21(3) -0.05(2) 0.047(18) 0.060(17)
N31I 0.156(17) 0.097(13) 0.143(15) 0.018(11) 0.046(13) 0.062(11)
O32I 0.21(3) 0.18(3) 0.146(15) 0.040(16) 0.032(16) -0.01(2)
O33I 0.22(2) 0.105(15) 0.17(2) 0.041(14) 0.100(19) 0.087(13)

loop_
_atom_type_symbol
_atom_type_description
_atom_type_scat_dispersion_real
_atom_type_scat_dispersion_imag
_atom_type_scat_source
B B 0.0090 0.0039 'International Tables Vol C Tables 4.2.6.8 and 6.1.1.4'
C C 0.0181 0.0091 'International Tables Vol C Tables 4.2.6.8 and 6.1.1.4'
F F 0.0727 0.0534 'International Tables Vol C Tables 4.2.6.8 and 6.1.1.4'
H H 0.0000 0.0000 'International Tables Vol C Tables 4.2.6.8 and 6.1.1.4'
N N 0.0311 0.0180 'International Tables Vol C Tables 4.2.6.8 and 6.1.1.4'
Ni Ni -3.0029 0.5091 'International Tables Vol C Tables 4.2.6.8 and 6.1.1.4'
O O 0.0492 0.0322 'International Tables Vol C Tables 4.2.6.8 and 6.1.1.4'

loop_
_exptl_crystal_face_index_h
_exptl_crystal_face_index_k
_exptl_crystal_face_index_l
_exptl_crystal_face_perp_dist
-12 -11 18 0.0521
12 -15 -11 0.0653
-9 -8 -18 0.0501
-5 8 -21 0.0712
-14 13 11 0.0410
6 1 23 0.0615
19 2 3 0.0764
20 -1 -4 0.0703
9 -6 -24 0.0840
13 15 -8 0.0964
14 7 13 0.0693

loop_
_geom_angle_atom_site_label_1
_geom_angle_atom_site_label_2
_geom_angle_atom_site_label_3
_geom_angle
_geom_angle_site_symmetry_1
_geom_angle_site_symmetry_3
_geom_angle_publ_flag
N11A Ni1 N21A 79.5(3) . . ?
N11A Ni1 N41D 97.3(3) . . ?
N11A Ni1 N11F 91.0(3) . . ?
N11A Ni1 N21F 91.0(3) . . ?
N21A Ni1 N41D 93.4(3) . . ?
N21A Ni1 N11F 89.8(3) . . ?
N31D Ni1 N11A 174.2(3) . . ?
N31D Ni1 N21A 98.0(3) . . ?
N31D Ni1 N41D 77.6(2) . . ?
N31D Ni1 N11F 94.2(3) . . ?
N31D Ni1 N21F 92.5(3) . . ?
N11F Ni1 N41D 171.5(3) . . ?
N21F Ni1 N21A 164.3(3) . . ?
N21F Ni1 N41D 100.2(3) . . ?
N21F Ni1 N11F 77.9(3) . . ?
N31A Ni2 N41A 77.4(3) 3_776 3_776 ?
N31A Ni2 N11B 91.3(3) 3_776 . ?
N31A Ni2 N21E 89.5(3) 3_776 . ?
N11B Ni2 N41A 92.0(3) . 3_776 ?
N11B Ni2 N21E 169.9(4) . . ?
N21B Ni2 N31A 168.9(3) . 3_776 ?
N21B Ni2 N41A 100.3(3) . 3_776 ?
N21B Ni2 N11B 77.8(3) . . ?
N21B Ni2 N21E 101.6(3) . . ?
N11E Ni2 N31A 93.4(4) . 3_776 ?
N11E Ni2 N41A 170.0(3) . 3_776 ?
N11E Ni2 N11B 92.1(4) . . ?
N11E Ni2 N21B 89.5(4) . . ?
N11E Ni2 N21E 77.9(3) . . ?
N21E Ni2 N41A 97.9(3) . 3_776 ?
N31B Ni3 N41B 78.8(3) . . ?
N31B Ni3 N21C 88.9(3) . . ?
N31B Ni3 N41F 98.3(3) . . ?
N41B Ni3 N41F 94.0(3) . . ?
N11C Ni3 N31B 88.5(3) . . ?
N11C Ni3 N41B 87.3(3) . . ?
N11C Ni3 N21C 78.6(3) . . ?
N11C Ni3 N41F 173.2(3) . . ?
N21C Ni3 N41B 161.6(3) . . ?
N21C Ni3 N41F 101.4(3) . . ?
N31F Ni3 N31B 176.2(3) . . ?
N31F Ni3 N41B 99.6(3) . . ?
N31F Ni3 N11C 94.9(3) . . ?
N31F Ni3 N21C 93.5(3) . . ?
N31F Ni3 N41F 78.3(3) . . ?
N31C Ni4 N41C 78.7(2) 3_776 3_776 ?
N31C Ni4 N11D 94.8(2) 3_776 . ?
N31C Ni4 N21D 91.0(2) 3_776 . ?
N31C Ni4 N31E 173.9(3) 3_776 . ?
N31C Ni4 N41E 97.9(3) 3_776 . ?
N41C Ni4 N11D 172.3(3) 3_776 . ?
N41C Ni4 N21D 98.6(2) 3_776 . ?
N41C Ni4 N41E 94.3(3) 3_776 . ?
N11D Ni4 N21D 77.3(3) . . ?
N31E Ni4 N41C 98.0(3) . 3_776 ?
N31E Ni4 N11D 88.9(3) . . ?
N31E Ni4 N21D 94.6(3) . . ?
N31E Ni4 N41E 77.1(3) . . ?
N41E Ni4 N11D 90.7(3) . . ?
N41E Ni4 N21D 165.6(3) . . ?
C12A N11A Ni1 113.5(5) . . ?
C16A N11A Ni1 127.6(6) . . ?
C16A N11A C12A 118.9(7) . . ?
N11A C12A C13A 120.7(8) . . ?
N11A C12A C25A 115.6(6) . . ?
C13A C12A C25A 123.7(8) . . ?
C12A C13A H13A 120.7 . . ?
C14A C13A C12A 118.7(9) . . ?
C14A C13A H13A 120.7 . . ?
C13A C14A H14A 119.5 . . ?
C15A C14A C13A 121.1(8) . . ?
C15A C14A H14A 119.5 . . ?
C14A C15A H15A 121.1 . . ?
C14A C15A C16A 117.8(8) . . ?
C16A C15A H15A 121.1 . . ?
N11A C16A C15A 122.9(8) . . ?
N11A C16A H16A 118.6 . . ?
C15A C16A H16A 118.6 . . ?
N22A N21A Ni1 141.5(5) . . ?
C25A N21A Ni1 111.6(5) . . ?
C25A N21A N22A 105.6(7) . . ?
N21A N22A C26A 123.1(8) . . ?
C23A N22A N21A 110.7(7) . . ?
C23A N22A C26A 126.1(8) . . ?
N22A C23A H23A 126.8 . . ?
N22A C23A C24A 106.4(8) . . ?
C24A C23A H23A 126.8 . . ?
C23A C24A H24A 126.5 . . ?
C23A C24A C25A 106.9(8) . . ?
C25A C24A H24A 126.5 . . ?
N21A C25A C12A 119.5(8) . . ?
N21A C25A C24A 110.2(7) . . ?
C24A C25A C12A 130.2(8) . . ?
N22A C26A H26A 108.7 . . ?
N22A C26A H26B 108.7 . . ?
N22A C26A C50A 114.3(8) . . ?
H26A C26A H26B 107.6 . . ?
C50A C26A H26A 108.7 . . ?
C50A C26A H26B 108.7 . . ?
C32A N31A Ni2 115.5(6) . 3_776 ?
C36A N31A Ni2 125.8(7) . 3_776 ?
C36A N31A C32A 118.8(8) . . ?
N31A C32A C33A 122.9(8) . . ?
N31A C32A C45A 115.6(8) . . ?
C33A C32A C45A 121.4(9) . . ?
C32A C33A H33A 121.0 . . ?
C34A C33A C32A 118.0(10) . . ?
C34A C33A H33A 121.0 . . ?
C33A C34A H34A 120.1 . . ?
C33A C34A C35A 119.8(10) . . ?
C35A C34A H34A 120.1 . . ?
C34A C35A H35A 120.0 . . ?
C34A C35A C36A 120.0(10) . . ?
C36A C35A H35A 120.0 . . ?
N31A C36A C35A 120.5(10) . . ?
N31A C36A H36A 119.8 . . ?
C35A C36A H36A 119.8 . . ?
N42A N41A Ni2 141.7(6) . 3_776 ?
C45A N41A Ni2 114.0(6) . 3_776 ?
C45A N41A N42A 103.9(7) . . ?
N41A N42A C46A 121.2(8) . . ?
C43A N42A N41A 112.2(7) . . ?
C43A N42A C46A 126.5(8) . . ?
N42A C43A H43A 127.0 . . ?
N42A C43A C44A 106.0(8) . . ?
C44A C43A H43A 127.0 . . ?
C43A C44A H44A 126.6 . . ?
C43A C44A C45A 106.7(8) . . ?
C45A C44A H44A 126.6 . . ?
N41A C45A C32A 117.0(8) . . ?
N41A C45A C44A 111.0(7) . . ?
C44A C45A C32A 131.9(8) . . ?
N42A C46A H46A 108.6 . . ?
N42A C46A H46B 108.6 . . ?
N42A C46A C59A 114.6(7) . . ?
H46A C46A H46B 107.6 . . ?
C59A C46A H46A 108.6 . . ?
C59A C46A H46B 108.6 . . ?
C51A C50A C26A 121.0(7) . . ?
C51A C50A C55A 119.8(8) . . ?
C55A C50A C26A 119.2(7) . . ?
C50A C51A H51A 119.5 . . ?
C50A C51A C52A 121.1(8) . . ?
C52A C51A H51A 119.5 . . ?
C51A C52A H52A 119.9 . . ?
C53A C52A C51A 120.3(8) . . ?
C53A C52A H52A 119.9 . . ?
C52A C53A H53A 119.5 . . ?
C52A C53A C54A 121.1(8) . . ?
C54A C53A H53A 119.5 . . ?
C53A C54A C59A 121.6(7) . . ?
C55A C54A C53A 118.9(7) . . ?
C55A C54A C59A 119.4(6) . . ?
C50A C55A C56A 122.2(7) . . ?
C54A C55A C50A 118.7(7) . . ?
C54A C55A C56A 119.0(7) . . ?
C55A C56A H56A 120.2 . . ?
C57A C56A C55A 119.5(8) . . ?
C57A C56A H56A 120.2 . . ?
C56A C57A H57A 119.5 . . ?
C56A C57A C58A 121.0(7) . . ?
C58A C57A H57A 119.5 . . ?
C57A C58A H58A 119.2 . . ?
C59A C58A C57A 121.6(7) . . ?
C59A C58A H58A 119.2 . . ?
C54A C59A C46A 117.6(6) . . ?
C58A C59A C46A 123.1(7) . . ?
C58A C59A C54A 119.2(7) . . ?
C12B N11B Ni2 115.2(6) . . ?
C16B N11B Ni2 126.7(7) . . ?
C16B N11B C12B 118.0(8) . . ?
N11B C12B C13B 122.8(9) . . ?
N11B C12B C25B 114.4(8) . . ?
C13B C12B C25B 122.8(9) . . ?
C12B C13B H13B 121.6 . . ?
C14B C13B C12B 116.8(10) . . ?
C14B C13B H13B 121.6 . . ?
C13B C14B H14B 119.3 . . ?
C15B C14B C13B 121.5(10) . . ?
C15B C14B H14B 119.3 . . ?
C14B C15B H15B 120.8 . . ?
C14B C15B C16B 118.4(9) . . ?
C16B C15B H15B 120.8 . . ?
N11B C16B C15B 122.4(10) . . ?
N11B C16B H16B 118.8 . . ?
C15B C16B H16B 118.8 . . ?
N22B N21B Ni2 139.9(6) . . ?
C25B N21B Ni2 113.4(5) . . ?
C25B N21B N22B 105.9(7) . . ?
N21B N22B C23B 110.8(7) . . ?
N21B N22B C26B 121.8(8) . . ?
C23B N22B C26B 127.4(7) . . ?
N22B C23B H23B 126.6 . . ?
C24B C23B N22B 106.8(8) . . ?
C24B C23B H23B 126.6 . . ?
C23B C24B H24B 126.7 . . ?
C23B C24B C25B 106.6(8) . . ?
C25B C24B H24B 126.7 . . ?
N21B C25B C12B 118.7(8) . . ?
N21B C25B C24B 109.6(7) . . ?
C24B C25B C12B 131.3(9) . . ?
N22B C26B H26C 109.1 . . ?
N22B C26B H26D 109.1 . . ?
N22B C26B C50B 112.3(8) . . ?
H26C C26B H26D 107.9 . . ?
C50B C26B H26C 109.1 . . ?
C50B C26B H26D 109.1 . . ?
C32B N31B Ni3 113.5(6) . . ?
C36B N31B Ni3 127.0(6) . . ?
C36B N31B C32B 119.4(8) . . ?
N31B C32B C33B 121.0(8) . . ?
N31B C32B C45B 117.2(8) . . ?
C33B C32B C45B 121.8(8) . . ?
C32B C33B H33B 120.7 . . ?
C34B C33B C32B 118.6(9) . . ?
C34B C33B H33B 120.7 . . ?
C33B C34B H34B 119.8 . . ?
C35B C34B C33B 120.4(10) . . ?
C35B C34B H34B 119.8 . . ?
C34B C35B H35B 121.1 . . ?
C34B C35B C36B 117.8(10) . . ?
C36B C35B H35B 121.1 . . ?
N31B C36B C35B 122.8(9) . . ?
N31B C36B H36B 118.6 . . ?
C35B C36B H36B 118.6 . . ?
N42B N41B Ni3 140.4(6) . . ?
C45B N41B Ni3 113.0(5) . . ?
C45B N41B N42B 104.6(7) . . ?
N41B N42B C46B 122.7(8) . . ?
C43B N42B N41B 111.8(8) . . ?
C43B N42B C46B 125.5(9) . . ?
N42B C43B H43B 126.7 . . ?
N42B C43B C44B 106.5(8) . . ?
C44B C43B H43B 126.7 . . ?
C43B C44B H44B 126.6 . . ?
C43B C44B C45B 106.7(8) . . ?
C45B C44B H44B 126.6 . . ?
N41B C45B C32B 117.0(7) . . ?
N41B C45B C44B 110.2(8) . . ?
C44B C45B C32B 132.4(8) . . ?
N42B C46B H46C 109.0 . . ?
N42B C46B H46D 109.0 . . ?
N42B C46B C59B 112.7(9) . . ?
H46C C46B H46D 107.8 . . ?
C59B C46B H46C 109.0 . . ?
C59B C46B H46D 109.0 . . ?
C51B C50B C26B 121.7(8) . . ?
C51B C50B C55B 121.3(9) . . ?
C55B C50B C26B 116.9(8) . . ?
C50B C51B H51B 119.1 . . ?
C50B C51B C52B 121.8(10) . . ?
C52B C51B H51B 119.1 . . ?
C51B C52B H52B 120.7 . . ?
C53B C52B C51B 118.7(10) . . ?
C53B C52B H52B 120.7 . . ?
C52B C53B H53B 119.1 . . ?
C52B C53B C54B 121.8(9) . . ?
C54B C53B H53B 119.1 . . ?
C53B C54B C55B 118.7(8) . . ?
C53B C54B C59B 122.8(8) . . ?
C59B C54B C55B 118.5(8) . . ?
C50B C55B C54B 117.6(8) . . ?
C50B C55B C56B 123.5(8) . . ?
C56B C55B C54B 118.8(7) . . ?
C55B C56B H56B 119.7 . . ?
C57B C56B C55B 120.6(8) . . ?
C57B C56B H56B 119.7 . . ?
C56B C57B H57B 119.3 . . ?
C56B C57B C58B 121.4(9) . . ?
C58B C57B H57B 119.3 . . ?
C57B C58B H58B 119.9 . . ?
C59B C58B C57B 120.2(8) . . ?
C59B C58B H58B 119.9 . . ?
C54B C59B C46B 118.5(8) . . ?
C58B C59B C46B 121.1(8) . . ?
C58B C59B C54B 120.3(8) . . ?
C12C N11C Ni3 113.2(6) . . ?
C16C N11C Ni3 127.4(6) . . ?
C16C N11C C12C 119.5(7) . . ?
N11C C12C C13C 120.6(8) . . ?
N11C C12C C25C 116.2(7) . . ?
C13C C12C C25C 123.2(7) . . ?
C12C C13C H13C 120.6 . . ?
C14C C13C C12C 118.8(8) . . ?
C14C C13C H13C 120.6 . . ?
C13C C14C H14C 119.4 . . ?
C13C C14C C15C 121.2(9) . . ?
C15C C14C H14C 119.4 . . ?
C14C C15C H15C 121.3 . . ?
C14C C15C C16C 117.3(9) . . ?
C16C C15C H15C 121.3 . . ?
N11C C16C C15C 122.3(8) . . ?
N11C C16C H16C 118.8 . . ?
C15C C16C H16C 118.8 . . ?
N22C N21C Ni3 140.2(5) . . ?
C25C N21C Ni3 112.4(5) . . ?
C25C N21C N22C 105.5(6) . . ?
N21C N22C C23C 111.0(6) . . ?
N21C N22C C26C 122.1(7) . . ?
C23C N22C C26C 126.9(7) . . ?
N22C C23C H23C 126.2 . . ?
N22C C23C C24C 107.6(7) . . ?
C24C C23C H23C 126.2 . . ?
C23C C24C H24C 127.5 . . ?
C23C C24C C25C 105.1(7) . . ?
C25C C24C H24C 127.5 . . ?
N21C C25C C12C 117.8(7) . . ?
N21C C25C C24C 110.9(7) . . ?
C24C C25C C12C 131.3(7) . . ?
N22C C26C H26E 108.7 . . ?
N22C C26C H26F 108.7 . . ?
N22C C26C C50C 114.1(7) . . ?
H26E C26C H26F 107.6 . . ?
C50C C26C H26E 108.7 . . ?
C50C C26C H26F 108.7 . . ?
C32C N31C Ni4 115.0(5) . 3_776 ?
C36C N31C Ni4 126.6(5) . 3_776 ?
C36C N31C C32C 118.3(6) . . ?
N31C C32C C33C 122.2(7) . . ?
N31C C32C C45C 115.2(6) . . ?
C33C C32C C45C 122.5(7) . . ?
C32C C33C H33C 120.5 . . ?
C34C C33C C32C 119.1(7) . . ?
C34C C33C H33C 120.5 . . ?
C33C C34C H34C 121.0 . . ?
C35C C34C C33C 118.0(7) . . ?
C35C C34C H34C 121.0 . . ?
C34C C35C H35C 119.3 . . ?
C34C C35C C36C 121.4(7) . . ?
C36C C35C H35C 119.3 . . ?
N31C C36C C35C 121.0(7) . . ?
N31C C36C H36C 119.5 . . ?
C35C C36C H36C 119.5 . . ?
N42C N41C Ni4 141.6(5) . 3_776 ?
C45C N41C Ni4 113.3(5) . 3_776 ?
C45C N41C N42C 105.1(6) . . ?
N41C N42C C46C 123.0(6) . . ?
C43C N42C N41C 109.2(6) . . ?
C43C N42C C46C 126.9(7) . . ?
N42C C43C H43C 125.2 . . ?
N42C C43C C44C 109.5(7) . . ?
C44C C43C H43C 125.2 . . ?
C43C C44C H44C 128.2 . . ?
C43C C44C C45C 103.5(7) . . ?
C45C C44C H44C 128.2 . . ?
N41C C45C C32C 117.5(6) . . ?
N41C C45C C44C 112.5(7) . . ?
C44C C45C C32C 130.0(7) . . ?
N42C C46C H46E 109.4 . . ?
N42C C46C H46F 109.4 . . ?
N42C C46C C59C 111.1(7) . . ?
H46E C46C H46F 108.0 . . ?
C59C C46C H46E 109.4 . . ?
C59C C46C H46F 109.4 . . ?
C51C C50C C26C 122.4(7) . . ?
C51C C50C C55C 119.8(7) . . ?
C55C C50C C26C 117.8(7) . . ?
C50C C51C H51C 119.6 . . ?
C50C C51C C52C 120.8(8) . . ?
C52C C51C H51C 119.6 . . ?
C51C C52C H52C 119.4 . . ?
C53C C52C C51C 121.2(8) . . ?
C53C C52C H52C 119.4 . . ?
C52C C53C H53C 119.9 . . ?
C52C C53C C54C 120.2(8) . . ?
C54C C53C H53C 119.9 . . ?
C53C C54C C55C 119.6(7) . . ?
C53C C54C C59C 123.2(7) . . ?
C55C C54C C59C 117.2(7) . . ?
C50C C55C C54C 118.4(7) . . ?
C56C C55C C50C 121.1(7) . . ?
C56C C55C C54C 120.6(7) . . ?
C55C C56C H56C 119.8 . . ?
C57C C56C C55C 120.3(8) . . ?
C57C C56C H56C 119.8 . . ?
C56C C57C H57C 119.8 . . ?
C56C C57C C58C 120.4(9) . . ?
C58C C57C H57C 119.8 . . ?
C57C C58C H58C 118.9 . . ?
C59C C58C C57C 122.2(8) . . ?
C59C C58C H58C 118.9 . . ?
C54C C59C C46C 118.9(7) . . ?
C58C C59C C46C 121.8(7) . . ?
C58C C59C C54C 119.2(7) . . ?
C12D N11D Ni4 113.8(5) . . ?
C16D N11D Ni4 126.6(7) . . ?
C16D N11D C12D 119.2(8) . . ?
N11D C12D C13D 121.9(9) . . ?
N11D C12D C25D 117.3(7) . . ?
C13D C12D C25D 120.8(9) . . ?
C12D C13D H13D 121.7 . . ?
C14D C13D C12D 116.5(10) . . ?
C14D C13D H13D 121.7 . . ?
C13D C14D H14D 119.0 . . ?
C15D C14D C13D 122.1(9) . . ?
C15D C14D H14D 119.0 . . ?
C14D C15D H15D 120.9 . . ?
C14D C15D C16D 118.2(9) . . ?
C16D C15D H15D 120.9 . . ?
N11D C16D C15D 121.9(10) . . ?
N11D C16D H16D 119.0 . . ?
C15D C16D H16D 119.0 . . ?
N22D N21D Ni4 140.3(4) . . ?
C25D N21D Ni4 114.0(6) . . ?
C25D N21D N22D 105.5(6) . . ?
N21D N22D C23D 111.2(7) . . ?
N21D N22D C26D 123.1(6) . . ?
C23D N22D C26D 124.8(7) . . ?
N22D C23D H23D 127.3 . . ?
C24D C23D N22D 105.5(8) . . ?
C24D C23D H23D 127.3 . . ?
C23D C24D H24D 126.1 . . ?
C23D C24D C25D 107.8(8) . . ?
C25D C24D H24D 126.1 . . ?
N21D C25D C12D 117.5(8) . . ?
N21D C25D C24D 109.9(7) . . ?
C24D C25D C12D 132.6(8) . . ?
N22D C26D H26G 109.2 . . ?
N22D C26D H26H 109.2 . . ?
N22D C26D C50D 112.2(6) . . ?
H26G C26D H26H 107.9 . . ?
C50D C26D H26G 109.2 . . ?
C50D C26D H26H 109.2 . . ?
C32D N31D Ni1 116.3(5) . . ?
C36D N31D Ni1 126.6(5) . . ?
C36D N31D C32D 117.0(6) . . ?
N31D C32D C33D 123.8(7) . . ?
N31D C32D C45D 114.9(6) . . ?
C33D C32D C45D 121.3(7) . . ?
C32D C33D H33D 121.2 . . ?
C34D C33D C32D 117.7(8) . . ?
C34D C33D H33D 121.2 . . ?
C33D C34D H34D 119.9 . . ?
C33D C34D C35D 120.2(8) . . ?
C35D C34D H34D 119.9 . . ?
C34D C35D H35D 120.5 . . ?
C34D C35D C36D 119.1(8) . . ?
C36D C35D H35D 120.5 . . ?
N31D C36D C35D 121.9(8) . . ?
N31D C36D H36D 119.0 . . ?
C35D C36D H36D 119.0 . . ?
N42D N41D Ni1 142.1(5) . . ?
C45D N41D Ni1 112.2(5) . . ?
C45D N41D N42D 105.6(6) . . ?
N41D N42D C43D 111.0(6) . . ?
N41D N42D C46D 123.4(7) . . ?
C43D N42D C46D 124.9(7) . . ?
N42D C43D H43D 126.3 . . ?
N42D C43D C44D 107.4(7) . . ?
C44D C43D H43D 126.3 . . ?
C43D C44D H44D 127.7 . . ?
C43D C44D C45D 104.6(6) . . ?
C45D C44D H44D 127.7 . . ?
N41D C45D C32D 118.4(6) . . ?
N41D C45D C44D 111.3(6) . . ?
C44D C45D C32D 130.2(6) . . ?
N42D C46D H46G 109.1 . . ?
N42D C46D H46H 109.1 . . ?
N42D C46D C59D 112.7(7) . . ?
H46G C46D H46H 107.8 . . ?
C59D C46D H46G 109.1 . . ?
C59D C46D H46H 109.1 . . ?
C51D C50D C26D 122.9(7) . . ?
C51D C50D C55D 119.9(7) . . ?
C55D C50D C26D 117.2(6) . . ?
C50D C51D H51D 119.6 . . ?
C50D C51D C52D 120.7(7) . . ?
C52D C51D H51D 119.6 . . ?
C51D C52D H52D 119.8 . . ?
C53D C52D C51D 120.5(7) . . ?
C53D C52D H52D 119.8 . . ?
C52D C53D H53D 119.3 . . ?
C52D C53D C54D 121.4(7) . . ?
C54D C53D H53D 119.3 . . ?
C53D C54D C55D 118.1(6) . . ?
C53D C54D C59D 122.7(7) . . ?
C55D C54D C59D 119.2(6) . . ?
C50D C55D C54D 119.3(6) . . ?
C50D C55D C56D 122.6(7) . . ?
C54D C55D C56D 118.1(6) . . ?
C55D C56D H56D 119.6 . . ?
C57D C56D C55D 120.7(8) . . ?
C57D C56D H56D 119.6 . . ?
C56D C57D H57D 119.7 . . ?
C56D C57D C58D 120.6(7) . . ?
C58D C57D H57D 119.7 . . ?
C57D C58D H58D 119.3 . . ?
C59D C58D C57D 121.5(8) . . ?
C59D C58D H58D 119.3 . . ?
C54D C59D C46D 119.8(6) . . ?
C58D C59D C46D 120.4(7) . . ?
C58D C59D C54D 119.8(8) . . ?
C12E N11E Ni2 115.0(8) . . ?
C16E N11E Ni2 127.8(8) . . ?
C16E N11E C12E 117.2(10) . . ?
N11E C12E C13E 122.1(11) . . ?
N11E C12E C25E 115.7(10) . . ?
C13E C12E C25E 122.1(10) . . ?
C12E C13E H13E 120.2 . . ?
C14E C13E C12E 119.5(12) . . ?
C14E C13E H13E 120.2 . . ?
C13E C14E H14E 121.0 . . ?
C13E C14E C15E 118.0(13) . . ?
C15E C14E H14E 121.0 . . ?
C14E C15E H15E 119.8 . . ?
C14E C15E C16E 120.3(12) . . ?
C16E C15E H15E 119.8 . . ?
N11E C16E C15E 122.6(12) . . ?
N11E C16E H16E 118.7 . . ?
C15E C16E H16E 118.7 . . ?
N22E N21E Ni2 140.3(6) . . ?
C25E N21E Ni2 112.7(6) . . ?
C25E N21E N22E 105.9(7) . . ?
N21E N22E C26E 124.4(7) . . ?
C23E N22E N21E 110.7(8) . . ?
C23E N22E C26E 124.9(8) . . ?
N22E C23E H23E 126.4 . . ?
C24E C23E N22E 107.1(9) . . ?
C24E C23E H23E 126.5 . . ?
C23E C24E H24E 126.6 . . ?
C23E C24E C25E 106.7(8) . . ?
C25E C24E H24E 126.6 . . ?
N21E C25E C12E 117.5(9) . . ?
N21E C25E C24E 109.6(9) . . ?
C24E C25E C12E 132.8(9) . . ?
N22E C26E H26I 108.5 . . ?
N22E C26E H26J 108.5 . . ?
N22E C26E C50E 114.9(7) . . ?
H26I C26E H26J 107.5 . . ?
C50E C26E H26I 108.5 . . ?
C50E C26E H26J 108.5 . . ?
C32E N31E Ni4 115.7(6) . . ?
C36E N31E Ni4 125.4(6) . . ?
C36E N31E C32E 118.9(7) . . ?
N31E C32E C33E 122.3(9) . . ?
N31E C32E C45E 115.3(7) . . ?
C33E C32E C45E 122.4(9) . . ?
C32E C33E H33E 121.4 . . ?
C34E C33E C32E 117.2(9) . . ?
C34E C33E H33E 121.4 . . ?
C33E C34E H34E 119.4 . . ?
C35E C34E C33E 121.2(9) . . ?
C35E C34E H34E 119.4 . . ?
C34E C35E H35E 121.0 . . ?
C34E C35E C36E 117.9(10) . . ?
C36E C35E H35E 121.0 . . ?
N31E C36E C35E 122.3(9) . . ?
N31E C36E H36E 118.9 . . ?
C35E C36E H36E 118.9 . . ?
N42E N41E Ni4 141.8(5) . . ?
C45E N41E Ni4 114.1(6) . . ?
C45E N41E N42E 103.6(7) . . ?
N41E N42E C43E 111.0(7) . . ?
N41E N42E C46E 122.8(7) . . ?
C43E N42E C46E 126.0(8) . . ?
N42E C43E H43E 126.0 . . ?
C44E C43E N42E 108.0(8) . . ?
C44E C43E H43E 126.0 . . ?
C43E C44E H44E 127.8 . . ?
C43E C44E C45E 104.3(8) . . ?
C45E C44E H44E 127.8 . . ?
N41E C45E C32E 117.7(8) . . ?
N41E C45E C44E 113.0(8) . . ?
C44E C45E C32E 129.3(8) . . ?
N42E C46E H46I 109.0 . . ?
N42E C46E H46J 109.0 . . ?
N42E C46E C59E 112.8(8) . . ?
H46I C46E H46J 107.8 . . ?
C59E C46E H46I 109.0 . . ?
C59E C46E H46J 109.0 . . ?
C51E C50E C26E 122.1(8) . . ?
C51E C50E C55E 118.5(8) . . ?
C55E C50E C26E 119.4(7) . . ?
C50E C51E H51E 119.9 . . ?
C50E C51E C52E 120.1(8) . . ?
C52E C51E H51E 119.9 . . ?
C51E C52E H52E 119.5 . . ?
C53E C52E C51E 121.1(8) . . ?
C53E C52E H52E 119.5 . . ?
C52E C53E H53E 119.0 . . ?
C52E C53E C54E 122.1(8) . . ?
C54E C53E H53E 119.0 . . ?
C53E C54E C55E 116.6(7) . . ?
C53E C54E C59E 122.2(8) . . ?
C55E C54E C59E 121.3(7) . . ?
C50E C55E C56E 120.3(8) . . ?
C54E C55E C50E 121.6(6) . . ?
C54E C55E C56E 118.0(7) . . ?
C55E C56E H56E 120.9 . . ?
C57E C56E C55E 118.1(9) . . ?
C57E C56E H56E 120.9 . . ?
C56E C57E H57E 118.7 . . ?
C56E C57E C58E 122.6(8) . . ?
C58E C57E H57E 118.7 . . ?
C57E C58E H58E 118.9 . . ?
C59E C58E C57E 122.2(9) . . ?
C59E C58E H58E 118.9 . . ?
C54E C59E C46E 120.4(7) . . ?
C58E C59E C46E 121.9(8) . . ?
C58E C59E C54E 117.6(8) . . ?
C12F N11F Ni1 115.6(6) . . ?
C16F N11F Ni1 127.1(6) . . ?
C16F N11F C12F 117.3(8) . . ?
N11F C12F C13F 123.3(9) . . ?
N11F C12F C25F 113.9(7) . . ?
C13F C12F C25F 122.8(8) . . ?
C12F C13F H13F 121.1 . . ?
C14F C13F C12F 117.9(9) . . ?
C14F C13F H13F 121.1 . . ?
C13F C14F H14F 120.2 . . ?
C15F C14F C13F 119.5(10) . . ?
C15F C14F H14F 120.2 . . ?
C14F C15F H15F 120.3 . . ?
C14F C15F C16F 119.4(10) . . ?
C16F C15F H15F 120.3 . . ?
N11F C16F C15F 122.4(9) . . ?
N11F C16F H16F 118.8 . . ?
C15F C16F H16F 118.8 . . ?
N22F N21F Ni1 140.6(6) . . ?
C25F N21F Ni1 113.3(6) . . ?
C25F N21F N22F 105.1(7) . . ?
N21F N22F C26F 120.0(7) . . ?
C23F N22F N21F 110.7(7) . . ?
C23F N22F C26F 128.3(9) . . ?
N22F C23F H23F 126.1 . . ?
N22F C23F C24F 107.8(8) . . ?
C24F C23F H23F 126.1 . . ?
C23F C24F H24F 127.2 . . ?
C23F C24F C25F 105.6(8) . . ?
C25F C24F H24F 127.2 . . ?
N21F C25F C12F 119.0(8) . . ?
N21F C25F C24F 110.7(8) . . ?
C24F C25F C12F 130.2(8) . . ?
N22F C26F H26K 108.9 . . ?
N22F C26F H26L 108.9 . . ?
N22F C26F C50F 113.3(8) . . ?
H26K C26F H26L 107.7 . . ?
C50F C26F H26K 108.9 . . ?
C50F C26F H26L 108.9 . . ?
C32F N31F Ni3 115.0(6) . . ?
C36F N31F Ni3 128.3(6) . . ?
C36F N31F C32F 116.5(8) . . ?
N31F C32F C33F 123.1(9) . . ?
N31F C32F C45F 114.8(7) . . ?
C33F C32F C45F 122.1(8) . . ?
C32F C33F H33F 120.7 . . ?
C34F C33F C32F 118.6(9) . . ?
C34F C33F H33F 120.7 . . ?
C33F C34F H34F 120.5 . . ?
C33F C34F C35F 118.9(10) . . ?
C35F C34F H34F 120.5 . . ?
C34F C35F H35F 120.1 . . ?
C34F C35F C36F 119.7(10) . . ?
C36F C35F H35F 120.1 . . ?
N31F C36F C35F 123.1(9) . . ?
N31F C36F H36F 118.4 . . ?
C35F C36F H36F 118.4 . . ?
N42F N41F Ni3 141.7(5) . . ?
N42F N41F C45F 105.8(6) . . ?
C45F N41F Ni3 112.2(6) . . ?
N41F N42F C43F 110.8(7) . . ?
N41F N42F C46F 123.3(7) . . ?
C43F N42F C46F 125.7(8) . . ?
N42F C43F H43F 125.9 . . ?
N42F C43F C44F 108.2(8) . . ?
C44F C43F H43F 125.9 . . ?
C43F C44F H44F 127.1 . . ?
C43F C44F C45F 105.7(8) . . ?
C45F C44F H44F 127.1 . . ?
N41F C45F C32F 117.9(7) . . ?
N41F C45F C44F 109.4(8) . . ?
C44F C45F C32F 132.2(8) . . ?
N42F C46F H46K 109.1 . . ?
N42F C46F H46L 109.1 . . ?
N42F C46F C59F 112.5(8) . . ?
H46K C46F H46L 107.8 . . ?
C59F C46F H46K 109.1 . . ?
C59F C46F H46L 109.1 . . ?
C51F C50F C26F 120.7(8) . . ?
C51F C50F C55F 121.1(8) . . ?
C55F C50F C26F 118.1(7) . . ?
C50F C51F H51F 120.0 . . ?
C50F C51F C52F 120.0(9) . . ?
C52F C51F H51F 120.0 . . ?
C51F C52F H52F 119.2 . . ?
C53F C52F C51F 121.5(9) . . ?
C53F C52F H52F 119.3 . . ?
C52F C53F H53F 119.7 . . ?
C52F C53F C54F 120.6(8) . . ?
C54F C53F H53F 119.7 . . ?
C53F C54F C55F 118.8(7) . . ?
C53F C54F C59F 123.5(8) . . ?
C59F C54F C55F 117.7(7) . . ?
C50F C55F C54F 117.8(7) . . ?
C50F C55F C56F 121.9(7) . . ?
C56F C55F C54F 120.2(7) . . ?
C55F C56F H56F 120.0 . . ?
C57F C56F C55F 120.1(8) . . ?
C57F C56F H56F 120.0 . . ?
C56F C57F H57F 120.0 . . ?
C56F C57F C58F 119.9(8) . . ?
C58F C57F H57F 120.0 . . ?
C57F C58F H58F 119.2 . . ?
C59F C58F C57F 121.6(8) . . ?
C59F C58F H58F 119.2 . . ?
C54F C59F C46F 117.5(7) . . ?
C58F C59F C46F 122.0(8) . . ?
C58F C59F C54F 120.5(8) . . ?
N11J Ni6 N21J 78.1(2) . . ?
N11J Ni6 N31M 93.6(3) . . ?
N11J Ni6 N41M 90.3(3) . . ?
N11J Ni6 N21N 99.6(3) . . ?
N31M Ni6 N21J 171.6(3) . . ?
N41M Ni6 N21J 101.2(3) . . ?
N41M Ni6 N31M 77.2(4) . . ?
N11N Ni6 N11J 174.1(3) . . ?
N11N Ni6 N21J 96.3(3) . . ?
N11N Ni6 N31M 92.0(3) . . ?
N11N Ni6 N41M 92.7(3) . . ?
N11N Ni6 N21N 78.7(3) . . ?
N21N Ni6 N21J 93.7(3) . . ?
N21N Ni6 N31M 89.0(4) . . ?
N21N Ni6 N41M 163.5(3) . . ?
N31J Ni7 N21P 172.0(3) 3_666 . ?
N41J Ni7 N31J 76.8(3) 3_666 3_666 ?
N41J Ni7 N11K 91.3(3) 3_666 . ?
N41J Ni7 N21K 163.9(3) 3_666 . ?
N41J Ni7 N11P 93.0(3) 3_666 . ?
N41J Ni7 N21P 100.5(3) 3_666 . ?
N11K Ni7 N31J 90.9(3) . 3_666 ?
N11K Ni7 N21K 78.9(4) . . ?
N11K Ni7 N21P 96.7(3) . . ?
N21K Ni7 N31J 90.4(4) . 3_666 ?
N21K Ni7 N21P 93.5(3) . . ?
N11P Ni7 N31J 94.2(3) . 3_666 ?
N11P Ni7 N11K 174.0(3) . . ?
N11P Ni7 N21K 97.8(4) . . ?
N11P Ni7 N21P 78.4(3) . . ?
N31K Ni8 N41K 76.9(3) . . ?
N11L Ni8 N31K 90.5(3) 3_666 . ?
N11L Ni8 N41K 167.3(3) 3_666 . ?
N11L Ni8 N21L 78.5(3) 3_666 3_666 ?
N11L Ni8 N41N 90.5(3) 3_666 . ?
N21L Ni8 N31K 88.4(3) 3_666 . ?
N21L Ni8 N41K 99.9(3) 3_666 . ?
N21L Ni8 N41N 98.1(3) 3_666 . ?
N31N Ni8 N31K 95.9(3) . . ?
N31N Ni8 N41K 90.6(3) . . ?
N31N Ni8 N11L 91.6(3) . 3_666 ?
N31N Ni8 N21L 169.3(3) . 3_666 ?
N31N Ni8 N41N 77.7(3) . . ?
N41N Ni8 N31K 173.6(3) . . ?
N41N Ni8 N41K 102.2(3) . . ?
N31L Ni9 N41L 77.9(3) . . ?
N31L Ni9 N21M 99.4(3) . . ?
N31L Ni9 N31P 90.3(3) . . ?
N31L Ni9 N41P 90.9(3) . . ?
N41L Ni9 N21M 95.1(2) . . ?
N41L Ni9 N31P 86.4(3) . . ?
N41L Ni9 N41P 161.4(3) . . ?
N11M Ni9 N31L 177.1(3) . . ?
N11M Ni9 N41L 101.3(3) . . ?
N11M Ni9 N21M 77.8(2) . . ?
N11M Ni9 N31P 92.5(3) . . ?
N11M Ni9 N41P 90.5(3) . . ?
N31P Ni9 N21M 170.2(3) . . ?
N31P Ni9 N41P 78.8(3) . . ?
N41P Ni9 N21M 101.4(3) . . ?
C12J N11J Ni6 116.3(5) . . ?
C16J N11J Ni6 127.0(5) . . ?
C16J N11J C12J 116.7(7) . . ?
N11J C12J C13J 123.3(7) . . ?
N11J C12J C25J 114.5(6) . . ?
C13J C12J C25J 122.1(7) . . ?
C12J C13J H13J 120.9 . . ?
C14J C13J C12J 118.3(7) . . ?
C14J C13J H13J 120.9 . . ?
C13J C14J H14J 120.1 . . ?
C15J C14J C13J 119.7(7) . . ?
C15J C14J H14J 120.1 . . ?
C14J C15J H15J 120.7 . . ?
C14J C15J C16J 118.7(8) . . ?
C16J C15J H15J 120.7 . . ?
N11J C16J C15J 123.2(8) . . ?
N11J C16J H16J 118.4 . . ?
C15J C16J H16J 118.4 . . ?
N22J N21J Ni6 143.1(5) . . ?
C25J N21J Ni6 111.0(5) . . ?
C25J N21J N22J 105.8(6) . . ?
N21J N22J C26J 122.7(6) . . ?
C23J N22J N21J 110.3(6) . . ?
C23J N22J C26J 126.3(7) . . ?
N22J C23J H23J 126.0 . . ?
N22J C23J C24J 108.0(7) . . ?
C24J C23J H23J 126.0 . . ?
C23J C24J H24J 127.3 . . ?
C23J C24J C25J 105.4(6) . . ?
C25J C24J H24J 127.3 . . ?
N21J C25J C12J 119.7(6) . . ?
N21J C25J C24J 110.4(6) . . ?
C24J C25J C12J 129.8(7) . . ?
N22J C26J H26M 109.3 . . ?
N22J C26J H26N 109.3 . . ?
N22J C26J C50J 111.6(7) . . ?
H26M C26J H26N 108.0 . . ?
C50J C26J H26M 109.3 . . ?
C50J C26J H26N 109.3 . . ?
C32J N31J Ni7 113.7(6) . 3_666 ?
C36J N31J Ni7 126.2(8) . 3_666 ?
C36J N31J C32J 120.0(8) . . ?
N31J C32J C33J 120.2(10) . . ?
N31J C32J C45J 116.2(8) . . ?
C45J C32J C33J 123.5(11) . . ?
C32J C33J H33J 121.1 . . ?
C34J C33J C32J 117.7(11) . . ?
C34J C33J H33J 121.1 . . ?
C33J C34J H34J 118.7 . . ?
C35J C34J C33J 122.6(10) . . ?
C35J C34J H34J 118.7 . . ?
C34J C35J H35J 121.7 . . ?
C34J C35J C36J 116.7(11) . . ?
C36J C35J H35J 121.7 . . ?
N31J C36J C35J 122.7(11) . . ?
N31J C36J H36J 118.6 . . ?
C35J C36J H36J 118.6 . . ?
N42J N41J Ni7 138.7(5) . 3_666 ?
C45J N41J Ni7 114.6(7) . 3_666 ?
C45J N41J N42J 105.1(8) . . ?
N41J N42J C46J 121.3(7) . . ?
C43J N42J N41J 110.6(7) . . ?
C43J N42J C46J 127.8(9) . . ?
N42J C43J H43J 126.2 . . ?
N42J C43J C44J 107.5(9) . . ?
C44J C43J H43J 126.2 . . ?
C43J C44J H44J 127.2 . . ?
C43J C44J C45J 105.7(8) . . ?
C45J C44J H44J 127.2 . . ?
N41J C45J C32J 117.8(9) . . ?
N41J C45J C44J 111.0(9) . . ?
C44J C45J C32J 131.2(9) . . ?
N42J C46J H46M 108.6 . . ?
N42J C46J H46N 108.6 . . ?
N42J C46J C59J 114.5(8) . . ?
H46M C46J H46N 107.6 . . ?
C59J C46J H46M 108.6 . . ?
C59J C46J H46N 108.6 . . ?
C51J C50J C26J 121.2(7) . . ?
C51J C50J C55J 119.3(7) . . ?
C55J C50J C26J 119.5(7) . . ?
C50J C51J H51J 119.3 . . ?
C50J C51J C52J 121.4(8) . . ?
C52J C51J H51J 119.3 . . ?
C51J C52J H52J 119.7 . . ?
C53J C52J C51J 120.5(8) . . ?
C53J C52J H52J 119.7 . . ?
C52J C53J H53J 119.5 . . ?
C52J C53J C54J 121.1(8) . . ?
C54J C53J H53J 119.5 . . ?
C53J C54J C55J 118.6(7) . . ?
C53J C54J C59J 122.4(7) . . ?
C59J C54J C55J 119.0(7) . . ?
C50J C55J C54J 119.0(7) . . ?
C50J C55J C56J 122.6(7) . . ?
C54J C55J C56J 118.5(6) . . ?
C55J C56J H56J 119.7 . . ?
C57J C56J C55J 120.6(7) . . ?
C57J C56J H56J 119.7 . . ?
C56J C57J H57J 119.6 . . ?
C56J C57J C58J 120.8(8) . . ?
C58J C57J H57J 119.6 . . ?
C57J C58J H58J 119.7 . . ?
C59J C58J C57J 120.6(7) . . ?
C59J C58J H58J 119.7 . . ?
C54J C59J C46J 118.6(7) . . ?
C58J C59J C46J 121.0(7) . . ?
C58J C59J C54J 120.4(8) . . ?
C12K N11K Ni7 113.6(7) . . ?
C16K N11K Ni7 127.8(7) . . ?
C16K N11K C12K 118.4(8) . . ?
N11K C12K C13K 123.3(10) . . ?
N11K C12K C25K 116.6(9) . . ?
C13K C12K C25K 120.1(10) . . ?
C12K C13K H13K 120.8 . . ?
C14K C13K C12K 118.4(10) . . ?
C14K C13K H13K 120.8 . . ?
C13K C14K H14K 120.5 . . ?
C13K C14K C15K 118.9(10) . . ?
C15K C14K H14K 120.5 . . ?
C14K C15K H15K 119.8 . . ?
C14K C15K C16K 120.4(10) . . ?
C16K C15K H15K 119.8 . . ?
N11K C16K C15K 120.6(9) . . ?
N11K C16K H16K 119.7 . . ?
C15K C16K H16K 119.7 . . ?
N22K N21K Ni7 139.5(8) . . ?
C25K N21K Ni7 112.8(7) . . ?
C25K N21K N22K 106.4(8) . . ?
N21K N22K C23K 110.2(9) . . ?
N21K N22K C26K 123.3(9) . . ?
C23K N22K C26K 125.3(10) . . ?
N22K C23K H23K 126.2 . . ?
C24K C23K N22K 107.5(10) . . ?
C24K C23K H23K 126.2 . . ?
C23K C24K H24K 127.0 . . ?
C23K C24K C25K 105.9(10) . . ?
C25K C24K H24K 127.0 . . ?
N21K C25K C12K 117.7(10) . . ?
N21K C25K C24K 109.8(9) . . ?
C24K C25K C12K 132.4(11) . . ?
N22K C26K H26O 108.4 . . ?
N22K C26K H26P 108.4 . . ?
N22K C26K C50K 115.5(10) . . ?
H26O C26K H26P 107.5 . . ?
C50K C26K H26O 108.4 . . ?
C50K C26K H26P 108.4 . . ?
C32K N31K Ni8 114.6(6) . . ?
C36K N31K Ni8 126.4(7) . . ?
C36K N31K C32K 118.3(8) . . ?
N31K C32K C33K 120.9(9) . . ?
N31K C32K C45K 116.0(7) . . ?
C33K C32K C45K 123.1(8) . . ?
C32K C33K H33K 120.6 . . ?
C34K C33K C32K 118.9(10) . . ?
C34K C33K H33K 120.6 . . ?
C33K C34K H34K 120.0 . . ?
C35K C34K C33K 120.0(10) . . ?
C35K C34K H34K 120.0 . . ?
C34K C35K H35K 120.8 . . ?
C34K C35K C36K 118.5(11) . . ?
C36K C35K H35K 120.8 . . ?
N31K C36K C35K 123.1(10) . . ?
N31K C36K H36K 118.4 . . ?
C35K C36K H36K 118.4 . . ?
N42K N41K Ni8 139.7(5) . . ?
C45K N41K Ni8 113.8(5) . . ?
C45K N41K N42K 105.4(6) . . ?
N41K N42K C43K 110.1(7) . . ?
N41K N42K C46K 122.2(7) . . ?
C43K N42K C46K 127.6(7) . . ?
N42K C43K H43K 126.0 . . ?
C44K C43K N42K 108.0(8) . . ?
C44K C43K H43K 126.0 . . ?
C43K C44K H44K 127.2 . . ?
C43K C44K C45K 105.6(8) . . ?
C45K C44K H44K 127.2 . . ?
N41K C45K C32K 117.7(7) . . ?
N41K C45K C44K 110.8(7) . . ?
C44K C45K C32K 131.5(8) . . ?
N42K C46K H46O 108.9 . . ?
N42K C46K H46P 108.9 . . ?
N42K C46K C59K 113.5(7) . . ?
H46O C46K H46P 107.7 . . ?
C59K C46K H46O 108.9 . . ?
C59K C46K H46P 108.9 . . ?
C51K C50K C26K 119.5(9) . . ?
C51K C50K C55K 120.9(8) . . ?
C55K C50K C26K 119.7(8) . . ?
C50K C51K H51K 119.5 . . ?
C50K C51K C52K 121.0(9) . . ?
C52K C51K H51K 119.5 . . ?
C51K C52K H52K 119.7 . . ?
C53K C52K C51K 120.6(9) . . ?
C53K C52K H52K 119.7 . . ?
C52K C53K H53K 119.8 . . ?
C52K C53K C54K 120.4(8) . . ?
C54K C53K H53K 119.8 . . ?
C53K C54K C55K 118.5(7) . . ?
C59K C54K C53K 121.6(7) . . ?
C59K C54K C55K 119.9(7) . . ?
C50K C55K C54K 118.5(7) . . ?
C50K C55K C56K 123.2(8) . . ?
C56K C55K C54K 118.2(8) . . ?
C55K C56K H56K 120.1 . . ?
C57K C56K C55K 119.8(8) . . ?
C57K C56K H56K 120.1 . . ?
C56K C57K H57K 118.8 . . ?
C56K C57K C58K 122.4(9) . . ?
C58K C57K H57K 118.8 . . ?
C57K C58K H58K 119.8 . . ?
C59K C58K C57K 120.3(9) . . ?
C59K C58K H58K 119.8 . . ?
C54K C59K C46K 117.7(7) . . ?
C58K C59K C46K 123.0(8) . . ?
C58K C59K C54K 119.3(7) . . ?
C12L N11L Ni8 115.2(6) . 3_666 ?
C16L N11L Ni8 127.8(7) . 3_666 ?
C16L N11L C12L 116.9(8) . . ?
N11L C12L C13L 123.5(9) . . ?
N11L C12L C25L 114.8(7) . . ?
C13L C12L C25L 121.7(9) . . ?
C12L C13L H13L 121.2 . . ?
C14L C13L C12L 117.5(10) . . ?
C14L C13L H13L 121.2 . . ?
C13L C14L H14L 120.6 . . ?
C15L C14L C13L 118.8(10) . . ?
C15L C14L H14L 120.6 . . ?
C14L C15L H15L 119.8 . . ?
C14L C15L C16L 120.3(10) . . ?
C16L C15L H15L 119.8 . . ?
N11L C16L C15L 122.8(10) . . ?
N11L C16L H16L 118.6 . . ?
C15L C16L H16L 118.6 . . ?
N22L N21L Ni8 140.8(6) . 3_666 ?
C25L N21L Ni8 113.1(6) . 3_666 ?
C25L N21L N22L 105.4(7) . . ?
N21L N22L C26L 120.9(7) . . ?
C23L N22L N21L 110.9(7) . . ?
C23L N22L C26L 128.2(8) . . ?
N22L C23L H23L 126.2 . . ?
N22L C23L C24L 107.5(8) . . ?
C24L C23L H23L 126.2 . . ?
C23L C24L H24L 127.3 . . ?
C23L C24L C25L 105.5(8) . . ?
C25L C24L H24L 127.3 . . ?
N21L C25L C12L 117.9(8) . . ?
N21L C25L C24L 110.7(8) . . ?
C24L C25L C12L 131.4(9) . . ?
N22L C26L H26Q 108.5 . . ?
N22L C26L H26R 108.5 . . ?
N22L C26L C50L 115.0(8) . . ?
H26Q C26L H26R 107.5 . . ?
C50L C26L H26Q 108.5 . . ?
C50L C26L H26R 108.5 . . ?
C32L N31L Ni9 115.3(5) . . ?
C36L N31L Ni9 127.5(6) . . ?
C36L N31L C32L 117.2(7) . . ?
N31L C32L C33L 122.7(8) . . ?
N31L C32L C45L 114.5(7) . . ?
C33L C32L C45L 122.8(8) . . ?
C32L C33L H33L 120.5 . . ?
C34L C33L C32L 118.9(9) . . ?
C34L C33L H33L 120.5 . . ?
C33L C34L H34L 120.6 . . ?
C35L C34L C33L 118.8(10) . . ?
C35L C34L H34L 120.6 . . ?
C34L C35L H35L 120.0 . . ?
C34L C35L C36L 120.0(9) . . ?
C36L C35L H35L 120.0 . . ?
N31L C36L C35L 122.4(9) . . ?
N31L C36L H36L 118.8 . . ?
C35L C36L H36L 118.8 . . ?
N42L N41L Ni9 140.6(6) . . ?
C45L N41L Ni9 113.2(5) . . ?
C45L N41L N42L 104.8(6) . . ?
N41L N42L C43L 111.5(7) . . ?
N41L N42L C46L 121.1(7) . . ?
C43L N42L C46L 126.9(8) . . ?
N42L C43L H43L 126.5 . . ?
C44L C43L N42L 107.1(8) . . ?
C44L C43L H43L 126.5 . . ?
C43L C44L H44L 127.5 . . ?
C43L C44L C45L 105.1(8) . . ?
C45L C44L H44L 127.5 . . ?
N41L C45L C32L 118.4(7) . . ?
N41L C45L C44L 111.4(8) . . ?
C44L C45L C32L 130.1(8) . . ?
N42L C46L H46Q 108.7 . . ?
N42L C46L H46R 108.7 . . ?
N42L C46L C59L 114.3(8) . . ?
H46Q C46L H46R 107.6 . . ?
C59L C46L H46Q 108.7 . . ?
C59L C46L H46R 108.7 . . ?
C51L C50L C26L 121.2(8) . . ?
C51L C50L C55L 121.1(8) . . ?
C55L C50L C26L 117.6(7) . . ?
C50L C51L H51L 119.9 . . ?
C50L C51L C52L 120.2(9) . . ?
C52L C51L H51L 119.9 . . ?
C51L C52L H52L 120.2 . . ?
C53L C52L C51L 119.5(9) . . ?
C53L C52L H52L 120.2 . . ?
C52L C53L H53L 118.4 . . ?
C52L C53L C54L 123.1(9) . . ?
C54L C53L H53L 118.4 . . ?
C53L C54L C55L 117.4(7) . . ?
C59L C54L C53L 124.6(7) . . ?
C59L C54L C55L 118.1(7) . . ?
C50L C55L C54L 118.6(7) . . ?
C50L C55L C56L 122.9(7) . . ?
C56L C55L C54L 118.5(7) . . ?
C55L C56L H56L 119.7 . . ?
C57L C56L C55L 120.5(8) . . ?
C57L C56L H56L 119.7 . . ?
C56L C57L H57L 119.8 . . ?
C56L C57L C58L 120.3(8) . . ?
C58L C57L H57L 119.8 . . ?
C57L C58L H58L 119.3 . . ?
C59L C58L C57L 121.4(9) . . ?
C59L C58L H58L 119.3 . . ?
C54L C59L C46L 117.3(7) . . ?
C58L C59L C46L 121.3(8) . . ?
C58L C59L C54L 121.1(8) . . ?
C12M N11M Ni9 115.5(5) . . ?
C16M N11M Ni9 126.4(6) . . ?
C16M N11M C12M 118.1(7) . . ?
N11M C12M C13M 122.1(8) . . ?
N11M C12M C25M 114.8(7) . . ?
C13M C12M C25M 123.1(8) . . ?
C12M C13M H13M 120.2 . . ?
C14M C13M C12M 119.6(9) . . ?
C14M C13M H13M 120.2 . . ?
C13M C14M H14M 120.8 . . ?
C13M C14M C15M 118.3(9) . . ?
C15M C14M H14M 120.8 . . ?
C14M C15M H15M 120.0 . . ?
C14M C15M C16M 120.0(9) . . ?
C16M C15M H15M 120.0 . . ?
N11M C16M C15M 121.8(9) . . ?
N11M C16M H16M 119.1 . . ?
C15M C16M H16M 119.1 . . ?
N22M N21M Ni9 141.1(5) . . ?
C25M N21M Ni9 112.6(5) . . ?
C25M N21M N22M 106.0(6) . . ?
N21M N22M C23M 110.8(6) . . ?
N21M N22M C26M 123.1(6) . . ?
C23M N22M C26M 125.6(7) . . ?
N22M C23M H23M 126.5 . . ?
N22M C23M C24M 107.0(7) . . ?
C24M C23M H23M 126.5 . . ?
C23M C24M H24M 127.2 . . ?
C23M C24M C25M 105.6(7) . . ?
C25M C24M H24M 127.2 . . ?
N21M C25M C12M 118.4(6) . . ?
N21M C25M C24M 110.5(7) . . ?
C24M C25M C12M 131.0(8) . . ?
N22M C26M H26S 108.8 . . ?
N22M C26M H26T 108.8 . . ?
N22M C26M C50M 113.9(6) . . ?
H26S C26M H26T 107.7 . . ?
C50M C26M H26S 108.8 . . ?
C50M C26M H26T 108.8 . . ?
C32M N31M Ni6 114.0(7) . . ?
C36M N31M Ni6 125.6(8) . . ?
C36M N31M C32M 120.2(9) . . ?
N31M C32M C33M 122.7(11) . . ?
N31M C32M C45M 116.6(9) . . ?
C33M C32M C45M 120.6(12) . . ?
C32M C33M H33M 122.6 . . ?
C34M C33M C32M 114.7(11) . . ?
C34M C33M H33M 122.6 . . ?
C33M C34M H34M 118.1 . . ?
C35M C34M C33M 123.8(11) . . ?
C35M C34M H34M 118.1 . . ?
C34M C35M H35M 121.3 . . ?
C34M C35M C36M 117.4(12) . . ?
C36M C35M H35M 121.3 . . ?
N31M C36M C35M 121.1(11) . . ?
N31M C36M H36M 119.4 . . ?
C35M C36M H36M 119.4 . . ?
N42M N41M Ni6 140.0(7) . . ?
C45M N41M Ni6 114.4(8) . . ?
C45M N41M N42M 105.4(9) . . ?
N41M N42M C43M 110.7(9) . . ?
N41M N42M C46M 121.9(9) . . ?
C43M N42M C46M 126.8(11) . . ?
N42M C43M H43M 126.6 . . ?
C44M C43M N42M 106.8(11) . . ?
C44M C43M H43M 126.6 . . ?
C43M C44M H44M 126.8 . . ?
C43M C44M C45M 106.4(10) . . ?
C45M C44M H44M 126.8 . . ?
N41M C45M C32M 117.5(11) . . ?
N41M C45M C44M 110.6(10) . . ?
C44M C45M C32M 131.7(11) . . ?
N42M C46M H46S 109.2 . . ?
N42M C46M H46T 109.2 . . ?
N42M C46M C59M 112.0(10) . . ?
H46S C46M H46T 107.9 . . ?
C59M C46M H46S 109.2 . . ?
C59M C46M H46T 109.2 . . ?
C51M C50M C26M 121.2(7) . . ?
C51M C50M C55M 119.8(7) . . ?
C55M C50M C26M 119.0(7) . . ?
C50M C51M H51M 119.0 . . ?
C50M C51M C52M 122.0(8) . . ?
C52M C51M H51M 119.0 . . ?
C51M C52M H52M 120.5 . . ?
C53M C52M C51M 118.9(8) . . ?
C53M C52M H52M 120.5 . . ?
C52M C53M H53M 119.2 . . ?
C52M C53M C54M 121.5(8) . . ?
C54M C53M H53M 119.2 . . ?
C53M C54M C55M 119.8(7) . . ?
C53M C54M C59M 123.7(7) . . ?
C55M C54M C59M 116.4(7) . . ?
C50M C55M C54M 117.7(7) . . ?
C50M C55M C56M 122.2(7) . . ?
C54M C55M C56M 120.1(7) . . ?
C55M C56M H56M 119.2 . . ?
C57M C56M C55M 121.6(8) . . ?
C57M C56M H56M 119.2 . . ?
C56M C57M H57M 120.4 . . ?
C56M C57M C58M 119.2(9) . . ?
C58M C57M H57M 120.4 . . ?
C57M C58M H58M 119.1 . . ?
C59M C58M C57M 121.7(9) . . ?
C59M C58M H58M 119.1 . . ?
C54M C59M C46M 116.5(8) . . ?
C58M C59M C46M 122.7(9) . . ?
C58M C59M C54M 120.8(8) . . ?
C12N N11N Ni6 116.0(6) . . ?
C12N N11N C16N 117.3(8) . . ?
C16N N11N Ni6 126.7(7) . . ?
N11N C12N C13N 121.5(9) . . ?
N11N C12N C25N 113.2(8) . . ?
C13N C12N C25N 125.3(10) . . ?
C12N C13N H13N 120.3 . . ?
C14N C13N C12N 119.4(10) . . ?
C14N C13N H13N 120.3 . . ?
C13N C14N H14N 119.9 . . ?
C15N C14N C13N 120.2(9) . . ?
C15N C14N H14N 119.9 . . ?
C14N C15N H15N 121.2 . . ?
C14N C15N C16N 117.7(10) . . ?
C16N C15N H15N 121.2 . . ?
N11N C16N C15N 123.9(10) . . ?
N11N C16N H16N 118.0 . . ?
C15N C16N H16N 118.0 . . ?
N22N N21N Ni6 141.4(6) . . ?
C25N N21N Ni6 111.5(6) . . ?
C25N N21N N22N 106.4(8) . . ?
N21N N22N C26N 123.2(9) . . ?
C23N N22N N21N 109.6(8) . . ?
C23N N22N C26N 127.1(9) . . ?
N22N C23N H23N 126.1 . . ?
C24N C23N N22N 107.8(9) . . ?
C24N C23N H23N 126.1 . . ?
C23N C24N H24N 127.0 . . ?
C23N C24N C25N 106.0(9) . . ?
C25N C24N H24N 127.0 . . ?
N21N C25N C12N 120.5(9) . . ?
N21N C25N C24N 110.0(8) . . ?
C24N C25N C12N 129.3(9) . . ?
N22N C26N H26U 109.0 . . ?
N22N C26N H26V 109.0 . . ?
N22N C26N C50N 113.0(8) . . ?
H26U C26N H26V 107.8 . . ?
C50N C26N H26U 109.0 . . ?
C50N C26N H26V 109.0 . . ?
C32N N31N Ni8 115.7(5) . . ?
C36N N31N Ni8 125.4(7) . . ?
C36N N31N C32N 118.8(8) . . ?
N31N C32N C33N 122.1(8) . . ?
N31N C32N C45N 115.0(7) . . ?
C33N C32N C45N 122.8(8) . . ?
C32N C33N H33N 121.4 . . ?
C34N C33N C32N 117.2(9) . . ?
C34N C33N H33N 121.4 . . ?
C33N C34N H34N 119.5 . . ?
C35N C34N C33N 120.9(10) . . ?
C35N C34N H34N 119.5 . . ?
C34N C35N H35N 120.4 . . ?
C34N C35N C36N 119.1(10) . . ?
C36N C35N H35N 120.4 . . ?
N31N C36N C35N 121.8(10) . . ?
N31N C36N H36N 119.1 . . ?
C35N C36N H36N 119.1 . . ?
N42N N41N Ni8 141.4(5) . . ?
C45N N41N Ni8 112.0(5) . . ?
C45N N41N N42N 105.9(6) . . ?
N41N N42N C46N 121.7(6) . . ?
C43N N42N N41N 111.0(6) . . ?
C43N N42N C46N 127.0(7) . . ?
N42N C43N H43N 126.3 . . ?
N42N C43N C44N 107.5(7) . . ?
C44N C43N H43N 126.3 . . ?
C43N C44N H44N 127.1 . . ?
C43N C44N C45N 105.8(7) . . ?
C45N C44N H44N 127.1 . . ?
N41N C45N C32N 118.2(7) . . ?
N41N C45N C44N 109.8(7) . . ?
C44N C45N C32N 132.0(7) . . ?
N42N C46N H46U 108.3 . . ?
N42N C46N H46V 108.3 . . ?
N42N C46N C59N 116.0(6) . . ?
H46U C46N H46V 107.4 . . ?
C59N C46N H46U 108.3 . . ?
C59N C46N H46V 108.3 . . ?
C51N C50N C26N 119.8(7) . . ?
C51N C50N C55N 119.1(8) . . ?
C55N C50N C26N 121.1(7) . . ?
C50N C51N H51N 119.8 . . ?
C50N C51N C52N 120.4(8) . . ?
C52N C51N H51N 119.8 . . ?
C51N C52N H52N 119.4 . . ?
C53N C52N C51N 121.3(7) . . ?
C53N C52N H52N 119.4 . . ?
C52N C53N H53N 119.7 . . ?
C52N C53N C54N 120.6(7) . . ?
C54N C53N H53N 119.7 . . ?
C53N C54N C55N 118.2(6) . . ?
C59N C54N C53N 122.3(7) . . ?
C59N C54N C55N 119.5(6) . . ?
C50N C55N C54N 120.3(7) . . ?
C50N C55N C56N 122.0(7) . . ?
C56N C55N C54N 117.7(7) . . ?
C55N C56N H56N 120.0 . . ?
C57N C56N C55N 120.1(8) . . ?
C57N C56N H56N 120.0 . . ?
C56N C57N H57N 119.1 . . ?
C56N C57N C58N 121.7(8) . . ?
C58N C57N H57N 119.1 . . ?
C57N C58N H58N 120.0 . . ?
C59N C58N C57N 120.0(8) . . ?
C59N C58N H58N 120.0 . . ?
C54N C59N C46N 116.1(6) . . ?
C58N C59N C46N 123.0(7) . . ?
C58N C59N C54N 120.8(7) . . ?
C12P N11P Ni7 115.0(6) . . ?
C16P N11P Ni7 127.1(6) . . ?
C16P N11P C12P 117.9(8) . . ?
N11P C12P C13P 121.5(8) . . ?
N11P C12P C25P 114.9(8) . . ?
C13P C12P C25P 123.6(8) . . ?
C12P C13P H13P 120.4 . . ?
C14P C13P C12P 119.2(9) . . ?
C14P C13P H13P 120.4 . . ?
C13P C14P H14P 120.2 . . ?
C15P C14P C13P 119.6(10) . . ?
C15P C14P H14P 120.2 . . ?
C14P C15P H15P 120.4 . . ?
C14P C15P C16P 119.2(10) . . ?
C16P C15P H15P 120.4 . . ?
N11P C16P C15P 122.6(9) . . ?
N11P C16P H16P 118.7 . . ?
C15P C16P H16P 118.7 . . ?
N22P N21P Ni7 142.7(6) . . ?
N22P N21P C25P 105.7(6) . . ?
C25P N21P Ni7 111.5(5) . . ?
N21P N22P C23P 110.7(7) . . ?
N21P N22P C26P 123.6(6) . . ?
C23P N22P C26P 125.7(7) . . ?
N22P C23P H23P 126.0 . . ?
C24P C23P N22P 108.1(7) . . ?
C24P C23P H23P 126.0 . . ?
C23P C24P H24P 127.2 . . ?
C23P C24P C25P 105.6(8) . . ?
C25P C24P H24P 127.2 . . ?
N21P C25P C12P 119.9(7) . . ?
N21P C25P C24P 110.0(8) . . ?
C24P C25P C12P 130.0(8) . . ?
N22P C26P H26W 109.0 . . ?
N22P C26P H26X 109.0 . . ?
N22P C26P C50P 113.0(8) . . ?
H26W C26P H26X 107.8 . . ?
C50P C26P H26W 109.0 . . ?
C50P C26P H26X 109.0 . . ?
C32P N31P Ni9 114.2(6) . . ?
C36P N31P Ni9 127.7(6) . . ?
C36P N31P C32P 118.0(8) . . ?
N31P C32P C33P 119.9(9) . . ?
N31P C32P C45P 114.9(7) . . ?
C33P C32P C45P 125.2(8) . . ?
C32P C33P H33P 120.4 . . ?
C34P C33P C32P 119.2(9) . . ?
C34P C33P H33P 120.4 . . ?
C33P C34P H34P 119.0 . . ?
C33P C34P C35P 121.9(10) . . ?
C35P C34P H34P 119.0 . . ?
C34P C35P H35P 122.5 . . ?
C34P C35P C36P 114.9(10) . . ?
C36P C35P H35P 122.5 . . ?
N31P C36P C35P 125.9(10) . . ?
N31P C36P H36P 117.1 . . ?
C35P C36P H36P 117.1 . . ?
N42P N41P Ni9 141.0(5) . . ?
C45P N41P Ni9 112.2(6) . . ?
C45P N41P N42P 106.6(6) . . ?
N41P N42P C43P 110.0(7) . . ?
N41P N42P C46P 121.4(7) . . ?
C43P N42P C46P 128.5(8) . . ?
N42P C43P H43P 126.3 . . ?
N42P C43P C44P 107.4(8) . . ?
C44P C43P H43P 126.3 . . ?
C43P C44P H44P 127.1 . . ?
C43P C44P C45P 105.8(8) . . ?
C45P C44P H44P 127.1 . . ?
N41P C45P C32P 119.9(7) . . ?
N41P C45P C44P 110.2(8) . . ?
C44P C45P C32P 129.9(8) . . ?
N42P C46P H46W 108.5 . . ?
N42P C46P H46X 108.5 . . ?
N42P C46P C59P 115.0(8) . . ?
H46W C46P H46X 107.5 . . ?
C59P C46P H46W 108.5 . . ?
C59P C46P H46X 108.5 . . ?
C51P C50P C26P 120.0(8) . . ?
C51P C50P C55P 120.2(9) . . ?
C55P C50P C26P 119.6(7) . . ?
C50P C51P H51P 120.3 . . ?
C50P C51P C52P 119.5(9) . . ?
C52P C51P H51P 120.3 . . ?
C51P C52P H52P 118.7 . . ?
C53P C52P C51P 122.5(10) . . ?
C53P C52P H52P 118.7 . . ?
C52P C53P H53P 120.0 . . ?
C52P C53P C54P 119.9(9) . . ?
C54P C53P H53P 120.0 . . ?
C53P C54P C55P 118.5(8) . . ?
C59P C54P C53P 122.0(8) . . ?
C59P C54P C55P 119.5(7) . . ?
C50P C55P C54P 119.0(7) . . ?
C50P C55P C56P 122.6(8) . . ?
C56P C55P C54P 118.4(8) . . ?
C55P C56P H56P 120.1 . . ?
C57P C56P C55P 119.8(9) . . ?
C57P C56P H56P 120.1 . . ?
C56P C57P H57P 119.0 . . ?
C56P C57P C58P 121.9(9) . . ?
C58P C57P H57P 119.0 . . ?
C57P C58P H58P 119.7 . . ?
C59P C58P C57P 120.7(9) . . ?
C59P C58P H58P 119.7 . . ?
C54P C59P C46P 118.4(7) . . ?
C58P C59P C46P 121.9(9) . . ?
C58P C59P C54P 119.6(8) . . ?
F12 B10 F11 109.2(9) . . ?
F13 B10 F11 107.3(9) . . ?
F13 B10 F12 109.9(8) . . ?
F13 B10 F14 111.7(8) . . ?
F14 B10 F11 110.0(8) . . ?
F14 B10 F12 108.8(9) . . ?
F16 B15 F17 108.6(10) . . ?
F16 B15 F19 105.0(11) . . ?
F18 B15 F16 112.1(11) . . ?
F18 B15 F17 108.4(10) . . ?
F18 B15 F19 106.8(10) . . ?
F19 B15 F17 116.0(13) . . ?
F21 B20 F22 105.2(11) . . ?
F21 B20 F23 114.9(13) . . ?
F21 B20 F24 116.7(11) . . ?
F22 B20 F23 100.9(11) . . ?
F24 B20 F22 110.5(11) . . ?
F24 B20 F23 107.5(10) . . ?
F26 B25 F27 109.0(9) . . ?
F26 B25 F29 110.0(9) . . ?
F28 B25 F26 110.2(9) . . ?
F28 B25 F27 109.5(9) . . ?
F28 B25 F29 109.8(9) . . ?
F29 B25 F27 108.2(8) . . ?
F31 B30 F32 109.1(8) . . ?
F31 B30 F33 111.2(10) . . ?
F31 B30 F34 109.6(8) . . ?
F32 B30 F33 108.8(8) . . ?
F32 B30 F34 109.7(10) . . ?
F33 B30 F34 108.4(8) . . ?
F37 B35 F36 105.3(12) . . ?
F37 B35 F39 113.4(13) . . ?
F38 B35 F36 105.0(14) . . ?
F38 B35 F37 112.8(14) . . ?
F38 B35 F39 108.5(11) . . ?
F39 B35 F36 111.4(13) . . ?
F41 B40 F42 111.6(15) . . ?
F41 B40 F43 114.8(17) . . ?
F41 B40 F44 108.2(16) . . ?
F43 B40 F42 108.1(16) . . ?
F43 B40 F44 105.7(16) . . ?
F44 B40 F42 108.2(16) . . ?
F46 B45 F47 114.3(14) . . ?
F46 B45 F48 112.3(14) . . ?
F46 B45 F49 106.1(13) . . ?
F47 B45 F49 108.8(13) . . ?
F48 B45 F47 107.5(12) . . ?
F48 B45 F49 107.5(13) . . ?
F46A B45A F47A 113.5(14) . . ?
F48A B45A F46A 106.2(14) . . ?
F48A B45A F47A 108.3(14) . . ?
F48A B45A F49A 106.9(14) . . ?
F49A B45A F46A 110.0(13) . . ?
F49A B45A F47A 111.4(13) . . ?
F51 B50 F52 102.8(17) . . ?
F53 B50 F51 114.7(18) . . ?
F53 B50 F52 112.4(16) . . ?
F54 B50 F51 106.2(17) . . ?
F54 B50 F52 110.2(16) . . ?
F54 B50 F53 110.2(15) . . ?
F56 B55 F57 107.5(14) . . ?
F56 B55 F59 111.4(15) . . ?
F58 B55 F56 110.4(15) . . ?
F58 B55 F57 109.4(14) . . ?
F58 B55 F59 108.0(14) . . ?
F59 B55 F57 110.2(15) . . ?
F57A B55A F56A 102.2(15) . . ?
F58A B55A F56A 116.8(18) . . ?
F58A B55A F57A 117.4(17) . . ?
F58A B55A F59A 103.5(14) . . ?
F59A B55A F56A 99.9(14) . . ?
F59A B55A F57A 116.2(17) . . ?
F61 B60 F62 103.6(17) . . ?
F61 B60 F63 111.9(17) . . ?
F61 B60 F64 112.5(19) . . ?
F63 B60 F62 115.1(19) . . ?
F63 B60 F64 101.0(16) . . ?
F64 B60 F62 112.9(17) . . ?
C12G C11G C16G 120.0 . . ?
C12G C11G O21G 119.1(5) . . ?
C16G C11G O21G 120.6(5) . . ?
C11G C12G H12G 120.0 . . ?
C11G C12G C13G 120.0 . . ?
C13G C12G H12G 120.0 . . ?
C12G C13G H13G 120.0 . . ?
C14G C13G C12G 120.0 . . ?
C14G C13G H13G 120.0 . . ?
C13G C14G N31G 119.9(5) . . ?
C15G C14G C13G 120.0 . . ?
C15G C14G N31G 119.9(5) . . ?
C14G C15G H15G 120.0 . . ?
C14G C15G C16G 120.0 . . ?
C16G C15G H15G 120.0 . . ?
C11G C16G H16G 120.0 . . ?
C15G C16G C11G 120.0 . . ?
C15G C16G H16G 120.0 . . ?
C22G O21G C11G 117.3(6) . . ?
O21G C22G C24G 112.0(7) . . ?
O23G C22G O21G 121.9(8) . . ?
O23G C22G C24G 126.1(9) . . ?
C22G C24G H24G 109.5 . . ?
C22G C24G H24H 109.5 . . ?
C22G C24G H24I 109.5 . . ?
H24G C24G H24H 109.5 . . ?
H24G C24G H24I 109.5 . . ?
H24H C24G H24I 109.5 . . ?
O32G N31G C14G 119.1(8) . . ?
O32G N31G O33G 123.9(9) . . ?
O33G N31G C14G 117.0(8) . . ?
C12H C11H C16H 120.0 . . ?
C12H C11H O21H 121.5(7) . . ?
C16H C11H O21H 118.5(7) . . ?
C11H C12H H12H 120.0 . . ?
C11H C12H C13H 120.0 . . ?
C13H C12H H12H 120.0 . . ?
C12H C13H H13H 120.0 . . ?
C14H C13H C12H 120.0 . . ?
C14H C13H H13H 120.0 . . ?
C13H C14H C15H 120.0 . . ?
C13H C14H N31H 117.8(8) . . ?
C15H C14H N31H 122.2(8) . . ?
C14H C15H H15H 120.0 . . ?
C16H C15H C14H 120.0 . . ?
C16H C15H H15H 120.0 . . ?
C11H C16H H16H 120.0 . . ?
C15H C16H C11H 120.0 . . ?
C15H C16H H16H 120.0 . . ?
C22H O21H C11H 120.9(8) . . ?
O21H C22H C24H 112.0(9) . . ?
O23H C22H O21H 119.5(10) . . ?
O23H C22H C24H 128.5(11) . . ?
C22H C24H H24O 109.5 . . ?
C22H C24H H24Q 109.5 . . ?
C22H C24H H24R 109.5 . . ?
H24O C24H H24Q 109.5 . . ?
H24O C24H H24R 109.5 . . ?
H24Q C24H H24R 109.5 . . ?
O32H N31H C14H 121.6(14) . . ?
O32H N31H O33H 123.0(16) . . ?
O33H N31H C14H 115.0(12) . . ?
C12I C11I C16I 120.0 . . ?
C12I C11I O21I 117(2) . . ?
C16I C11I O21I 123(2) . . ?
C11I C12I H12I 120.0 . . ?
C11I C12I C13I 120.0 . . ?
C13I C12I H12I 120.0 . . ?
C12I C13I H13I 120.0 . . ?
C12I C13I C14I 120.0 . . ?
C14I C13I H13I 120.0 . . ?
C13I C14I N31I 119(2) . . ?
C15I C14I C13I 120.0 . . ?
C15I C14I N31I 120(2) . . ?
C14I C15I H15I 120.0 . . ?
C14I C15I C16I 120.0 . . ?
C16I C15I H15I 120.0 . . ?
C11I C16I H16I 120.0 . . ?
C15I C16I C11I 120.0 . . ?
C15I C16I H16I 120.0 . . ?
C22I O21I C11I 121.4(17) . . ?
O21I C22I C24I 106.9(18) . . ?
O23I C22I O21I 126(2) . . ?
O23I C22I C24I 127(2) . . ?
C22I C24I H24S 109.5 . . ?
C22I C24I H24T 109.5 . . ?
C22I C24I H24U 109.5 . . ?
H24S C24I H24T 109.5 . . ?
H24S C24I H24U 109.5 . . ?
H24T C24I H24U 109.5 . . ?
O32I N31I C14I 128(2) . . ?
O33I N31I C14I 120(2) . . ?
O33I N31I O32I 112(2) . . ?

loop_
_geom_bond_atom_site_label_1
_geom_bond_atom_site_label_2
_geom_bond_distance
_geom_bond_site_symmetry_2
_geom_bond_publ_flag
Ni1 N11A 2.086(6) . ?
Ni1 N21A 2.112(8) . ?
Ni1 N31D 2.086(6) . ?
Ni1 N41D 2.168(6) . ?
Ni1 N11F 2.119(7) . ?
Ni1 N21F 2.104(8) . ?
Ni2 N31A 2.113(8) 3_776 ?
Ni2 N41A 2.148(8) 3_776 ?
Ni2 N11B 2.115(8) . ?
Ni2 N21B 2.109(7) . ?
Ni2 N11E 2.094(10) . ?
Ni2 N21E 2.147(7) . ?
Ni3 N31B 2.111(8) . ?
Ni3 N41B 2.130(7) . ?
Ni3 N11C 2.102(7) . ?
Ni3 N21C 2.121(6) . ?
Ni3 N31F 2.087(8) . ?
Ni3 N41F 2.132(7) . ?
Ni4 N31C 2.082(6) 3_776 ?
Ni4 N41C 2.119(6) 3_776 ?
Ni4 N11D 2.138(7) . ?
Ni4 N21D 2.148(7) . ?
Ni4 N31E 2.116(6) . ?
Ni4 N41E 2.125(7) . ?
N11A C12A 1.347(9) . ?
N11A C16A 1.332(8) . ?
C12A C13A 1.400(9) . ?
C12A C25A 1.451(11) . ?
C13A H13A 0.9500 . ?
C13A C14A 1.369(10) . ?
C14A H14A 0.9500 . ?
C14A C15A 1.350(10) . ?
C15A H15A 0.9500 . ?
C15A C16A 1.391(9) . ?
C16A H16A 0.9500 . ?
N21A N22A 1.365(8) . ?
N21A C25A 1.318(9) . ?
N22A C23A 1.351(10) . ?
N22A C26A 1.451(9) . ?
C23A H23A 0.9500 . ?
C23A C24A 1.352(10) . ?
C24A H24A 0.9500 . ?
C24A C25A 1.382(11) . ?
C26A H26A 0.9900 . ?
C26A H26B 0.9900 . ?
C26A C50A 1.542(14) . ?
N31A C32A 1.350(10) . ?
N31A C36A 1.342(10) . ?
C32A C33A 1.386(10) . ?
C32A C45A 1.471(12) . ?
C33A H33A 0.9500 . ?
C33A C34A 1.360(10) . ?
C34A H34A 0.9500 . ?
C34A C35A 1.377(11) . ?
C35A H35A 0.9500 . ?
C35A C36A 1.389(11) . ?
C36A H36A 0.9500 . ?
N41A N42A 1.368(8) . ?
N41A C45A 1.334(9) . ?
N42A C43A 1.340(10) . ?
N42A C46A 1.446(9) . ?
C43A H43A 0.9500 . ?
C43A C44A 1.362(10) . ?
C44A H44A 0.9500 . ?
C44A C45A 1.377(10) . ?
C46A H46A 0.9900 . ?
C46A H46B 0.9900 . ?
C46A C59A 1.537(12) . ?
C50A C51A 1.380(9) . ?
C50A C55A 1.419(9) . ?
C51A H51A 0.9500 . ?
C51A C52A 1.389(11) . ?
C52A H52A 0.9500 . ?
C52A C53A 1.346(10) . ?
C53A H53A 0.9500 . ?
C53A C54A 1.425(9) . ?
C54A C55A 1.408(10) . ?
C54A C59A 1.425(9) . ?
C55A C56A 1.432(9) . ?
C56A H56A 0.9500 . ?
C56A C57A 1.361(9) . ?
C57A H57A 0.9500 . ?
C57A C58A 1.391(10) . ?
C58A H58A 0.9500 . ?
C58A C59A 1.362(9) . ?
N11B C12B 1.346(10) . ?
N11B C16B 1.329(9) . ?
C12B C13B 1.390(10) . ?
C12B C25B 1.455(12) . ?
C13B H13B 0.9500 . ?
C13B C14B 1.366(11) . ?
C14B H14B 0.9500 . ?
C14B C15B 1.350(11) . ?
C15B H15B 0.9500 . ?
C15B C16B 1.382(11) . ?
C16B H16B 0.9500 . ?
N21B N22B 1.346(8) . ?
N21B C25B 1.335(10) . ?
N22B C23B 1.352(10) . ?
N22B C26B 1.457(9) . ?
C23B H23B 0.9500 . ?
C23B C24B 1.350(10) . ?
C24B H24B 0.9500 . ?
C24B C25B 1.383(11) . ?
C26B H26C 0.9900 . ?
C26B H26D 0.9900 . ?
C26B C50B 1.539(14) . ?
N31B C32B 1.339(9) . ?
N31B C36B 1.338(9) . ?
C32B C33B 1.394(10) . ?
C32B C45B 1.474(12) . ?
C33B H33B 0.9500 . ?
C33B C34B 1.380(11) . ?
C34B H34B 0.9500 . ?
C34B C35B 1.372(11) . ?
C35B H35B 0.9500 . ?
C35B C36B 1.380(10) . ?
C36B H36B 0.9500 . ?
N41B N42B 1.359(9) . ?
N41B C45B 1.335(10) . ?
N42B C43B 1.339(10) . ?
N42B C46B 1.461(10) . ?
C43B H43B 0.9500 . ?
C43B C44B 1.352(11) . ?
C44B H44B 0.9500 . ?
C44B C45B 1.382(10) . ?
C46B H46C 0.9900 . ?
C46B H46D 0.9900 . ?
C46B C59B 1.501(13) . ?
C50B C51B 1.358(11) . ?
C50B C55B 1.404(10) . ?
C51B H51B 0.9500 . ?
C51B C52B 1.385(11) . ?
C52B H52B 0.9500 . ?
C52B C53B 1.373(11) . ?
C53B H53B 0.9500 . ?
C53B C54B 1.406(10) . ?
C54B C55B 1.434(10) . ?
C54B C59B 1.423(10) . ?
C55B C56B 1.428(10) . ?
C56B H56B 0.9500 . ?
C56B C57B 1.348(10) . ?
C57B H57B 0.9500 . ?
C57B C58B 1.405(10) . ?
C58B H58B 0.9500 . ?
C58B C59B 1.383(10) . ?
N11C C12C 1.369(9) . ?
N11C C16C 1.321(9) . ?
C12C C13C 1.390(9) . ?
C12C C25C 1.441(11) . ?
C13C H13C 0.9500 . ?
C13C C14C 1.368(10) . ?
C14C H14C 0.9500 . ?
C14C C15C 1.372(11) . ?
C15C H15C 0.9500 . ?
C15C C16C 1.408(10) . ?
C16C H16C 0.9500 . ?
N21C N22C 1.344(8) . ?
N21C C25C 1.340(9) . ?
N22C C23C 1.350(9) . ?
N22C C26C 1.429(8) . ?
C23C H23C 0.9500 . ?
C23C C24C 1.367(10) . ?
C24C H24C 0.9500 . ?
C24C C25C 1.387(10) . ?
C26C H26E 0.9900 . ?
C26C H26F 0.9900 . ?
C26C C50C 1.548(12) . ?
N31C C32C 1.343(8) . ?
N31C C36C 1.335(8) . ?
C32C C33C 1.382(9) . ?
C32C C45C 1.477(10) . ?
C33C H33C 0.9500 . ?
C33C C34C 1.375(9) . ?
C34C H34C 0.9500 . ?
C34C C35C 1.349(10) . ?
C35C H35C 0.9500 . ?
C35C C36C 1.376(9) . ?
C36C H36C 0.9500 . ?
N41C N42C 1.349(7) . ?
N41C C45C 1.326(8) . ?
N42C C43C 1.344(9) . ?
N42C C46C 1.460(8) . ?
C43C H43C 0.9500 . ?
C43C C44C 1.353(10) . ?
C44C H44C 0.9500 . ?
C44C C45C 1.368(9) . ?
C46C H46E 0.9900 . ?
C46C H46F 0.9900 . ?
C46C C59C 1.526(12) . ?
C50C C51C 1.355(10) . ?
C50C C55C 1.421(9) . ?
C51C H51C 0.9500 . ?
C51C C52C 1.401(10) . ?
C52C H52C 0.9500 . ?
C52C C53C 1.351(10) . ?
C53C H53C 0.9500 . ?
C53C C54C 1.392(9) . ?
C54C C55C 1.431(9) . ?
C54C C59C 1.434(9) . ?
C55C C56C 1.414(9) . ?
C56C H56C 0.9500 . ?
C56C C57C 1.334(10) . ?
C57C H57C 0.9500 . ?
C57C C58C 1.401(10) . ?
C58C H58C 0.9500 . ?
C58C C59C 1.370(10) . ?
N11D C12D 1.340(10) . ?
N11D C16D 1.325(9) . ?
C12D C13D 1.416(10) . ?
C12D C25D 1.450(12) . ?
C13D H13D 0.9500 . ?
C13D C14D 1.360(11) . ?
C14D H14D 0.9500 . ?
C14D C15D 1.355(11) . ?
C15D H15D 0.9500 . ?
C15D C16D 1.390(10) . ?
C16D H16D 0.9500 . ?
N21D N22D 1.354(8) . ?
N21D C25D 1.324(8) . ?
N22D C23D 1.363(9) . ?
N22D C26D 1.436(9) . ?
C23D H23D 0.9500 . ?
C23D C24D 1.346(10) . ?
C24D H24D 0.9500 . ?
C24D C25D 1.378(10) . ?
C26D H26G 0.9900 . ?
C26D H26H 0.9900 . ?
C26D C50D 1.524(11) . ?
N31D C32D 1.348(9) . ?
N31D C36D 1.345(8) . ?
C32D C33D 1.384(9) . ?
C32D C45D 1.465(10) . ?
C33D H33D 0.9500 . ?
C33D C34D 1.365(10) . ?
C34D H34D 0.9500 . ?
C34D C35D 1.367(10) . ?
C35D H35D 0.9500 . ?
C35D C36D 1.393(9) . ?
C36D H36D 0.9500 . ?
N41D N42D 1.348(8) . ?
N41D C45D 1.331(8) . ?
N42D C43D 1.354(9) . ?
N42D C46D 1.456(8) . ?
C43D H43D 0.9500 . ?
C43D C44D 1.376(9) . ?
C44D H44D 0.9500 . ?
C44D C45D 1.394(9) . ?
C46D H46G 0.9900 . ?
C46D H46H 0.9900 . ?
C46D C59D 1.508(13) . ?
C50D C51D 1.371(8) . ?
C50D C55D 1.419(9) . ?
C51D H51D 0.9500 . ?
C51D C52D 1.405(9) . ?
C52D H52D 0.9500 . ?
C52D C53D 1.346(9) . ?
C53D H53D 0.9500 . ?
C53D C54D 1.420(8) . ?
C54D C55D 1.424(9) . ?
C54D C59D 1.429(9) . ?
C55D C56D 1.428(9) . ?
C56D H56D 0.9500 . ?
C56D C57D 1.353(10) . ?
C57D H57D 0.9500 . ?
C57D C58D 1.401(10) . ?
C58D H58D 0.9500 . ?
C58D C59D 1.351(9) . ?
N11E C12E 1.352(10) . ?
N11E C16E 1.325(11) . ?
C12E C13E 1.397(11) . ?
C12E C25E 1.458(15) . ?
C13E H13E 0.9500 . ?
C13E C14E 1.358(12) . ?
C14E H14E 0.9500 . ?
C14E C15E 1.360(12) . ?
C15E H15E 0.9500 . ?
C15E C16E 1.385(12) . ?
C16E H16E 0.9500 . ?
N21E N22E 1.356(9) . ?
N21E C25E 1.329(10) . ?
N22E C23E 1.352(9) . ?
N22E C26E 1.469(9) . ?
C23E H23E 0.9500 . ?
C23E C24E 1.343(11) . ?
C24E H24E 0.9500 . ?
C24E C25E 1.393(11) . ?
C26E H26I 0.9900 . ?
C26E H26J 0.9900 . ?
C26E C50E 1.496(13) . ?
N31E C32E 1.337(9) . ?
N31E C36E 1.325(9) . ?
C32E C33E 1.384(10) . ?
C32E C45E 1.450(13) . ?
C33E H33E 0.9500 . ?
C33E C34E 1.374(11) . ?
C34E H34E 0.9500 . ?
C34E C35E 1.353(11) . ?
C35E H35E 0.9500 . ?
C35E C36E 1.386(10) . ?
C36E H36E 0.9500 . ?
N41E N42E 1.350(9) . ?
N41E C45E 1.336(9) . ?
N42E C43E 1.360(9) . ?
N42E C46E 1.463(9) . ?
C43E H43E 0.9500 . ?
C43E C44E 1.349(11) . ?
C44E H44E 0.9500 . ?
C44E C45E 1.378(10) . ?
C46E H46I 0.9900 . ?
C46E H46J 0.9900 . ?
C46E C59E 1.480(13) . ?
C50E C51E 1.378(9) . ?
C50E C55E 1.427(10) . ?
C51E H51E 0.9500 . ?
C51E C52E 1.395(10) . ?
C52E H52E 0.9500 . ?
C52E C53E 1.367(10) . ?
C53E H53E 0.9500 . ?
C53E C54E 1.398(9) . ?
C54E C55E 1.418(10) . ?
C54E C59E 1.438(10) . ?
C55E C56E 1.446(9) . ?
C56E H56E 0.9500 . ?
C56E C57E 1.377(10) . ?
C57E H57E 0.9500 . ?
C57E C58E 1.379(11) . ?
C58E H58E 0.9500 . ?
C58E C59E 1.356(9) . ?
N11F C12F 1.345(9) . ?
N11F C16F 1.328(9) . ?
C12F C13F 1.398(10) . ?
C12F C25F 1.453(12) . ?
C13F H13F 0.9500 . ?
C13F C14F 1.376(11) . ?
C14F H14F 0.9500 . ?
C14F C15F 1.354(11) . ?
C15F H15F 0.9500 . ?
C15F C16F 1.402(10) . ?
C16F H16F 0.9500 . ?
N21F N22F 1.349(9) . ?
N21F C25F 1.342(9) . ?
N22F C23F 1.340(10) . ?
N22F C26F 1.445(9) . ?
C23F H23F 0.9500 . ?
C23F C24F 1.357(11) . ?
C24F H24F 0.9500 . ?
C24F C25F 1.372(10) . ?
C26F H26K 0.9900 . ?
C26F H26L 0.9900 . ?
C26F C50F 1.547(13) . ?
N31F C32F 1.367(9) . ?
N31F C36F 1.318(10) . ?
C32F C33F 1.383(10) . ?
C32F C45F 1.459(12) . ?
C33F H33F 0.9500 . ?
C33F C34F 1.357(11) . ?
C34F H34F 0.9500 . ?
C34F C35F 1.372(11) . ?
C35F H35F 0.9500 . ?
C35F C36F 1.377(11) . ?
C36F H36F 0.9500 . ?
N41F N42F 1.339(8) . ?
N41F C45F 1.354(9) . ?
N42F C43F 1.342(9) . ?
N42F C46F 1.451(9) . ?
C43F H43F 0.9500 . ?
C43F C44F 1.350(10) . ?
C44F H44F 0.9500 . ?
C44F C45F 1.391(10) . ?
C46F H46K 0.9900 . ?
C46F H46L 0.9900 . ?
C46F C59F 1.511(12) . ?
C50F C51F 1.363(10) . ?
C50F C55F 1.413(9) . ?
C51F H51F 0.9500 . ?
C51F C52F 1.376(10) . ?
C52F H52F 0.9500 . ?
C52F C53F 1.353(10) . ?
C53F H53F 0.9500 . ?
C53F C54F 1.400(9) . ?
C54F C55F 1.430(9) . ?
C54F C59F 1.422(10) . ?
C55F C56F 1.416(9) . ?
C56F H56F 0.9500 . ?
C56F C57F 1.378(10) . ?
C57F H57F 0.9500 . ?
C57F C58F 1.397(10) . ?
C58F H58F 0.9500 . ?
C58F C59F 1.374(10) . ?
Ni6 N11J 2.082(7) . ?
Ni6 N21J 2.175(6) . ?
Ni6 N31M 2.128(8) . ?
Ni6 N41M 2.118(10) . ?
Ni6 N11N 2.079(7) . ?
Ni6 N21N 2.113(9) . ?
Ni7 N31J 2.133(7) 3_666 ?
Ni7 N41J 2.083(8) 3_666 ?
Ni7 N11K 2.102(8) . ?
Ni7 N21K 2.118(9) . ?
Ni7 N11P 2.101(8) . ?
Ni7 N21P 2.148(6) . ?
Ni8 N31K 2.145(8) . ?
Ni8 N41K 2.152(7) . ?
Ni8 N11L 2.097(8) 3_666 ?
Ni8 N21L 2.119(7) 3_666 ?
Ni8 N31N 2.086(7) . ?
Ni8 N41N 2.142(7) . ?
Ni9 N31L 2.104(7) . ?
Ni9 N41L 2.107(6) . ?
Ni9 N11M 2.097(7) . ?
Ni9 N21M 2.134(6) . ?
Ni9 N31P 2.116(7) . ?
Ni9 N41P 2.118(6) . ?
N11J C12J 1.351(9) . ?
N11J C16J 1.327(9) . ?
C12J C13J 1.380(9) . ?
C12J C25J 1.459(10) . ?
C13J H13J 0.9500 . ?
C13J C14J 1.368(9) . ?
C14J H14J 0.9500 . ?
C14J C15J 1.360(10) . ?
C15J H15J 0.9500 . ?
C15J C16J 1.389(10) . ?
C16J H16J 0.9500 . ?
N21J N22J 1.358(8) . ?
N21J C25J 1.331(8) . ?
N22J C23J 1.352(8) . ?
N22J C26J 1.445(8) . ?
C23J H23J 0.9500 . ?
C23J C24J 1.353(9) . ?
C24J H24J 0.9500 . ?
C24J C25J 1.399(9) . ?
C26J H26M 0.9900 . ?
C26J H26N 0.9900 . ?
C26J C50J 1.529(12) . ?
N31J C32J 1.341(11) . ?
N31J C36J 1.336(10) . ?
C32J C33J 1.404(10) . ?
C32J C45J 1.402(14) . ?
C33J H33J 0.9500 . ?
C33J C34J 1.365(11) . ?
C34J H34J 0.9500 . ?
C34J C35J 1.358(12) . ?
C35J H35J 0.9500 . ?
C35J C36J 1.381(11) . ?
C36J H36J 0.9500 . ?
N41J N42J 1.353(9) . ?
N41J C45J 1.334(9) . ?
N42J C43J 1.344(10) . ?
N42J C46J 1.451(9) . ?
C43J H43J 0.9500 . ?
C43J C44J 1.357(11) . ?
C44J H44J 0.9500 . ?
C44J C45J 1.371(11) . ?
C46J H46M 0.9900 . ?
C46J H46N 0.9900 . ?
C46J C59J 1.505(12) . ?
C50J C51J 1.384(9) . ?
C50J C55J 1.419(9) . ?
C51J H51J 0.9500 . ?
C51J C52J 1.384(10) . ?
C52J H52J 0.9500 . ?
C52J C53J 1.354(10) . ?
C53J H53J 0.9500 . ?
C53J C54J 1.415(9) . ?
C54J C55J 1.427(9) . ?
C54J C59J 1.420(9) . ?
C55J C56J 1.429(9) . ?
C56J H56J 0.9500 . ?
C56J C57J 1.354(9) . ?
C57J H57J 0.9500 . ?
C57J C58J 1.410(10) . ?
C58J H58J 0.9500 . ?
C58J C59J 1.362(10) . ?
N11K C12K 1.347(10) . ?
N11K C16K 1.318(10) . ?
C12K C13K 1.382(10) . ?
C12K C25K 1.454(14) . ?
C13K H13K 0.9500 . ?
C13K C14K 1.350(11) . ?
C14K H14K 0.9500 . ?
C14K C15K 1.371(11) . ?
C15K H15K 0.9500 . ?
C15K C16K 1.399(10) . ?
C16K H16K 0.9500 . ?
N21K N22K 1.348(10) . ?
N21K C25K 1.338(11) . ?
N22K C23K 1.359(11) . ?
N22K C26K 1.437(10) . ?
C23K H23K 0.9500 . ?
C23K C24K 1.358(11) . ?
C24K H24K 0.9500 . ?
C24K C25K 1.392(11) . ?
C26K H26O 0.9900 . ?
C26K H26P 0.9900 . ?
C26K C50K 1.481(14) . ?
N31K C32K 1.355(9) . ?
N31K C36K 1.327(10) . ?
C32K C33K 1.395(10) . ?
C32K C45K 1.449(12) . ?
C33K H33K 0.9500 . ?
C33K C34K 1.379(11) . ?
C34K H34K 0.9500 . ?
C34K C35K 1.349(11) . ?
C35K H35K 0.9500 . ?
C35K C36K 1.391(11) . ?
C36K H36K 0.9500 . ?
N41K N42K 1.349(8) . ?
N41K C45K 1.335(9) . ?
N42K C43K 1.358(9) . ?
N42K C46K 1.436(9) . ?
C43K H43K 0.9500 . ?
C43K C44K 1.343(10) . ?
C44K H44K 0.9500 . ?
C44K C45K 1.382(10) . ?
C46K H46O 0.9900 . ?
C46K H46P 0.9900 . ?
C46K C59K 1.473(11) . ?
C50K C51K 1.361(10) . ?
C50K C55K 1.401(10) . ?
C51K H51K 0.9500 . ?
C51K C52K 1.393(10) . ?
C52K H52K 0.9500 . ?
C52K C53K 1.353(10) . ?
C53K H53K 0.9500 . ?
C53K C54K 1.427(9) . ?
C54K C55K 1.430(9) . ?
C54K C59K 1.416(10) . ?
C55K C56K 1.417(10) . ?
C56K H56K 0.9500 . ?
C56K C57K 1.355(11) . ?
C57K H57K 0.9500 . ?
C57K C58K 1.383(10) . ?
C58K H58K 0.9500 . ?
C58K C59K 1.377(9) . ?
N11L C12L 1.346(10) . ?
N11L C16L 1.326(9) . ?
C12L C13L 1.404(10) . ?
C12L C25L 1.477(12) . ?
C13L H13L 0.9500 . ?
C13L C14L 1.378(11) . ?
C14L H14L 0.9500 . ?
C14L C15L 1.359(11) . ?
C15L H15L 0.9500 . ?
C15L C16L 1.379(10) . ?
C16L H16L 0.9500 . ?
N21L N22L 1.358(8) . ?
N21L C25L 1.333(9) . ?
N22L C23L 1.331(9) . ?
N22L C26L 1.446(9) . ?
C23L H23L 0.9500 . ?
C23L C24L 1.373(10) . ?
C24L H24L 0.9500 . ?
C24L C25L 1.377(10) . ?
C26L H26Q 0.9900 . ?
C26L H26R 0.9900 . ?
C26L C50L 1.520(12) . ?
N31L C32L 1.341(9) . ?
N31L C36L 1.332(9) . ?
C32L C33L 1.383(10) . ?
C32L C45L 1.455(12) . ?
C33L H33L 0.9500 . ?
C33L C34L 1.368(11) . ?
C34L H34L 0.9500 . ?
C34L C35L 1.346(11) . ?
C35L H35L 0.9500 . ?
C35L C36L 1.384(10) . ?
C36L H36L 0.9500 . ?
N41L N42L 1.350(8) . ?
N41L C45L 1.332(9) . ?
N42L C43L 1.361(10) . ?
N42L C46L 1.431(9) . ?
C43L H43L 0.9500 . ?
C43L C44L 1.359(11) . ?
C44L H44L 0.9500 . ?
C44L C45L 1.400(10) . ?
C46L H46Q 0.9900 . ?
C46L H46R 0.9900 . ?
C46L C59L 1.532(12) . ?
C50L C51L 1.373(10) . ?
C50L C55L 1.415(10) . ?
C51L H51L 0.9500 . ?
C51L C52L 1.413(10) . ?
C52L H52L 0.9500 . ?
C52L C53L 1.351(10) . ?
C53L H53L 0.9500 . ?
C53L C54L 1.409(9) . ?
C54L C55L 1.444(9) . ?
C54L C59L 1.405(10) . ?
C55L C56L 1.426(9) . ?
C56L H56L 0.9500 . ?
C56L C57L 1.356(10) . ?
C57L H57L 0.9500 . ?
C57L C58L 1.398(10) . ?
C58L H58L 0.9500 . ?
C58L C59L 1.351(10) . ?
N11M C12M 1.346(9) . ?
N11M C16M 1.320(9) . ?
C12M C13M 1.380(10) . ?
C12M C25M 1.456(11) . ?
C13M H13M 0.9500 . ?
C13M C14M 1.348(10) . ?
C14M H14M 0.9500 . ?
C14M C15M 1.372(11) . ?
C15M H15M 0.9500 . ?
C15M C16M 1.378(10) . ?
C16M H16M 0.9500 . ?
N21M N22M 1.342(7) . ?
N21M C25M 1.333(9) . ?
N22M C23M 1.356(8) . ?
N22M C26M 1.438(9) . ?
C23M H23M 0.9500 . ?
C23M C24M 1.366(10) . ?
C24M H24M 0.9500 . ?
C24M C25M 1.387(9) . ?
C26M H26S 0.9900 . ?
C26M H26T 0.9900 . ?
C26M C50M 1.487(11) . ?
N31M C32M 1.350(11) . ?
N31M C36M 1.318(11) . ?
C32M C33M 1.394(11) . ?
C32M C45M 1.425(16) . ?
C33M H33M 0.9500 . ?
C33M C34M 1.379(12) . ?
C34M H34M 0.9500 . ?
C34M C35M 1.355(12) . ?
C35M H35M 0.9500 . ?
C35M C36M 1.398(11) . ?
C36M H36M 0.9500 . ?
N41M N42M 1.340(10) . ?
N41M C45M 1.337(11) . ?
N42M C43M 1.365(11) . ?
N42M C46M 1.449(10) . ?
C43M H43M 0.9500 . ?
C43M C44M 1.346(12) . ?
C44M H44M 0.9500 . ?
C44M C45M 1.372(12) . ?
C46M H46S 0.9900 . ?
C46M H46T 0.9900 . ?
C46M C59M 1.509(14) . ?
C50M C51M 1.366(9) . ?
C50M C55M 1.418(9) . ?
C51M H51M 0.9500 . ?
C51M C52M 1.396(9) . ?
C52M H52M 0.9500 . ?
C52M C53M 1.357(10) . ?
C53M H53M 0.9500 . ?
C53M C54M 1.392(9) . ?
C54M C55M 1.425(9) . ?
C54M C59M 1.450(10) . ?
C55M C56M 1.429(9) . ?
C56M H56M 0.9500 . ?
C56M C57M 1.352(10) . ?
C57M H57M 0.9500 . ?
C57M C58M 1.405(11) . ?
C58M H58M 0.9500 . ?
C58M C59M 1.372(11) . ?
N11N C12N 1.340(10) . ?
N11N C16N 1.345(9) . ?
C12N C13N 1.388(10) . ?
C12N C25N 1.455(13) . ?
C13N H13N 0.9500 . ?
C13N C14N 1.366(10) . ?
C14N H14N 0.9500 . ?
C14N C15N 1.353(11) . ?
C15N H15N 0.9500 . ?
C15N C16N 1.378(10) . ?
C16N H16N 0.9500 . ?
N21N N22N 1.356(9) . ?
N21N C25N 1.323(9) . ?
N22N C23N 1.355(10) . ?
N22N C26N 1.452(9) . ?
C23N H23N 0.9500 . ?
C23N C24N 1.344(11) . ?
C24N H24N 0.9500 . ?
C24N C25N 1.390(11) . ?
C26N H26U 0.9900 . ?
C26N H26V 0.9900 . ?
C26N C50N 1.512(13) . ?
N31N C32N 1.344(9) . ?
N31N C36N 1.332(9) . ?
C32N C33N 1.387(10) . ?
C32N C45N 1.451(11) . ?
C33N H33N 0.9500 . ?
C33N C34N 1.377(11) . ?
C34N H34N 0.9500 . ?
C34N C35N 1.346(11) . ?
C35N H35N 0.9500 . ?
C35N C36N 1.375(11) . ?
C36N H36N 0.9500 . ?
N41N N42N 1.352(8) . ?
N41N C45N 1.339(8) . ?
N42N C43N 1.337(9) . ?
N42N C46N 1.451(8) . ?
C43N H43N 0.9500 . ?
C43N C44N 1.368(10) . ?
C44N H44N 0.9500 . ?
C44N C45N 1.390(10) . ?
C46N H46U 0.9900 . ?
C46N H46V 0.9900 . ?
C46N C59N 1.524(11) . ?
C50N C51N 1.379(9) . ?
C50N C55N 1.408(9) . ?
C51N H51N 0.9500 . ?
C51N C52N 1.407(10) . ?
C52N H52N 0.9500 . ?
C52N C53N 1.354(9) . ?
C53N H53N 0.9500 . ?
C53N C54N 1.407(8) . ?
C54N C55N 1.432(9) . ?
C54N C59N 1.406(9) . ?
C55N C56N 1.430(9) . ?
C56N H56N 0.9500 . ?
C56N C57N 1.365(10) . ?
C57N H57N 0.9500 . ?
C57N C58N 1.389(10) . ?
C58N H58N 0.9500 . ?
C58N C59N 1.367(9) . ?
N11P C12P 1.363(9) . ?
N11P C16P 1.331(10) . ?
C12P C13P 1.380(10) . ?
C12P C25P 1.442(12) . ?
C13P H13P 0.9500 . ?
C13P C14P 1.365(11) . ?
C14P H14P 0.9500 . ?
C14P C15P 1.363(11) . ?
C15P H15P 0.9500 . ?
C15P C16P 1.375(11) . ?
C16P H16P 0.9500 . ?
N21P N22P 1.333(8) . ?
N21P C25P 1.340(9) . ?
N22P C23P 1.349(9) . ?
N22P C26P 1.456(9) . ?
C23P H23P 0.9500 . ?
C23P C24P 1.339(10) . ?
C24P H24P 0.9500 . ?
C24P C25P 1.387(9) . ?
C26P H26W 0.9900 . ?
C26P H26X 0.9900 . ?
C26P C50P 1.561(13) . ?
N31P C32P 1.346(9) . ?
N31P C36P 1.329(9) . ?
C32P C33P 1.393(10) . ?
C32P C45P 1.459(13) . ?
C33P H33P 0.9500 . ?
C33P C34P 1.362(11) . ?
C34P H34P 0.9500 . ?
C34P C35P 1.368(11) . ?
C35P H35P 0.9500 . ?
C35P C36P 1.370(10) . ?
C36P H36P 0.9500 . ?
N41P N42P 1.343(8) . ?
N41P C45P 1.326(9) . ?
N42P C43P 1.356(9) . ?
N42P C46P 1.437(9) . ?
C43P H43P 0.9500 . ?
C43P C44P 1.357(11) . ?
C44P H44P 0.9500 . ?
C44P C45P 1.382(10) . ?
C46P H46W 0.9900 . ?
C46P H46X 0.9900 . ?
C46P C59P 1.515(13) . ?
C50P C51P 1.370(10) . ?
C50P C55P 1.408(10) . ?
C51P H51P 0.9500 . ?
C51P C52P 1.388(11) . ?
C52P H52P 0.9500 . ?
C52P C53P 1.346(10) . ?
C53P H53P 0.9500 . ?
C53P C54P 1.405(10) . ?
C54P C55P 1.434(10) . ?
C54P C59P 1.405(10) . ?
C55P C56P 1.423(10) . ?
C56P H56P 0.9500 . ?
C56P C57P 1.347(10) . ?
C57P H57P 0.9500 . ?
C57P C58P 1.393(10) . ?
C58P H58P 0.9500 . ?
C58P C59P 1.369(10) . ?
B10 F11 1.384(11) . ?
B10 F12 1.380(11) . ?
B10 F13 1.364(11) . ?
B10 F14 1.373(11) . ?
B15 F16 1.348(12) . ?
B15 F17 1.380(12) . ?
B15 F18 1.345(12) . ?
B15 F19 1.371(12) . ?
B20 F21 1.299(12) . ?
B20 F22 1.355(12) . ?
B20 F23 1.362(12) . ?
B20 F24 1.345(12) . ?
B25 F26 1.377(11) . ?
B25 F27 1.391(11) . ?
B25 F28 1.375(12) . ?
B25 F29 1.380(10) . ?
B30 F31 1.353(11) . ?
B30 F32 1.359(11) . ?
B30 F33 1.367(11) . ?
B30 F34 1.367(11) . ?
B35 F36 1.349(13) . ?
B35 F37 1.334(13) . ?
B35 F38 1.334(13) . ?
B35 F39 1.341(13) . ?
B40 F41 1.325(14) . ?
B40 F42 1.348(14) . ?
B40 F43 1.333(14) . ?
B40 F44 1.345(15) . ?
B45 F46 1.349(14) . ?
B45 F47 1.368(14) . ?
B45 F48 1.364(14) . ?
B45 F49 1.370(15) . ?
B45A F46A 1.365(14) . ?
B45A F47A 1.369(14) . ?
B45A F48A 1.360(14) . ?
B45A F49A 1.363(14) . ?
B50 F51 1.374(15) . ?
B50 F52 1.394(15) . ?
B50 F53 1.374(14) . ?
B50 F54 1.369(15) . ?
B55 F56 1.350(14) . ?
B55 F57 1.376(14) . ?
B55 F58 1.347(14) . ?
B55 F59 1.372(14) . ?
B55A F56A 1.375(15) . ?
B55A F57A 1.356(14) . ?
B55A F58A 1.343(14) . ?
B55A F59A 1.354(15) . ?
B60 F61 1.349(15) . ?
B60 F62 1.378(15) . ?
B60 F63 1.358(15) . ?
B60 F64 1.377(15) . ?
C11G C12G 1.3900 . ?
C11G C16G 1.3900 . ?
C11G O21G 1.392(7) . ?
C12G H12G 0.9500 . ?
C12G C13G 1.3900 . ?
C13G H13G 0.9500 . ?
C13G C14G 1.3900 . ?
C14G C15G 1.3900 . ?
C14G N31G 1.453(9) . ?
C15G H15G 0.9500 . ?
C15G C16G 1.3900 . ?
C16G H16G 0.9500 . ?
O21G C22G 1.368(10) . ?
C22G O23G 1.193(9) . ?
C22G C24G 1.482(11) . ?
C24G H24G 0.9800 . ?
C24G H24H 0.9800 . ?
C24G H24I 0.9800 . ?
N31G O32G 1.201(9) . ?
N31G O33G 1.223(10) . ?
C11H C12H 1.3900 . ?
C11H C16H 1.3900 . ?
C11H O21H 1.413(9) . ?
C12H H12H 0.9500 . ?
C12H C13H 1.3900 . ?
C13H H13H 0.9500 . ?
C13H C14H 1.3900 . ?
C14H C15H 1.3900 . ?
C14H N31H 1.492(12) . ?
C15H H15H 0.9500 . ?
C15H C16H 1.3900 . ?
C16H H16H 0.9500 . ?
O21H C22H 1.357(11) . ?
C22H O23H 1.196(10) . ?
C22H C24H 1.465(12) . ?
C24H H24O 0.9800 . ?
C24H H24Q 0.9800 . ?
C24H H24R 0.9800 . ?
N31H O32H 1.188(12) . ?
N31H O33H 1.261(14) . ?
C11I C12I 1.3900 . ?
C11I C16I 1.3900 . ?
C11I O21I 1.458(17) . ?
C12I H12I 0.9500 . ?
C12I C13I 1.3900 . ?
C13I H13I 0.9500 . ?
C13I C14I 1.3900 . ?
C14I C15I 1.3900 . ?
C14I N31I 1.473(17) . ?
C15I H15I 0.9500 . ?
C15I C16I 1.3900 . ?
C16I H16I 0.9500 . ?
O21I C22I 1.360(17) . ?
C22I O23I 1.187(17) . ?
C22I C24I 1.479(18) . ?
C24I H24S 0.9800 . ?
C24I H24T 0.9800 . ?
C24I H24U 0.9800 . ?
N31I O32I 1.262(18) . ?
N31I O33I 1.231(18) . ?

loop_
_geom_torsion_atom_site_label_1
_geom_torsion_atom_site_label_2
_geom_torsion_atom_site_label_3
_geom_torsion_atom_site_label_4
_geom_torsion
_geom_torsion_site_symmetry_1
_geom_torsion_site_symmetry_2
_geom_torsion_site_symmetry_3
_geom_torsion_site_symmetry_4
_geom_torsion_publ_flag
Ni1 N11A C12A C13A 179.1(7) . . . . ?
Ni1 N11A C12A C25A -2.7(10) . . . . ?
Ni1 N11A C16A C15A -179.8(7) . . . . ?
Ni1 N21A N22A C23A -165.9(9) . . . . ?
Ni1 N21A N22A C26A 17.3(16) . . . . ?
Ni1 N21A C25A C12A -4.4(12) . . . . ?
Ni1 N21A C25A C24A 173.3(8) . . . . ?
Ni1 N31D C32D C33D 174.8(8) . . . . ?
Ni1 N31D C32D C45D -3.4(11) . . . . ?
Ni1 N31D C36D C35D -176.7(8) . . . . ?
Ni1 N41D N42D C43D 174.8(8) . . . . ?
Ni1 N41D N42D C46D 3.6(16) . . . . ?
Ni1 N41D C45D C32D 7.1(11) . . . . ?
Ni1 N41D C45D C44D -176.0(7) . . . . ?
Ni1 N11F C12F C13F 175.5(8) . . . . ?
Ni1 N11F C12F C25F -3.2(10) . . . . ?
Ni1 N11F C16F C15F -174.2(8) . . . . ?
Ni1 N21F N22F C23F -168.8(9) . . . . ?
Ni1 N21F N22F C26F 21.5(16) . . . . ?
Ni1 N21F C25F C12F -6.2(12) . . . . ?
Ni1 N21F C25F C24F 172.3(9) . . . . ?
Ni2 N31A C32A C33A -177.9(7) 3_776 . . . ?
Ni2 N31A C32A C45A -0.6(10) 3_776 . . . ?
Ni2 N31A C36A C35A 178.5(8) 3_776 . . . ?
Ni2 N41A N42A C43A -170.5(7) 3_776 . . . ?
Ni2 N41A N42A C46A 12.4(13) 3_776 . . . ?
Ni2 N41A C45A C32A -8.0(9) 3_776 . . . ?
Ni2 N41A C45A C44A 173.0(6) 3_776 . . . ?
Ni2 N11B C12B C13B 176.9(11) . . . . ?
Ni2 N11B C12B C25B -3.3(14) . . . . ?
Ni2 N11B C16B C15B -176.3(10) . . . . ?
Ni2 N21B N22B C23B 166.4(9) . . . . ?
Ni2 N21B N22B C26B -11.5(17) . . . . ?
Ni2 N21B C25B C12B 5.9(14) . . . . ?
Ni2 N21B C25B C24B -167.2(8) . . . . ?
Ni2 N11E C12E C13E -179.4(9) . . . . ?
Ni2 N11E C12E C25E 0.7(12) . . . . ?
Ni2 N11E C16E C15E 179.0(11) . . . . ?
Ni2 N21E N22E C23E 166.9(7) . . . . ?
Ni2 N21E N22E C26E -15.9(13) . . . . ?
Ni2 N21E C25E C12E 12.6(11) . . . . ?
Ni2 N21E C25E C24E -170.5(6) . . . . ?
Ni3 N31B C32B C33B 175.4(8) . . . . ?
Ni3 N31B C32B C45B -4.0(11) . . . . ?
Ni3 N31B C36B C35B -175.7(9) . . . . ?
Ni3 N41B N42B C43B 160.5(8) . . . . ?
Ni3 N41B N42B C46B -22.5(15) . . . . ?
Ni3 N41B C45B C32B 6.8(11) . . . . ?
Ni3 N41B C45B C44B -166.7(7) . . . . ?
Ni3 N11C C12C C13C 172.8(8) . . . . ?
Ni3 N11C C12C C25C -4.7(11) . . . . ?
Ni3 N11C C16C C15C -174.7(10) . . . . ?
Ni3 N21C N22C C23C 162.4(8) . . . . ?
Ni3 N21C N22C C26C -19.4(14) . . . . ?
Ni3 N21C C25C C12C 13.7(11) . . . . ?
Ni3 N21C C25C C24C -167.9(7) . . . . ?
Ni3 N31F C32F C33F -174.0(9) . . . . ?
Ni3 N31F C32F C45F 9.1(11) . . . . ?
Ni3 N31F C36F C35F 174.2(10) . . . . ?
Ni3 N41F N42F C43F -173.5(8) . . . . ?
Ni3 N41F N42F C46F 1.7(15) . . . . ?
Ni3 N41F C45F C32F -10.9(11) . . . . ?
Ni3 N41F C45F C44F 176.3(6) . . . . ?
Ni4 N31C C32C C33C 176.5(6) 3_776 . . . ?
Ni4 N31C C32C C45C -6.3(9) 3_776 . . . ?
Ni4 N31C C36C C35C -175.7(6) 3_776 . . . ?
Ni4 N41C N42C C43C 179.1(7) 3_776 . . . ?
Ni4 N41C N42C C46C 9.2(13) 3_776 . . . ?
Ni4 N41C C45C C32C 0.9(9) 3_776 . . . ?
Ni4 N41C C45C C44C -178.2(7) 3_776 . . . ?
Ni4 N11D C12D C13D 175.5(7) . . . . ?
Ni4 N11D C12D C25D -3.8(10) . . . . ?
Ni4 N11D C16D C15D -176.0(7) . . . . ?
Ni4 N21D N22D C23D 177.8(7) . . . . ?
Ni4 N21D N22D C26D -12.7(13) . . . . ?
Ni4 N21D C25D C12D 1.5(10) . . . . ?
Ni4 N21D C25D C24D -178.4(6) . . . . ?
Ni4 N31E C32E C33E 180.0(8) . . . . ?
Ni4 N31E C32E C45E 2.2(11) . . . . ?
Ni4 N31E C36E C35E -177.7(8) . . . . ?
Ni4 N41E N42E C43E 172.6(9) . . . . ?
Ni4 N41E N42E C46E -11.9(17) . . . . ?
Ni4 N41E C45E C32E 3.7(12) . . . . ?
Ni4 N41E C45E C44E -175.2(8) . . . . ?
N11A C12A C13A C14A 1.3(15) . . . . ?
N11A C12A C25A N21A 4.9(14) . . . . ?
N11A C12A C25A C24A -172.1(12) . . . . ?
C12A N11A C16A C15A 0.1(13) . . . . ?
C12A C13A C14A C15A -1.2(16) . . . . ?
C13A C12A C25A N21A -177.0(9) . . . . ?
C13A C12A C25A C24A 6.0(19) . . . . ?
C13A C14A C15A C16A 0.6(16) . . . . ?
C14A C15A C16A N11A 0.0(15) . . . . ?
C16A N11A C12A C13A -0.7(13) . . . . ?
C16A N11A C12A C25A 177.4(8) . . . . ?
N21A N22A C23A C24A -1.8(16) . . . . ?
N21A N22A C26A C50A 83.2(12) . . . . ?
N22A N21A C25A C12A -174.4(9) . . . . ?
N22A N21A C25A C24A 3.2(13) . . . . ?
N22A C23A C24A C25A 3.6(17) . . . . ?
N22A C26A C50A C51A -1.5(15) . . . . ?
N22A C26A C50A C55A 178.3(9) . . . . ?
C23A N22A C26A C50A -93.1(15) . . . . ?
C23A C24A C25A C12A 172.9(12) . . . . ?
C23A C24A C25A N21A -4.4(16) . . . . ?
C25A C12A C13A C14A -176.7(10) . . . . ?
C25A N21A N22A C23A -0.9(13) . . . . ?
C25A N21A N22A C26A -177.6(9) . . . . ?
C26A N22A C23A C24A 174.8(11) . . . . ?
C26A C50A C51A C52A -179.0(10) . . . . ?
C26A C50A C55A C54A -179.6(10) . . . . ?
C26A C50A C55A C56A 1.0(16) . . . . ?
N31A C32A C33A C34A -2.8(14) . . . . ?
N31A C32A C45A N41A 5.8(12) . . . . ?
N31A C32A C45A C44A -175.4(9) . . . . ?
C32A N31A C36A C35A -1.6(16) . . . . ?
C32A C33A C34A C35A 2.8(16) . . . . ?
C33A C32A C45A N41A -176.8(8) . . . . ?
C33A C32A C45A C44A 2.0(15) . . . . ?
C33A C34A C35A C36A -2.3(18) . . . . ?
C34A C35A C36A N31A 1.6(18) . . . . ?
C36A N31A C32A C33A 2.2(14) . . . . ?
C36A N31A C32A C45A 179.5(8) . . . . ?
N41A N42A C43A C44A -0.3(10) . . . . ?
N41A N42A C46A C59A -85.6(10) . . . . ?
N42A N41A C45A C32A 177.9(7) . . . . ?
N42A N41A C45A C44A -1.2(9) . . . . ?
N42A C43A C44A C45A -0.5(10) . . . . ?
N42A C46A C59A C54A 168.8(9) . . . . ?
N42A C46A C59A C58A -14.6(15) . . . . ?
C43A N42A C46A C59A 97.8(11) . . . . ?
C43A C44A C45A C32A -177.8(9) . . . . ?
C43A C44A C45A N41A 1.0(10) . . . . ?
C45A C32A C33A C34A -180.0(9) . . . . ?
C45A N41A N42A C43A 0.9(9) . . . . ?
C45A N41A N42A C46A -176.2(7) . . . . ?
C46A N42A C43A C44A 176.6(8) . . . . ?
C50A C51A C52A C53A -0.2(17) . . . . ?
C50A C55A C56A C57A -176.8(10) . . . . ?
C51A C50A C55A C54A 0.2(15) . . . . ?
C51A C50A C55A C56A -179.2(10) . . . . ?
C51A C52A C53A C54A -2.2(17) . . . . ?
C52A C53A C54A C55A 3.5(16) . . . . ?
C52A C53A C54A C59A -172.9(10) . . . . ?
C53A C54A C55A C50A -2.5(15) . . . . ?
C53A C54A C55A C56A 176.9(10) . . . . ?
C53A C54A C59A C46A -0.6(15) . . . . ?
C53A C54A C59A C58A -177.2(10) . . . . ?
C54A C55A C56A C57A 3.8(16) . . . . ?
C55A C50A C51A C52A 1.1(17) . . . . ?
C55A C54A C59A C46A -177.0(9) . . . . ?
C55A C54A C59A C58A 6.4(15) . . . . ?
C55A C56A C57A C58A -0.8(17) . . . . ?
C56A C57A C58A C59A 0.6(17) . . . . ?
C57A C58A C59A C46A -179.9(10) . . . . ?
C57A C58A C59A C54A -3.4(16) . . . . ?
C59A C54A C55A C50A 174.1(9) . . . . ?
C59A C54A C55A C56A -6.5(15) . . . . ?
N11B C12B C13B C14B 2(2) . . . . ?
N11B C12B C25B N21B -1.7(18) . . . . ?
N11B C12B C25B C24B 169.6(13) . . . . ?
C12B N11B C16B C15B 1.4(19) . . . . ?
C12B C13B C14B C15B -3(2) . . . . ?
C13B C12B C25B N21B 178.0(12) . . . . ?
C13B C12B C25B C24B -11(2) . . . . ?
C13B C14B C15B C16B 4(2) . . . . ?
C14B C15B C16B N11B -3(2) . . . . ?
C16B N11B C12B C13B -1(2) . . . . ?
C16B N11B C12B C25B 178.7(11) . . . . ?
N21B N22B C23B C24B -1.0(14) . . . . ?
N21B N22B C26B C50B 92.3(12) . . . . ?
N22B N21B C25B C12B 178.1(10) . . . . ?
N22B N21B C25B C24B 5.0(13) . . . . ?
N22B C23B C24B C25B 3.9(14) . . . . ?
N22B C26B C50B C51B 11.2(13) . . . . ?
N22B C26B C50B C55B -166.6(8) . . . . ?
C23B N22B C26B C50B -85.2(12) . . . . ?
C23B C24B C25B C12B -177.6(13) . . . . ?
C23B C24B C25B N21B -5.6(15) . . . . ?
C25B C12B C13B C14B -177.7(13) . . . . ?
C25B N21B N22B C23B -2.5(13) . . . . ?
C25B N21B N22B C26B 179.6(10) . . . . ?
C26B N22B C23B C24B 176.7(10) . . . . ?
C26B C50B C51B C52B -179.4(10) . . . . ?
C26B C50B C55B C54B 176.5(8) . . . . ?
C26B C50B C55B C56B -4.6(13) . . . . ?
N31B C32B C33B C34B 0.8(17) . . . . ?
N31B C32B C45B N41B -2.0(13) . . . . ?
N31B C32B C45B C44B 169.8(11) . . . . ?
C32B N31B C36B C35B -1.2(17) . . . . ?
C32B C33B C34B C35B -1(2) . . . . ?
C33B C32B C45B N41B 178.7(10) . . . . ?
C33B C32B C45B C44B -9.5(18) . . . . ?
C33B C34B C35B C36B 0(2) . . . . ?
C34B C35B C36B N31B 1(2) . . . . ?
C36B N31B C32B C33B 0.1(15) . . . . ?
C36B N31B C32B C45B -179.2(9) . . . . ?
N41B N42B C43B C44B 1.2(13) . . . . ?
N41B N42B C46B C59B -93.6(11) . . . . ?
N42B N41B C45B C32B 174.3(8) . . . . ?
N42B N41B C45B C44B 0.8(11) . . . . ?
N42B C43B C44B C45B -0.7(13) . . . . ?
N42B C46B C59B C54B -171.1(9) . . . . ?
N42B C46B C59B C58B 7.1(14) . . . . ?
C43B N42B C46B C59B 83.0(14) . . . . ?
C43B C44B C45B C32B -172.3(11) . . . . ?
C43B C44B C45B N41B -0.1(13) . . . . ?
C45B C32B C33B C34B -179.9(11) . . . . ?
C45B N41B N42B C43B -1.2(11) . . . . ?
C45B N41B N42B C46B 175.8(9) . . . . ?
C46B N42B C43B C44B -175.7(10) . . . . ?
C50B C51B C52B C53B 2.8(18) . . . . ?
C50B C55B C56B C57B 176.9(8) . . . . ?
C51B C50B C55B C54B -1.2(14) . . . . ?
C51B C50B C55B C56B 177.7(9) . . . . ?
C51B C52B C53B C54B -0.8(19) . . . . ?
C52B C53B C54B C55B -2.1(17) . . . . ?
C52B C53B C54B C59B 176.7(11) . . . . ?
C53B C54B C55B C50B 3.1(14) . . . . ?
C53B C54B C55B C56B -175.8(9) . . . . ?
C53B C54B C59B C46B -3.7(15) . . . . ?
C53B C54B C59B C58B 178.1(10) . . . . ?
C54B C55B C56B C57B -4.2(13) . . . . ?
C55B C50B C51B C52B -1.8(16) . . . . ?
C55B C54B C59B C46B 175.1(9) . . . . ?
C55B C54B C59B C58B -3.1(14) . . . . ?
C55B C56B C57B C58B 0.8(13) . . . . ?
C56B C57B C58B C59B 1.5(14) . . . . ?
C57B C58B C59B C46B -178.5(9) . . . . ?
C57B C58B C59B C54B -0.3(14) . . . . ?
C59B C54B C55B C50B -175.8(8) . . . . ?
C59B C54B C55B C56B 5.2(13) . . . . ?
N11C C12C C13C C14C 5.0(18) . . . . ?
N11C C12C C25C N21C -6.2(13) . . . . ?
N11C C12C C25C C24C 175.8(10) . . . . ?
C12C N11C C16C C15C 4.7(19) . . . . ?
C12C C13C C14C C15C -1(2) . . . . ?
C13C C12C C25C N21C 176.3(10) . . . . ?
C13C C12C C25C C24C -1.7(18) . . . . ?
C13C C14C C15C C16C -1(2) . . . . ?
C14C C15C C16C N11C -1(2) . . . . ?
C16C N11C C12C C13C -6.6(16) . . . . ?
C16C N11C C12C C25C 175.8(10) . . . . ?
N21C N22C C23C C24C -0.6(11) . . . . ?
N21C N22C C26C C50C -69.2(11) . . . . ?
N22C N21C C25C C12C -178.8(8) . . . . ?
N22C N21C C25C C24C -0.4(11) . . . . ?
N22C C23C C24C C25C 0.3(11) . . . . ?
N22C C26C C50C C51C -12.6(13) . . . . ?
N22C C26C C50C C55C 166.3(8) . . . . ?
C23C N22C C26C C50C 108.7(11) . . . . ?
C23C C24C C25C C12C 178.2(10) . . . . ?
C23C C24C C25C N21C 0.1(12) . . . . ?
C25C C12C C13C C14C -177.7(12) . . . . ?
C25C N21C N22C C23C 0.6(10) . . . . ?
C25C N21C N22C C26C 178.8(8) . . . . ?
C26C N22C C23C C24C -178.7(9) . . . . ?
C26C C50C C51C C52C 178.6(8) . . . . ?
C26C C50C C55C C54C -176.3(8) . . . . ?
C26C C50C C55C C56C 3.3(13) . . . . ?
N31C C32C C33C C34C -1.5(12) . . . . ?
N31C C32C C45C N41C 3.6(11) . . . . ?
N31C C32C C45C C44C -177.5(9) . . . . ?
C32C N31C C36C C35C 0.3(12) . . . . ?
C32C C33C C34C C35C 2.7(12) . . . . ?
C33C C32C C45C N41C -179.2(7) . . . . ?
C33C C32C C45C C44C -0.3(14) . . . . ?
C33C C34C C35C C36C -2.4(13) . . . . ?
C34C C35C C36C N31C 0.9(13) . . . . ?
C36C N31C C32C C33C 0.0(11) . . . . ?
C36C N31C C32C C45C 177.2(7) . . . . ?
N41C N42C C43C C44C 1.2(12) . . . . ?
N41C N42C C46C C59C 84.6(9) . . . . ?
N42C N41C C45C C32C -178.2(7) . . . . ?
N42C N41C C45C C44C 2.7(10) . . . . ?
N42C C43C C44C C45C 0.5(12) . . . . ?
N42C C46C C59C C54C 179.8(7) . . . . ?
N42C C46C C59C C58C 1.0(13) . . . . ?
C43C N42C C46C C59C -83.5(11) . . . . ?
C43C C44C C45C C32C 179.0(9) . . . . ?
C43C C44C C45C N41C -2.0(12) . . . . ?
C45C C32C C33C C34C -178.5(8) . . . . ?
C45C N41C N42C C43C -2.3(9) . . . . ?
C45C N41C N42C C46C -172.2(7) . . . . ?
C46C N42C C43C C44C 170.6(9) . . . . ?
C50C C51C C52C C53C -1.6(14) . . . . ?
C50C C55C C56C C57C -179.0(10) . . . . ?
C51C C50C C55C C54C 2.6(13) . . . . ?
C51C C50C C55C C56C -177.7(9) . . . . ?
C51C C52C C53C C54C 1.0(14) . . . . ?
C52C C53C C54C C55C 1.4(14) . . . . ?
C52C C53C C54C C59C -178.8(9) . . . . ?
C53C C54C C55C C50C -3.2(13) . . . . ?
C53C C54C C55C C56C 177.1(9) . . . . ?
C53C C54C C59C C46C 3.0(13) . . . . ?
C53C C54C C59C C58C -178.2(9) . . . . ?
C54C C55C C56C C57C 0.6(16) . . . . ?
C55C C50C C51C C52C -0.3(14) . . . . ?
C55C C54C C59C C46C -177.2(8) . . . . ?
C55C C54C C59C C58C 1.6(13) . . . . ?
C55C C56C C57C C58C 2.5(18) . . . . ?
C56C C57C C58C C59C -3.6(18) . . . . ?
C57C C58C C59C C46C -179.8(10) . . . . ?
C57C C58C C59C C54C 1.4(16) . . . . ?
C59C C54C C55C C50C 177.0(8) . . . . ?
C59C C54C C55C C56C -2.7(13) . . . . ?
N11D C12D C13D C14D -0.3(15) . . . . ?
N11D C12D C25D N21D 1.6(12) . . . . ?
N11D C12D C25D C24D -178.5(10) . . . . ?
C12D N11D C16D C15D -3.6(13) . . . . ?
C12D C13D C14D C15D -0.2(17) . . . . ?
C13D C12D C25D N21D -177.8(9) . . . . ?
C13D C12D C25D C24D 2.1(16) . . . . ?
C13D C14D C15D C16D -1.1(18) . . . . ?
C14D C15D C16D N11D 3.1(16) . . . . ?
C16D N11D C12D C13D 2.2(13) . . . . ?
C16D N11D C12D C25D -177.2(8) . . . . ?
N21D N22D C23D C24D -3.0(12) . . . . ?
N21D N22D C26D C50D -82.4(9) . . . . ?
N22D N21D C25D C12D 177.7(7) . . . . ?
N22D N21D C25D C24D -2.2(10) . . . . ?
N22D C23D C24D C25D 1.5(12) . . . . ?
N22D C26D C50D C51D -2.2(11) . . . . ?
N22D C26D C50D C55D -179.6(7) . . . . ?
C23D N22D C26D C50D 85.7(11) . . . . ?
C23D C24D C25D C12D -179.5(10) . . . . ?
C23D C24D C25D N21D 0.4(12) . . . . ?
C25D C12D C13D C14D 179.0(9) . . . . ?
C25D N21D N22D C23D 3.3(10) . . . . ?
C25D N21D N22D C26D 172.8(8) . . . . ?
C26D N22D C23D C24D -172.4(8) . . . . ?
C26D C50D C51D C52D -177.6(8) . . . . ?
C26D C50D C55D C54D 180.0(7) . . . . ?
C26D C50D C55D C56D -1.5(12) . . . . ?
N31D C32D C33D C34D 2.9(16) . . . . ?
N31D C32D C45D N41D -2.8(13) . . . . ?
N31D C32D C45D C44D -178.9(10) . . . . ?
C32D N31D C36D C35D 4.9(15) . . . . ?
C32D C33D C34D C35D 2.6(17) . . . . ?
C33D C32D C45D N41D 179.0(9) . . . . ?
C33D C32D C45D C44D 2.8(17) . . . . ?
C33D C34D C35D C36D -4.1(19) . . . . ?
C34D C35D C36D N31D 0.2(18) . . . . ?
C36D N31D C32D C33D -6.6(15) . . . . ?
C36D N31D C32D C45D 175.2(9) . . . . ?
N41D N42D C43D C44D -0.5(13) . . . . ?
N41D N42D C46D C59D 88.7(10) . . . . ?
N42D N41D C45D C32D -176.3(8) . . . . ?
N42D N41D C45D C44D 0.6(11) . . . . ?
N42D C43D C44D C45D 0.8(12) . . . . ?
N42D C46D C59D C54D 178.6(8) . . . . ?
N42D C46D C59D C58D -0.7(13) . . . . ?
C43D N42D C46D C59D -81.3(12) . . . . ?
C43D C44D C45D C32D 175.5(10) . . . . ?
C43D C44D C45D N41D -0.8(12) . . . . ?
C45D C32D C33D C34D -178.9(10) . . . . ?
C45D N41D N42D C43D -0.1(11) . . . . ?
C45D N41D N42D C46D -171.3(9) . . . . ?
C46D N42D C43D C44D 170.6(9) . . . . ?
C50D C51D C52D C53D -1.9(13) . . . . ?
C50D C55D C56D C57D -176.0(9) . . . . ?
C51D C50D C55D C54D 2.5(12) . . . . ?
C51D C50D C55D C56D -179.0(8) . . . . ?
C51D C52D C53D C54D 1.6(13) . . . . ?
C52D C53D C54D C55D 0.6(12) . . . . ?
C52D C53D C54D C59D -178.9(8) . . . . ?
C53D C54D C55D C50D -2.7(12) . . . . ?
C53D C54D C55D C56D 178.8(8) . . . . ?
C53D C54D C59D C46D -0.9(13) . . . . ?
C53D C54D C59D C58D 178.4(9) . . . . ?
C54D C55D C56D C57D 2.5(14) . . . . ?
C55D C50D C51D C52D -0.2(12) . . . . ?
C55D C54D C59D C46D 179.6(8) . . . . ?
C55D C54D C59D C58D -1.1(13) . . . . ?
C55D C56D C57D C58D -0.5(16) . . . . ?
C56D C57D C58D C59D -2.4(17) . . . . ?
C57D C58D C59D C46D -177.5(9) . . . . ?
C57D C58D C59D C54D 3.2(15) . . . . ?
C59D C54D C55D C50D 176.8(8) . . . . ?
C59D C54D C55D C56D -1.7(12) . . . . ?
N11E C12E C13E C14E 4(2) . . . . ?
N11E C12E C25E N21E -9.2(14) . . . . ?
N11E C12E C25E C24E 174.7(10) . . . . ?
C12E N11E C16E C15E 2.2(19) . . . . ?
C12E C13E C14E C15E -5(3) . . . . ?
C13E C12E C25E N21E 170.9(10) . . . . ?
C13E C12E C25E C24E -5.2(19) . . . . ?
C13E C14E C15E C16E 5(3) . . . . ?
C14E C15E C16E N11E -4(3) . . . . ?
C16E N11E C12E C13E -2.2(17) . . . . ?
C16E N11E C12E C25E 177.9(10) . . . . ?
N21E N22E C23E C24E -1.5(11) . . . . ?
N21E N22E C26E C50E 92.4(10) . . . . ?
N22E N21E C25E C12E -177.2(8) . . . . ?
N22E N21E C25E C24E -0.3(10) . . . . ?
N22E C23E C24E C25E 1.3(11) . . . . ?
N22E C26E C50E C51E 8.4(11) . . . . ?
N22E C26E C50E C55E -170.4(7) . . . . ?
C23E N22E C26E C50E -90.7(10) . . . . ?
C23E C24E C25E C12E 175.6(11) . . . . ?
C23E C24E C25E N21E -0.7(12) . . . . ?
C25E C12E C13E C14E -176.3(13) . . . . ?
C25E N21E N22E C23E 1.1(10) . . . . ?
C25E N21E N22E C26E 178.3(8) . . . . ?
C26E N22E C23E C24E -178.7(8) . . . . ?
C26E C50E C51E C52E -178.3(8) . . . . ?
C26E C50E C55E C54E 176.3(7) . . . . ?
C26E C50E C55E C56E -0.4(11) . . . . ?
N31E C32E C33E C34E -5.0(16) . . . . ?
N31E C32E C45E N41E -4.0(14) . . . . ?
N31E C32E C45E C44E 174.8(11) . . . . ?
C32E N31E C36E C35E -0.6(15) . . . . ?
C32E C33E C34E C35E 5.6(17) . . . . ?
C33E C32E C45E N41E 178.2(10) . . . . ?
C33E C32E C45E C44E -3.1(19) . . . . ?
C33E C34E C35E C36E -3.8(18) . . . . ?
C34E C35E C36E N31E 1.2(17) . . . . ?
C36E N31E C32E C33E 2.5(15) . . . . ?
C36E N31E C32E C45E -175.3(9) . . . . ?
N41E N42E C43E C44E -1.3(15) . . . . ?
N41E N42E C46E C59E -90.6(11) . . . . ?
N42E N41E C45E C32E 177.7(9) . . . . ?
N42E N41E C45E C44E -1.3(13) . . . . ?
N42E C43E C44E C45E 0.5(14) . . . . ?
N42E C46E C59E C54E -178.7(7) . . . . ?
N42E C46E C59E C58E -1.5(12) . . . . ?
C43E N42E C46E C59E 84.3(13) . . . . ?
C43E C44E C45E C32E -178.3(12) . . . . ?
C43E C44E C45E N41E 0.5(14) . . . . ?
C45E C32E C33E C34E 172.7(10) . . . . ?
C45E N41E N42E C43E 1.6(12) . . . . ?
C45E N41E N42E C46E 177.1(10) . . . . ?
C46E N42E C43E C44E -176.7(10) . . . . ?
C50E C51E C52E C53E 1.0(13) . . . . ?
C50E C55E C56E C57E 176.3(8) . . . . ?
C51E C50E C55E C54E -2.6(12) . . . . ?
C51E C50E C55E C56E -179.2(8) . . . . ?
C51E C52E C53E C54E -0.4(13) . . . . ?
C52E C53E C54E C55E -1.6(12) . . . . ?
C52E C53E C54E C59E 178.8(8) . . . . ?
C53E C54E C55E C50E 3.1(11) . . . . ?
C53E C54E C55E C56E 179.8(7) . . . . ?
C53E C54E C59E C46E 0.3(12) . . . . ?
C53E C54E C59E C58E -177.0(8) . . . . ?
C54E C55E C56E C57E -0.5(12) . . . . ?
C55E C50E C51E C52E 0.4(12) . . . . ?
C55E C54E C59E C46E -179.2(8) . . . . ?
C55E C54E C59E C58E 3.4(12) . . . . ?
C55E C56E C57E C58E -1.3(15) . . . . ?
C56E C57E C58E C59E 4.4(16) . . . . ?
C57E C58E C59E C46E 177.4(9) . . . . ?
C57E C58E C59E C54E -5.3(14) . . . . ?
C59E C54E C55E C50E -177.3(7) . . . . ?
C59E C54E C55E C56E -0.6(12) . . . . ?
N11F C12F C13F C14F -0.3(16) . . . . ?
N11F C12F C25F N21F 6.4(13) . . . . ?
N11F C12F C25F C24F -171.7(12) . . . . ?
C12F N11F C16F C15F 4.4(14) . . . . ?
C12F C13F C14F C15F 2.7(18) . . . . ?
C13F C12F C25F N21F -172.3(10) . . . . ?
C13F C12F C25F C24F 9.5(19) . . . . ?
C13F C14F C15F C16F -1.7(19) . . . . ?
C14F C15F C16F N11F -2.0(17) . . . . ?
C16F N11F C12F C13F -3.2(13) . . . . ?
C16F N11F C12F C25F 178.1(8) . . . . ?
N21F N22F C23F C24F 1.6(16) . . . . ?
N21F N22F C26F C50F 73.8(12) . . . . ?
N22F N21F C25F C12F -177.4(9) . . . . ?
N22F N21F C25F C24F 1.1(13) . . . . ?
N22F C23F C24F C25F -0.9(16) . . . . ?
N22F C26F C50F C51F 8.4(14) . . . . ?
N22F C26F C50F C55F -173.8(9) . . . . ?
C23F N22F C26F C50F -94.0(14) . . . . ?
C23F C24F C25F C12F 178.1(12) . . . . ?
C23F C24F C25F N21F -0.2(15) . . . . ?
C25F C12F C13F C14F 178.3(10) . . . . ?
C25F N21F N22F C23F -1.7(12) . . . . ?
C25F N21F N22F C26F -171.4(9) . . . . ?
C26F N22F C23F C24F 170.3(12) . . . . ?
C26F C50F C51F C52F -179.4(10) . . . . ?
C26F C50F C55F C54F 178.7(9) . . . . ?
C26F C50F C55F C56F 1.1(15) . . . . ?
N31F C32F C33F C34F -1.3(18) . . . . ?
N31F C32F C45F N41F 1.5(13) . . . . ?
N31F C32F C45F C44F 172.3(10) . . . . ?
C32F N31F C36F C35F -1.3(19) . . . . ?
C32F C33F C34F C35F 0(2) . . . . ?
C33F C32F C45F N41F -175.5(10) . . . . ?
C33F C32F C45F C44F -4.7(18) . . . . ?
C33F C34F C35F C36F 1(2) . . . . ?
C34F C35F C36F N31F 0(2) . . . . ?
C36F N31F C32F C33F 2.1(16) . . . . ?
C36F N31F C32F C45F -174.8(10) . . . . ?
N41F N42F C43F C44F 0.0(12) . . . . ?
N41F N42F C46F C59F -83.2(11) . . . . ?
N42F N41F C45F C32F 173.9(8) . . . . ?
N42F N41F C45F C44F 1.1(10) . . . . ?
N42F C43F C44F C45F 0.6(12) . . . . ?
N42F C46F C59F C54F 176.1(8) . . . . ?
N42F C46F C59F C58F -5.4(13) . . . . ?
C43F N42F C46F C59F 91.4(12) . . . . ?
C43F C44F C45F C32F -172.5(11) . . . . ?
C43F C44F C45F N41F -1.1(11) . . . . ?
C45F C32F C33F C34F 175.4(11) . . . . ?
C45F N41F N42F C43F -0.7(11) . . . . ?
C45F N41F N42F C46F 174.5(8) . . . . ?
C46F N42F C43F C44F -175.1(9) . . . . ?
C50F C51F C52F C53F 1.0(19) . . . . ?
C50F C55F C56F C57F 176.9(10) . . . . ?
C51F C50F C55F C54F -3.5(15) . . . . ?
C51F C50F C55F C56F 178.9(10) . . . . ?
C51F C52F C53F C54F -4.0(19) . . . . ?
C52F C53F C54F C55F 3.2(16) . . . . ?
C52F C53F C54F C59F -177.1(11) . . . . ?
C53F C54F C55F C50F 0.5(14) . . . . ?
C53F C54F C55F C56F 178.1(9) . . . . ?
C53F C54F C59F C46F 1.6(15) . . . . ?
C53F C54F C59F C58F -176.9(10) . . . . ?
C54F C55F C56F C57F -0.6(15) . . . . ?
C55F C50F C51F C52F 2.8(17) . . . . ?
C55F C54F C59F C46F -178.7(8) . . . . ?
C55F C54F C59F C58F 2.8(14) . . . . ?
C55F C56F C57F C58F 1.7(15) . . . . ?
C56F C57F C58F C59F -0.5(16) . . . . ?
C57F C58F C59F C46F 179.8(9) . . . . ?
C57F C58F C59F C54F -1.8(15) . . . . ?
C59F C54F C55F C50F -179.2(9) . . . . ?
C59F C54F C55F C56F -1.6(14) . . . . ?
Ni6 N11J C12J C13J -178.6(7) . . . . ?
Ni6 N11J C12J C25J -1.7(11) . . . . ?
Ni6 N11J C16J C15J 176.7(9) . . . . ?
Ni6 N21J N22J C23J -174.8(8) . . . . ?
Ni6 N21J N22J C26J -3.4(15) . . . . ?
Ni6 N21J C25J C12J -5.9(10) . . . . ?
Ni6 N21J C25J C24J 176.9(6) . . . . ?
Ni6 N31M C32M C33M -172.4(8) . . . . ?
Ni6 N31M C32M C45M 4.7(13) . . . . ?
Ni6 N31M C36M C35M 174.0(8) . . . . ?
Ni6 N41M N42M C43M 175.8(11) . . . . ?
Ni6 N41M N42M C46M -13(2) . . . . ?
Ni6 N41M C45M C32M -0.9(14) . . . . ?
Ni6 N41M C45M C44M -176.9(10) . . . . ?
Ni6 N11N C12N C13N -177.2(7) . . . . ?
Ni6 N11N C12N C25N 4.3(11) . . . . ?
Ni6 N11N C16N C15N 178.5(7) . . . . ?
Ni6 N21N N22N C23N 171.7(9) . . . . ?
Ni6 N21N N22N C26N -10.0(15) . . . . ?
Ni6 N21N C25N C12N 2.2(11) . . . . ?
Ni6 N21N C25N C24N -174.3(8) . . . . ?
Ni7 N31J C32J C33J -175.3(8) 3_666 . . . ?
Ni7 N31J C32J C45J 2.2(12) 3_666 . . . ?
Ni7 N31J C36J C35J 175.1(8) 3_666 . . . ?
Ni7 N41J N42J C43J -164.6(8) 3_666 . . . ?
Ni7 N41J N42J C46J 20.9(14) 3_666 . . . ?
Ni7 N41J C45J C32J -10.4(12) 3_666 . . . ?
Ni7 N41J C45J C44J 169.4(8) 3_666 . . . ?
Ni7 N11K C12K C13K -171.9(7) . . . . ?
Ni7 N11K C12K C25K 5.4(10) . . . . ?
Ni7 N11K C16K C15K 172.7(6) . . . . ?
Ni7 N21K N22K C23K 169.1(10) . . . . ?
Ni7 N21K N22K C26K -22.7(18) . . . . ?
Ni7 N21K C25K C12K 4.7(12) . . . . ?
Ni7 N21K C25K C24K -172.8(9) . . . . ?
Ni7 N11P C12P C13P 179.0(8) . . . . ?
Ni7 N11P C12P C25P 1.3(12) . . . . ?
Ni7 N11P C16P C15P -178.6(11) . . . . ?
Ni7 N21P N22P C23P -174.0(9) . . . . ?
Ni7 N21P N22P C26P 3.4(16) . . . . ?
Ni7 N21P C25P C12P -7.0(12) . . . . ?
Ni7 N21P C25P C24P 175.9(7) . . . . ?
Ni8 N31K C32K C33K -175.5(8) . . . . ?
Ni8 N31K C32K C45K 3.0(11) . . . . ?
Ni8 N31K C36K C35K 171.0(11) . . . . ?
Ni8 N41K N42K C43K 165.4(7) . . . . ?
Ni8 N41K N42K C46K -11.7(12) . . . . ?
Ni8 N41K C45K C32K 11.6(10) . . . . ?
Ni8 N41K C45K C44K -170.3(6) . . . . ?
Ni8 N11L C12L C13L -179.1(9) 3_666 . . . ?
Ni8 N11L C12L C25L 1.5(11) 3_666 . . . ?
Ni8 N11L C16L C15L 176.4(9) 3_666 . . . ?
Ni8 N21L N22L C23L -167.0(8) 3_666 . . . ?
Ni8 N21L N22L C26L 11.8(14) 3_666 . . . ?
Ni8 N21L C25L C12L -6.9(11) 3_666 . . . ?
Ni8 N21L C25L C24L 170.7(7) 3_666 . . . ?
Ni8 N31N C32N C33N 176.0(7) . . . . ?
Ni8 N31N C32N C45N -6.2(10) . . . . ?
Ni8 N31N C36N C35N -176.1(9) . . . . ?
Ni8 N41N N42N C43N 169.3(7) . . . . ?
Ni8 N41N N42N C46N -15.7(12) . . . . ?
Ni8 N41N C45N C32N 10.5(10) . . . . ?
Ni8 N41N C45N C44N -172.1(6) . . . . ?
Ni9 N31L C32L C33L -178.5(7) . . . . ?
Ni9 N31L C32L C45L 0.8(9) . . . . ?
Ni9 N31L C36L C35L 177.4(7) . . . . ?
Ni9 N41L N42L C43L -161.7(8) . . . . ?
Ni9 N41L N42L C46L 10.7(13) . . . . ?
Ni9 N41L C45L C32L -8.6(10) . . . . ?
Ni9 N41L C45L C44L 168.1(7) . . . . ?
Ni9 N11M C12M C13M 177.3(7) . . . . ?
Ni9 N11M C12M C25M -4.2(9) . . . . ?
Ni9 N11M C16M C15M 179.2(9) . . . . ?
Ni9 N21M N22M C23M 172.3(6) . . . . ?
Ni9 N21M N22M C26M -0.2(12) . . . . ?
Ni9 N21M C25M C12M 9.1(9) . . . . ?
Ni9 N21M C25M C24M -174.9(5) . . . . ?
Ni9 N31P C32P C33P -179.4(7) . . . . ?
Ni9 N31P C32P C45P 0.7(10) . . . . ?
Ni9 N31P C36P C35P -178.7(9) . . . . ?
Ni9 N41P N42P C43P -175.6(8) . . . . ?
Ni9 N41P N42P C46P 8.4(15) . . . . ?
Ni9 N41P C45P C32P -3.8(11) . . . . ?
Ni9 N41P C45P C44P 176.4(7) . . . . ?
N11J C12J C13J C14J -0.1(15) . . . . ?
N11J C12J C25J N21J 5.4(13) . . . . ?
N11J C12J C25J C24J -178.1(9) . . . . ?
C12J N11J C16J C15J -4.3(17) . . . . ?
C12J C13J C14J C15J -0.2(15) . . . . ?
C13J C12J C25J N21J -177.7(9) . . . . ?
C13J C12J C25J C24J -1.2(16) . . . . ?
C13J C14J C15J C16J -1.7(17) . . . . ?
C14J C15J C16J N11J 4.1(19) . . . . ?
C16J N11J C12J C13J 2.3(15) . . . . ?
C16J N11J C12J C25J 179.2(9) . . . . ?
N21J N22J C23J C24J -0.8(11) . . . . ?
N21J N22J C26J C50J -88.7(10) . . . . ?
N22J N21J C25J C12J 177.0(8) . . . . ?
N22J N21J C25J C24J -0.1(10) . . . . ?
N22J C23J C24J C25J 0.7(11) . . . . ?
N22J C26J C50J C51J 0.5(12) . . . . ?
N22J C26J C50J C55J -178.6(7) . . . . ?
C23J N22J C26J C50J 81.3(11) . . . . ?
C23J C24J C25J C12J -177.1(9) . . . . ?
C23J C24J C25J N21J -0.4(11) . . . . ?
C25J C12J C13J C14J -176.7(9) . . . . ?
C25J N21J N22J C23J 0.6(10) . . . . ?
C25J N21J N22J C26J 172.0(8) . . . . ?
C26J N22J C23J C24J -171.8(8) . . . . ?
C26J C50J C51J C52J 178.4(9) . . . . ?
C26J C50J C55J C54J -177.9(8) . . . . ?
C26J C50J C55J C56J 2.6(13) . . . . ?
N31J C32J C33J C34J -0.6(17) . . . . ?
N31J C32J C45J N41J 5.4(15) . . . . ?
N31J C32J C45J C44J -174.3(12) . . . . ?
C32J N31J C36J C35J -0.6(17) . . . . ?
C32J C33J C34J C35J -0.2(19) . . . . ?
C33J C32J C45J N41J -177.2(10) . . . . ?
C33J C32J C45J C44J 3.1(19) . . . . ?
C33J C34J C35J C36J 1(2) . . . . ?
C34J C35J C36J N31J -0.2(18) . . . . ?
C36J N31J C32J C33J 0.9(15) . . . . ?
C36J N31J C32J C45J 178.4(9) . . . . ?
N41J N42J C43J C44J 0.0(14) . . . . ?
N41J N42J C46J C59J 78.9(11) . . . . ?
N42J N41J C45J C32J -178.8(9) . . . . ?
N42J N41J C45J C44J 1.0(12) . . . . ?
N42J C43J C44J C45J 0.5(14) . . . . ?
N42J C46J C59J C54J 177.1(8) . . . . ?
N42J C46J C59J C58J -3.5(13) . . . . ?
C43J N42J C46J C59J -94.7(13) . . . . ?
C43J C44J C45J C32J 178.8(12) . . . . ?
C43J C44J C45J N41J -1.0(14) . . . . ?
C45J C32J C33J C34J -177.8(11) . . . . ?
C45J N41J N42J C43J -0.6(12) . . . . ?
C45J N41J N42J C46J -175.2(9) . . . . ?
C46J N42J C43J C44J 174.2(10) . . . . ?
C50J C51J C52J C53J -0.3(15) . . . . ?
C50J C55J C56J C57J 178.9(8) . . . . ?
C51J C50J C55J C54J 3.0(13) . . . . ?
C51J C50J C55J C56J -176.5(8) . . . . ?
C51J C52J C53J C54J 2.7(15) . . . . ?
C52J C53J C54J C55J -2.1(14) . . . . ?
C52J C53J C54J C59J 177.6(9) . . . . ?
C53J C54J C55J C50J -0.8(13) . . . . ?
C53J C54J C55J C56J 178.8(8) . . . . ?
C53J C54J C59J C46J 0.5(13) . . . . ?
C53J C54J C59J C58J -178.9(9) . . . . ?
C54J C55J C56J C57J -0.6(12) . . . . ?
C55J C50J C51J C52J -2.5(14) . . . . ?
C55J C54J C59J C46J -179.8(8) . . . . ?
C55J C54J C59J C58J 0.8(13) . . . . ?
C55J C56J C57J C58J 2.3(14) . . . . ?
C56J C57J C58J C59J -2.4(14) . . . . ?
C57J C58J C59J C46J -178.5(9) . . . . ?
C57J C58J C59J C54J 0.8(14) . . . . ?
C59J C54J C55J C50J 179.6(8) . . . . ?
C59J C54J C55J C56J -0.9(12) . . . . ?
N11K C12K C13K C14K -3.4(15) . . . . ?
N11K C12K C25K N21K -6.9(14) . . . . ?
N11K C12K C25K C24K 169.8(13) . . . . ?
C12K N11K C16K C15K -2.0(12) . . . . ?
C12K C13K C14K C15K 1.6(15) . . . . ?
C13K C12K C25K N21K 170.4(9) . . . . ?
C13K C12K C25K C24K -12.8(19) . . . . ?
C13K C14K C15K C16K -0.2(14) . . . . ?
C14K C15K C16K N11K 0.4(13) . . . . ?
C16K N11K C12K C13K 3.6(14) . . . . ?
C16K N11K C12K C25K -179.2(8) . . . . ?
N21K N22K C23K C24K -3.4(17) . . . . ?
N21K N22K C26K C50K -81.4(15) . . . . ?
N22K N21K C25K C12K 174.2(9) . . . . ?
N22K N21K C25K C24K -3.2(13) . . . . ?
N22K C23K C24K C25K 1.3(17) . . . . ?
N22K C26K C50K C51K -1.5(16) . . . . ?
N22K C26K C50K C55K 177.5(10) . . . . ?
C23K N22K C26K C50K 84.9(15) . . . . ?
C23K C24K C25K C12K -175.7(12) . . . . ?
C23K C24K C25K N21K 1.2(16) . . . . ?
C25K C12K C13K C14K 179.5(9) . . . . ?
C25K N21K N22K C23K 4.1(14) . . . . ?
C25K N21K N22K C26K 172.2(11) . . . . ?
C26K N22K C23K C24K -171.2(12) . . . . ?
C26K C50K C51K C52K 177.8(10) . . . . ?
C26K C50K C55K C54K 179.6(10) . . . . ?
C26K C50K C55K C56K 1.7(16) . . . . ?
N31K C32K C33K C34K 6.1(17) . . . . ?
N31K C32K C45K N41K -10.0(13) . . . . ?
N31K C32K C45K C44K 172.5(10) . . . . ?
C32K N31K C36K C35K 1.2(19) . . . . ?
C32K C33K C34K C35K -4(2) . . . . ?
C33K C32K C45K N41K 168.5(10) . . . . ?
C33K C32K C45K C44K -9.1(17) . . . . ?
C33K C34K C35K C36K 1(2) . . . . ?
C34K C35K C36K N31K 0(2) . . . . ?
C36K N31K C32K C33K -4.5(16) . . . . ?
C36K N31K C32K C45K 174.0(10) . . . . ?
N41K N42K C43K C44K 2.1(10) . . . . ?
N41K N42K C46K C59K 90.2(9) . . . . ?
N42K N41K C45K C32K -177.5(8) . . . . ?
N42K N41K C45K C44K 0.5(10) . . . . ?
N42K C43K C44K C45K -1.6(11) . . . . ?
N42K C46K C59K C54K -171.7(7) . . . . ?
N42K C46K C59K C58K 7.1(12) . . . . ?
C43K N42K C46K C59K -86.4(10) . . . . ?
C43K C44K C45K C32K 178.4(10) . . . . ?
C43K C44K C45K N41K 0.7(11) . . . . ?
C45K C32K C33K C34K -172.3(11) . . . . ?
C45K N41K N42K C43K -1.6(9) . . . . ?
C45K N41K N42K C46K -178.7(7) . . . . ?
C46K N42K C43K C44K 179.0(8) . . . . ?
C50K C51K C52K C53K 1.2(17) . . . . ?
C50K C55K C56K C57K -179.8(11) . . . . ?
C51K C50K C55K C54K -1.4(16) . . . . ?
C51K C50K C55K C56K -179.3(10) . . . . ?
C51K C52K C53K C54K 1.4(16) . . . . ?
C52K C53K C54K C55K -3.9(14) . . . . ?
C52K C53K C54K C59K 177.2(9) . . . . ?
C53K C54K C55K C50K 3.9(14) . . . . ?
C53K C54K C55K C56K -178.1(9) . . . . ?
C53K C54K C59K C46K -3.8(13) . . . . ?
C53K C54K C59K C58K 177.3(9) . . . . ?
C54K C55K C56K C57K 2.3(16) . . . . ?
C55K C50K C51K C52K -1.2(17) . . . . ?
C55K C54K C59K C46K 177.3(8) . . . . ?
C55K C54K C59K C58K -1.5(13) . . . . ?
C55K C56K C57K C58K -4.8(19) . . . . ?
C56K C57K C58K C59K 4.0(19) . . . . ?
C57K C58K C59K C46K -179.5(10) . . . . ?
C57K C58K C59K C54K -0.8(15) . . . . ?
C59K C54K C55K C50K -177.2(9) . . . . ?
C59K C54K C55K C56K 0.8(14) . . . . ?
N11L C12L C13L C14L 2.1(18) . . . . ?
N11L C12L C25L N21L 3.7(14) . . . . ?
N11L C12L C25L C24L -173.3(11) . . . . ?
C12L N11L C16L C15L 0.0(16) . . . . ?
C12L C13L C14L C15L 0(2) . . . . ?
C13L C12L C25L N21L -175.6(10) . . . . ?
C13L C12L C25L C24L 7.3(19) . . . . ?
C13L C14L C15L C16L -3(2) . . . . ?
C14L C15L C16L N11L 2(2) . . . . ?
C16L N11L C12L C13L -2.3(16) . . . . ?
C16L N11L C12L C25L 178.4(9) . . . . ?
N21L N22L C23L C24L -2.0(12) . . . . ?
N21L N22L C26L C50L -94.0(10) . . . . ?
N22L N21L C25L C12L -179.7(8) . . . . ?
N22L N21L C25L C24L -2.0(11) . . . . ?
N22L C23L C24L C25L 0.7(12) . . . . ?
N22L C26L C50L C51L -8.8(13) . . . . ?
N22L C26L C50L C55L 167.5(7) . . . . ?
C23L N22L C26L C50L 84.5(12) . . . . ?
C23L C24L C25L C12L 178.1(11) . . . . ?
C23L C24L C25L N21L 0.9(13) . . . . ?
C25L C12L C13L C14L -178.6(11) . . . . ?
C25L N21L N22L C23L 2.5(10) . . . . ?
C25L N21L N22L C26L -178.8(8) . . . . ?
C26L N22L C23L C24L 179.4(9) . . . . ?
C26L C50L C51L C52L 177.0(9) . . . . ?
C26L C50L C55L C54L -173.3(8) . . . . ?
C26L C50L C55L C56L 4.0(12) . . . . ?
N31L C32L C33L C34L 1.9(14) . . . . ?
N31L C32L C45L N41L 5.3(12) . . . . ?
N31L C32L C45L C44L -170.7(10) . . . . ?
C32L N31L C36L C35L -0.1(13) . . . . ?
C32L C33L C34L C35L -2.2(16) . . . . ?
C33L C32L C45L N41L -175.3(8) . . . . ?
C33L C32L C45L C44L 8.6(16) . . . . ?
C33L C34L C35L C36L 1.4(17) . . . . ?
C34L C35L C36L N31L -0.3(16) . . . . ?
C36L N31L C32L C33L -0.7(12) . . . . ?
C36L N31L C32L C45L 178.6(8) . . . . ?
N41L N42L C43L C44L -3.4(13) . . . . ?
N41L N42L C46L C59L 100.8(9) . . . . ?
N42L N41L C45L C32L -178.0(7) . . . . ?
N42L N41L C45L C44L -1.3(10) . . . . ?
N42L C43L C44L C45L 2.4(13) . . . . ?
N42L C46L C59L C54L 175.6(7) . . . . ?
N42L C46L C59L C58L 0.9(11) . . . . ?
C43L N42L C46L C59L -88.1(12) . . . . ?
C43L C44L C45L C32L 175.5(10) . . . . ?
C43L C44L C45L N41L -0.7(12) . . . . ?
C45L C32L C33L C34L -177.4(9) . . . . ?
C45L N41L N42L C43L 2.8(10) . . . . ?
C45L N41L N42L C46L 175.2(8) . . . . ?
C46L N42L C43L C44L -175.2(9) . . . . ?
C50L C51L C52L C53L -3.0(16) . . . . ?
C50L C55L C56L C57L -175.4(8) . . . . ?
C51L C50L C55L C54L 3.0(13) . . . . ?
C51L C50L C55L C56L -179.6(9) . . . . ?
C51L C52L C53L C54L 1.3(16) . . . . ?
C52L C53L C54L C55L 2.4(14) . . . . ?
C52L C53L C54L C59L -176.2(9) . . . . ?
C53L C54L C55L C50L -4.6(12) . . . . ?
C53L C54L C55L C56L 178.0(8) . . . . ?
C53L C54L C59L C46L 6.1(12) . . . . ?
C53L C54L C59L C58L -179.3(8) . . . . ?
C54L C55L C56L C57L 1.9(12) . . . . ?
C55L C50L C51L C52L 0.8(15) . . . . ?
C55L C54L C59L C46L -172.6(7) . . . . ?
C55L C54L C59L C58L 2.1(11) . . . . ?
C55L C56L C57L C58L 0.7(13) . . . . ?
C56L C57L C58L C59L -2.0(13) . . . . ?
C57L C58L C59L C46L 175.0(8) . . . . ?
C57L C58L C59L C54L 0.5(12) . . . . ?
C59L C54L C55L C50L 174.2(7) . . . . ?
C59L C54L C55L C56L -3.2(11) . . . . ?
N11M C12M C13M C14M 3.5(15) . . . . ?
N11M C12M C25M N21M -3.5(11) . . . . ?
N11M C12M C25M C24M -178.5(8) . . . . ?
C12M N11M C16M C15M -1.8(16) . . . . ?
C12M C13M C14M C15M -1.6(18) . . . . ?
C13M C12M C25M N21M 175.0(8) . . . . ?
C13M C12M C25M C24M 0.0(14) . . . . ?
C13M C14M C15M C16M -2(2) . . . . ?
C14M C15M C16M N11M 4(2) . . . . ?
C16M N11M C12M C13M -1.8(13) . . . . ?
C16M N11M C12M C25M 176.8(8) . . . . ?
N21M N22M C23M C24M 1.5(9) . . . . ?
N21M N22M C26M C50M 80.8(9) . . . . ?
N22M N21M C25M C12M -175.2(6) . . . . ?
N22M N21M C25M C24M 0.8(8) . . . . ?
N22M C23M C24M C25M -1.0(10) . . . . ?
N22M C26M C50M C51M 2.9(11) . . . . ?
N22M C26M C50M C55M -176.7(7) . . . . ?
C23M N22M C26M C50M -90.5(10) . . . . ?
C23M C24M C25M C12M 175.4(8) . . . . ?
C23M C24M C25M N21M 0.1(10) . . . . ?
C25M C12M C13M C14M -174.9(9) . . . . ?
C25M N21M N22M C23M -1.4(8) . . . . ?
C25M N21M N22M C26M -173.9(7) . . . . ?
C26M N22M C23M C24M 173.7(7) . . . . ?
C26M C50M C51M C52M -175.8(8) . . . . ?
C26M C50M C55M C54M 176.1(8) . . . . ?
C26M C50M C55M C56M -3.4(13) . . . . ?
N31M C32M C33M C34M -2.9(17) . . . . ?
N31M C32M C45M N41M -2.6(17) . . . . ?
N31M C32M C45M C44M 172.3(15) . . . . ?
C32M N31M C36M C35M -1.1(15) . . . . ?
C32M C33M C34M C35M 0(2) . . . . ?
C33M C32M C45M N41M 174.6(10) . . . . ?
C33M C32M C45M C44M -11(2) . . . . ?
C33M C34M C35M C36M 2(2) . . . . ?
C34M C35M C36M N31M -1.2(17) . . . . ?
C36M N31M C32M C33M 3.2(16) . . . . ?
C36M N31M C32M C45M -179.7(10) . . . . ?
N41M N42M C43M C44M -1(2) . . . . ?
N41M N42M C46M C59M -84.1(15) . . . . ?
N42M N41M C45M C32M 175.3(11) . . . . ?
N42M N41M C45M C44M -0.7(15) . . . . ?
N42M C43M C44M C45M 1(2) . . . . ?
N42M C46M C59M C54M 169.6(10) . . . . ?
N42M C46M C59M C58M -10.2(17) . . . . ?
C43M N42M C46M C59M 85.4(18) . . . . ?
C43M C44M C45M C32M -175.2(15) . . . . ?
C43M C44M C45M N41M 0.0(19) . . . . ?
C45M C32M C33M C34M -179.8(11) . . . . ?
C45M N41M N42M C43M 1.1(16) . . . . ?
C45M N41M N42M C46M 172.1(11) . . . . ?
C46M N42M C43M C44M -171.6(14) . . . . ?
C50M C51M C52M C53M -0.1(14) . . . . ?
C50M C55M C56M C57M -177.5(10) . . . . ?
C51M C50M C55M C54M -3.5(12) . . . . ?
C51M C50M C55M C56M 177.0(8) . . . . ?
C51M C52M C53M C54M -3.8(15) . . . . ?
C52M C53M C54M C55M 4.0(15) . . . . ?
C52M C53M C54M C59M -177.7(10) . . . . ?
C53M C54M C55M C50M -0.3(13) . . . . ?
C53M C54M C55M C56M 179.3(9) . . . . ?
C53M C54M C59M C46M -0.6(15) . . . . ?
C53M C54M C59M C58M 179.2(10) . . . . ?
C54M C55M C56M C57M 2.9(15) . . . . ?
C55M C50M C51M C52M 3.8(13) . . . . ?
C55M C54M C59M C46M 177.8(9) . . . . ?
C55M C54M C59M C58M -2.4(15) . . . . ?
C55M C56M C57M C58M -5.1(17) . . . . ?
C56M C57M C58M C59M 3.4(19) . . . . ?
C57M C58M C59M C46M -179.9(11) . . . . ?
C57M C58M C59M C54M 0.4(18) . . . . ?
C59M C54M C55M C50M -178.7(8) . . . . ?
C59M C54M C55M C56M 0.8(13) . . . . ?
N11N C12N C13N C14N -2.0(15) . . . . ?
N11N C12N C25N N21N -4.4(14) . . . . ?
N11N C12N C25N C24N 171.4(11) . . . . ?
C12N N11N C16N C15N 2.5(14) . . . . ?
C12N C13N C14N C15N 3.2(16) . . . . ?
C13N C12N C25N N21N 177.2(9) . . . . ?
C13N C12N C25N C24N -7.1(18) . . . . ?
C13N C14N C15N C16N -1.6(16) . . . . ?
C14N C15N C16N N11N -1.3(16) . . . . ?
C16N N11N C12N C13N -0.8(14) . . . . ?
C16N N11N C12N C25N -179.3(8) . . . . ?
N21N N22N C23N C24N -3.3(14) . . . . ?
N21N N22N C26N C50N -83.0(13) . . . . ?
N22N N21N C25N C12N 174.4(9) . . . . ?
N22N N21N C25N C24N -2.0(12) . . . . ?
N22N C23N C24N C25N 1.9(15) . . . . ?
N22N C26N C50N C51N -5.4(15) . . . . ?
N22N C26N C50N C55N 174.2(9) . . . . ?
C23N N22N C26N C50N 95.0(14) . . . . ?
C23N C24N C25N C12N -176.0(11) . . . . ?
C23N C24N C25N N21N 0.1(14) . . . . ?
C25N C12N C13N C14N 176.3(9) . . . . ?
C25N N21N N22N C23N 3.3(12) . . . . ?
C25N N21N N22N C26N -178.5(9) . . . . ?
C26N N22N C23N C24N 178.6(10) . . . . ?
C26N C50N C51N C52N 177.5(10) . . . . ?
C26N C50N C55N C54N -179.8(9) . . . . ?
C26N C50N C55N C56N 0.5(16) . . . . ?
N31N C32N C33N C34N 0.9(16) . . . . ?
N31N C32N C45N N41N -3.2(12) . . . . ?
N31N C32N C45N C44N -180.0(9) . . . . ?
C32N N31N C36N C35N 0.1(17) . . . . ?
C32N C33N C34N C35N -1(2) . . . . ?
C33N C32N C45N N41N 174.5(9) . . . . ?
C33N C32N C45N C44N -2.2(16) . . . . ?
C33N C34N C35N C36N 0(2) . . . . ?
C34N C35N C36N N31N 0(2) . . . . ?
C36N N31N C32N C33N -0.6(15) . . . . ?
C36N N31N C32N C45N 177.2(9) . . . . ?
N41N N42N C43N C44N -0.7(10) . . . . ?
N41N N42N C46N C59N 90.9(9) . . . . ?
N42N N41N C45N C32N -176.6(7) . . . . ?
N42N N41N C45N C44N 0.8(10) . . . . ?
N42N C43N C44N C45N 1.1(10) . . . . ?
N42N C46N C59N C54N -171.3(7) . . . . ?
N42N C46N C59N C58N 6.5(12) . . . . ?
C43N N42N C46N C59N -94.9(10) . . . . ?
C43N C44N C45N C32N 175.7(9) . . . . ?
C43N C44N C45N N41N -1.2(11) . . . . ?
C45N C32N C33N C34N -176.7(10) . . . . ?
C45N N41N N42N C43N -0.1(9) . . . . ?
C45N N41N N42N C46N 174.9(7) . . . . ?
C46N N42N C43N C44N -175.4(8) . . . . ?
C50N C51N C52N C53N 0.4(15) . . . . ?
C50N C55N C56N C57N 176.9(10) . . . . ?
C51N C50N C55N C54N -0.3(15) . . . . ?
C51N C50N C55N C56N -180.0(10) . . . . ?
C51N C52N C53N C54N 3.5(14) . . . . ?
C52N C53N C54N C55N -5.7(13) . . . . ?
C52N C53N C54N C59N 174.4(8) . . . . ?
C53N C54N C55N C50N 4.1(13) . . . . ?
C53N C54N C55N C56N -176.2(8) . . . . ?
C53N C54N C59N C46N -5.0(12) . . . . ?
C53N C54N C59N C58N 177.2(8) . . . . ?
C54N C55N C56N C57N -2.8(15) . . . . ?
C55N C50N C51N C52N -2.0(15) . . . . ?
C55N C54N C59N C46N 175.1(8) . . . . ?
C55N C54N C59N C58N -2.7(13) . . . . ?
C55N C56N C57N C58N 0.8(16) . . . . ?
C56N C57N C58N C59N 0.3(16) . . . . ?
C57N C58N C59N C46N -177.0(9) . . . . ?
C57N C58N C59N C54N 0.6(14) . . . . ?
C59N C54N C55N C50N -176.0(9) . . . . ?
C59N C54N C55N C56N 3.7(13) . . . . ?
N11P C12P C13P C14P 1.0(18) . . . . ?
N11P C12P C25P N21P 4.0(15) . . . . ?
N11P C12P C25P C24P -179.5(11) . . . . ?
C12P N11P C16P C15P 0(2) . . . . ?
C12P C13P C14P C15P -2(2) . . . . ?
C13P C12P C25P N21P -173.6(10) . . . . ?
C13P C12P C25P C24P 2.9(19) . . . . ?
C13P C14P C15P C16P 3(2) . . . . ?
C14P C15P C16P N11P -1(2) . . . . ?
C16P N11P C12P C13P 0.2(17) . . . . ?
C16P N11P C12P C25P -177.4(11) . . . . ?
N21P N22P C23P C24P -0.3(13) . . . . ?
N21P N22P C26P C50P -92.4(10) . . . . ?
N22P N21P C25P C12P 176.6(9) . . . . ?
N22P N21P C25P C24P -0.6(11) . . . . ?
N22P C23P C24P C25P -0.1(13) . . . . ?
N22P C26P C50P C51P 5.3(11) . . . . ?
N22P C26P C50P C55P -171.1(7) . . . . ?
C23P N22P C26P C50P 84.7(11) . . . . ?
C23P C24P C25P C12P -176.4(11) . . . . ?
C23P C24P C25P N21P 0.4(13) . . . . ?
C25P C12P C13P C14P 178.4(11) . . . . ?
C25P N21P N22P C23P 0.5(11) . . . . ?
C25P N21P N22P C26P 178.0(9) . . . . ?
C26P N22P C23P C24P -177.7(9) . . . . ?
C26P C50P C51P C52P 179.4(9) . . . . ?
C26P C50P C55P C54P 175.2(7) . . . . ?
C26P C50P C55P C56P -3.8(12) . . . . ?
N31P C32P C33P C34P -3.3(15) . . . . ?
N31P C32P C45P N41P 2.2(13) . . . . ?
N31P C32P C45P C44P -178.0(10) . . . . ?
C32P N31P C36P C35P -0.7(18) . . . . ?
C32P C33P C34P C35P 2.6(18) . . . . ?
C33P C32P C45P N41P -177.7(9) . . . . ?
C33P C32P C45P C44P 2.1(17) . . . . ?
C33P C34P C35P C36P -0.9(18) . . . . ?
C34P C35P C36P N31P 0.0(19) . . . . ?
C36P N31P C32P C33P 2.3(14) . . . . ?
C36P N31P C32P C45P -177.6(9) . . . . ?
N41P N42P C43P C44P 2.7(13) . . . . ?
N41P N42P C46P C59P 79.3(11) . . . . ?
N42P N41P C45P C32P -179.3(8) . . . . ?
N42P N41P C45P C44P 0.9(11) . . . . ?
N42P C43P C44P C45P -2.1(13) . . . . ?
N42P C46P C59P C54P -170.0(7) . . . . ?
N42P C46P C59P C58P 9.0(12) . . . . ?
C43P N42P C46P C59P -95.9(12) . . . . ?
C43P C44P C45P C32P -179.0(10) . . . . ?
C43P C44P C45P N41P 0.8(13) . . . . ?
C45P C32P C33P C34P 176.6(10) . . . . ?
C45P N41P N42P C43P -2.2(11) . . . . ?
C45P N41P N42P C46P -178.3(8) . . . . ?
C46P N42P C43P C44P 178.4(10) . . . . ?
C50P C51P C52P C53P 6.0(17) . . . . ?
C50P C55P C56P C57P 176.9(8) . . . . ?
C51P C50P C55P C54P -1.3(13) . . . . ?
C51P C50P C55P C56P 179.8(8) . . . . ?
C51P C52P C53P C54P -1.9(17) . . . . ?
C52P C53P C54P C55P -3.7(14) . . . . ?
C52P C53P C54P C59P 176.9(9) . . . . ?
C53P C54P C55P C50P 5.2(12) . . . . ?
C53P C54P C55P C56P -175.8(8) . . . . ?
C53P C54P C59P C46P -5.2(13) . . . . ?
C53P C54P C59P C58P 175.8(8) . . . . ?
C54P C55P C56P C57P -2.0(13) . . . . ?
C55P C50P C51P C52P -4.2(14) . . . . ?
C55P C54P C59P C46P 175.3(7) . . . . ?
C55P C54P C59P C58P -3.7(13) . . . . ?
C55P C56P C57P C58P 0.3(14) . . . . ?
C56P C57P C58P C59P -0.2(15) . . . . ?
C57P C58P C59P C46P -177.0(8) . . . . ?
C57P C58P C59P C54P 1.9(13) . . . . ?
C59P C54P C55P C50P -175.3(8) . . . . ?
C59P C54P C55P C56P 3.7(12) . . . . ?
C11G C12G C13G C14G 0.0 . . . . ?
C11G O21G C22G O23G 7.5(12) . . . . ?
C11G O21G C22G C24G -172.4(7) . . . . ?
C12G C11G C16G C15G 0.0 . . . . ?
C12G C11G O21G C22G -111.5(7) . . . . ?
C12G C13G C14G C15G 0.0 . . . . ?
C12G C13G C14G N31G 175.2(5) . . . . ?
C13G C14G C15G C16G 0.0 . . . . ?
C13G C14G N31G O32G 16.7(9) . . . . ?
C13G C14G N31G O33G -161.8(6) . . . . ?
C14G C15G C16G C11G 0.0 . . . . ?
C15G C14G N31G O32G -168.1(6) . . . . ?
C15G C14G N31G O33G 13.4(8) . . . . ?
C16G C11G C12G C13G 0.0 . . . . ?
C16G C11G O21G C22G 74.7(7) . . . . ?
O21G C11G C12G C13G -173.9(5) . . . . ?
O21G C11G C16G C15G 173.8(5) . . . . ?
N31G C14G C15G C16G -175.2(5) . . . . ?
C11H C12H C13H C14H 0.0 . . . . ?
C11H O21H C22H O23H -3.2(14) . . . . ?
C11H O21H C22H C24H 177.4(9) . . . . ?
C12H C11H C16H C15H 0.0 . . . . ?
C12H C11H O21H C22H -64.8(10) . . . . ?
C12H C13H C14H C15H 0.0 . . . . ?
C12H C13H C14H N31H 178.3(7) . . . . ?
C13H C14H C15H C16H 0.0 . . . . ?
C13H C14H N31H O32H -178.3(9) . . . . ?
C13H C14H N31H O33H -6.0(13) . . . . ?
C14H C15H C16H C11H 0.0 . . . . ?
C15H C14H N31H O32H -0.1(13) . . . . ?
C15H C14H N31H O33H 172.3(11) . . . . ?
C16H C11H C12H C13H 0.0 . . . . ?
C16H C11H O21H C22H 117.3(8) . . . . ?
O21H C11H C12H C13H -177.9(7) . . . . ?
O21H C11H C16H C15H 178.0(7) . . . . ?
N31H C14H C15H C16H -178.2(7) . . . . ?
C11I C12I C13I C14I 0.0 . . . . ?
C11I O21I C22I O23I -15(3) . . . . ?
C11I O21I C22I C24I 169(3) . . . . ?
C12I C11I C16I C15I 0.0 . . . . ?
C12I C11I O21I C22I 76(2) . . . . ?
C12I C13I C14I C15I 0.0 . . . . ?
C12I C13I C14I N31I 171.8(19) . . . . ?
C13I C14I C15I C16I 0.0 . . . . ?
C13I C14I N31I O32I -5(3) . . . . ?
C13I C14I N31I O33I -176.7(19) . . . . ?
C14I C15I C16I C11I 0.0 . . . . ?
C15I C14I N31I O32I 167(2) . . . . ?
C15I C14I N31I O33I -5(3) . . . . ?
C16I C11I C12I C13I 0.0 . . . . ?
C16I C11I O21I C22I -105(2) . . . . ?
O21I C11I C12I C13I 179.1(19) . . . . ?
O21I C11I C16I C15I -179(2) . . . . ?
N31I C14I C15I C16I -171.7(19) . . . . ?

loop_
_smtbx_masks_void_nr
_smtbx_masks_void_average_x
_smtbx_masks_void_average_y
_smtbx_masks_void_average_z
_smtbx_masks_void_volume
_smtbx_masks_void_count_electrons
_smtbx_masks_void_content
1 -0.500 0.000 0.500 3718.1 979.7 '12.8 BF4,25.8 CH3OH'
2 0.004 0.075 0.024 16.5 1.6 '0.1 CH3OH'
3 0.500 0.500 0.000 3718.1 979.7 '12.8 BF4,25.8 CH3OH'
4 0.004 0.425 0.524 16.5 1.6 '0.1 CH3OH'
5 -0.004 0.575 0.476 16.5 1.5 '0.1 CH3OH'
6 -0.004 0.925 0.976 16.5 1.6 '0.1 CH3OH'

loop_
_exptl_oxdiff_crystal_face_indexfrac_h
_exptl_oxdiff_crystal_face_indexfrac_k
_exptl_oxdiff_crystal_face_indexfrac_l
_exptl_oxdiff_crystal_face_x
_exptl_oxdiff_crystal_face_y
_exptl_oxdiff_crystal_face_z
-11.6362 -11.1104 18.1537 -0.9302 -0.3667 -0.0164
11.6780 -14.8971 -11.2800 -0.2660 0.9612 0.0726
-8.8280 -8.1550 -18.3225 -0.1036 0.2398 0.9653
-5.0342 7.7833 -21.3796 0.6538 -0.0216 0.7564
-14.3942 12.9435 10.6176 0.1654 -0.9840 0.0667
6.4219 1.2768 22.5844 -0.2866 -0.1997 -0.9370
19.2634 1.8922 3.4837 0.2436 0.5057 -0.8276
20.3984 -0.8722 -4.0772 0.2825 0.7407 -0.6095
9.3532 -5.7540 -23.6662 0.3105 0.8418 0.4415
13.0573 14.7614 -8.1776 0.9137 0.1496 -0.3778
13.8596 6.7280 13.2627 0.1981 0.0421 -0.9793
